data_4122325
loop_
_publ_author_name
'Jiang, Xuan-Feng'
'Hau, Franky Ka-Wah'
'Sun, Qing-Fu'
'Yu, Shu-Yan'
'Yam, Vivian Wing-Wah'

_publ_section_title
;
 From {au(i)&#x00B7;&#x00B7;&#x00B7;au(i)}-coupled cages to the cage-built
 2-d {au(i)&#x00B7;&#x00B7;&#x00B7;au(i)} arrays:
 au(i)&#x00B7;&#x00B7;&#x00B7;au(i) bonding interaction driven
 self-assembly and their ag(i) sensing and photo-switchable behavior.
;
_journal_issue 31
_journal_name_full 'Journal of the American Chemical Society'
_journal_page_first 10921
_journal_page_last 10929
_journal_paper_doi 10.1021/ja502295c
_journal_volume 136
_journal_year 2014
_chemical_formula_sum 'C160 H176 Au8 N8 O8 S16'
_chemical_formula_weight 4427.78
_chemical_name_systematic
; 
 ? 
;
_space_group_IT_number 14
_symmetry_cell_setting monoclinic
_symmetry_space_group_name_Hall '-P 2yn'
_symmetry_space_group_name_H-M 'P 1 21/n 1'
_atom_sites_solution_hydrogens geom
_atom_sites_solution_primary direct
_atom_sites_solution_secondary difmap
_audit_creation_method SHELXL-97
_cell_angle_alpha 90.00
_cell_angle_beta 105.588(3)
_cell_angle_gamma 90.00
_cell_formula_units_Z 8
_cell_length_a 26.510(2)
_cell_length_b 39.7900(10)
_cell_length_c 39.011(3)
_cell_measurement_temperature 293(2)
_cell_volume 39637(4)
_computing_structure_refinement 'SHELXL-97 (Sheldrick, 1997)'
_computing_structure_solution 'SHELXS-97 (Sheldrick, 1990)'
_diffrn_ambient_temperature 293(2)
_diffrn_measured_fraction_theta_full 1.000
_diffrn_measured_fraction_theta_max 1.000
_diffrn_radiation_monochromator graphite
_diffrn_radiation_source 'fine-focus sealed tube'
_diffrn_radiation_wavelength 0.90010
_diffrn_reflns_av_R_equivalents 0.0989
_diffrn_reflns_av_sigmaI/netI 0.0897
_diffrn_reflns_limit_h_max 30
_diffrn_reflns_limit_h_min -32
_diffrn_reflns_limit_k_max 48
_diffrn_reflns_limit_k_min 0
_diffrn_reflns_limit_l_max 47
_diffrn_reflns_limit_l_min 0
_diffrn_reflns_number 147982
_diffrn_reflns_theta_full 33.00
_diffrn_reflns_theta_max 33.00
_diffrn_reflns_theta_min 0.94
_exptl_absorpt_coefficient_mu 9.696
_exptl_crystal_density_diffrn 1.484
_exptl_crystal_density_method 'not measured'
_exptl_crystal_F_000 17152
_refine_diff_density_max 1.663
_refine_diff_density_min -1.610
_refine_diff_density_rms 0.227
_refine_ls_extinction_method none
_refine_ls_goodness_of_fit_ref 1.221
_refine_ls_hydrogen_treatment mixed
_refine_ls_matrix_type fullcycle
_refine_ls_number_parameters 3605
_refine_ls_number_reflns 73534
_refine_ls_number_restraints 0
_refine_ls_restrained_S_all 1.221
_refine_ls_R_factor_all 0.0673
_refine_ls_R_factor_gt 0.0645
_refine_ls_shift/su_max 0.000
_refine_ls_shift/su_mean 0.000
_refine_ls_structure_factor_coef Fsqd
_refine_ls_weighting_details 'calc w=1/[\s^2^(Fo^2^)+(0.0800P)^2^+1.9900P] where P=(Fo^2^+2Fc^2^)/3'
_refine_ls_weighting_scheme calc
_refine_ls_wR_factor_gt 0.1623
_refine_ls_wR_factor_ref 0.1671
_reflns_number_gt 61932
_reflns_number_total 73534
_reflns_threshold_expression >2sigma(I)
_cod_data_source_file ja502295c_si_003.cif
_cod_data_source_block yy
_cod_depositor_comments 'Adding full bibliography for 4122324--4122326.cif.'
_cod_original_sg_symbol_H-M 'P 21/n '
_cod_database_code 4122325

loop_
_symmetry_equiv_pos_as_xyz
'x, y, z'
'-x+1/2, y+1/2, -z+1/2'
'-x, -y, -z'
'x-1/2, -y-1/2, z-1/2'

loop_
_atom_site_label
_atom_site_type_symbol
_atom_site_fract_x
_atom_site_fract_y
_atom_site_fract_z
_atom_site_U_iso_or_equiv
_atom_site_adp_type
_atom_site_occupancy
_atom_site_symmetry_multiplicity
_atom_site_calc_flag
_atom_site_refinement_flags
Au1 Au 0.616059(12) 0.256938(8) 0.452052(8) 0.04141(7) Uani 1 1 d .
Au2 Au 0.686345(12) 0.301404(7) 0.494554(8) 0.04164(7) Uani 1 1 d .
Au3 Au 0.788918(12) 0.342638(7) 0.519665(8) 0.04161(7) Uani 1 1 d .
Au4 Au 0.842774(12) 0.403175(8) 0.531048(8) 0.04199(7) Uani 1 1 d .
Au5 Au 0.863565(12) 0.345376(7) 0.706438(8) 0.04173(7) Uani 1 1 d .
Au6 Au 0.811111(12) 0.287183(8) 0.678981(8) 0.04197(7) Uani 1 1 d .
Au7 Au 0.788110(12) 0.217295(7) 0.651705(8) 0.04185(7) Uani 1 1 d .
Au8 Au 0.736864(12) 0.159418(8) 0.622180(8) 0.04172(7) Uani 1 1 d .
Au9 Au 0.748526(12) 0.406173(8) 0.298210(8) 0.04172(7) Uani 1 1 d .
Au10 Au 0.803704(12) 0.345891(7) 0.308069(8) 0.04140(7) Uani 1 1 d .
Au11 Au 0.908626(12) 0.308285(8) 0.333298(8) 0.04160(7) Uani 1 1 d .
Au12 Au 0.982299(12) 0.268106(7) 0.379450(8) 0.04152(7) Uani 1 1 d .
Au13 Au 0.870496(12) 0.165016(8) 0.220324(8) 0.04149(7) Uani 1 1 d .
Au14 Au 0.813571(12) 0.219851(8) 0.187405(8) 0.04574(8) Uani 1 1 d .
Au15 Au 0.781928(12) 0.285669(7) 0.152280(8) 0.04134(7) Uani 1 1 d .
Au16 Au 0.731770(12) 0.345018(7) 0.127698(8) 0.04151(7) Uani 1 1 d .
S1 S 0.56328(7) 0.29933(4) 0.42482(5) 0.0451(4) Uani 1 1 d .
S2 S 0.62297(7) 0.34170(4) 0.48976(4) 0.0416(3) Uani 1 1 d .
S3 S 0.74532(6) 0.35501(4) 0.56020(4) 0.0416(3) Uani 1 1 d .
S4 S 0.81906(7) 0.41447(4) 0.58134(4) 0.0420(3) Uani 1 1 d .
S5 S 0.83332(7) 0.34281(4) 0.75499(4) 0.0417(3) Uani 1 1 d .
S6 S 0.74694(7) 0.29946(4) 0.70612(4) 0.0420(3) Uani 1 1 d .
S7 S 0.70679(7) 0.24279(4) 0.63932(4) 0.0433(3) Uani 1 1 d .
S8 S 0.67364(6) 0.18913(4) 0.58193(4) 0.0417(3) Uani 1 1 d .
S9 S 0.66330(7) 0.21065(4) 0.47698(5) 0.0476(4) Uani 1 1 d .
S10 S 0.75175(6) 0.26219(4) 0.50173(4) 0.0416(3) Uani 1 1 d .
S11 S 0.83742(6) 0.32344(4) 0.48333(4) 0.0416(3) Uani 1 1 d .
S12 S 0.87115(6) 0.39821(4) 0.48106(4) 0.0420(3) Uani 1 1 d .
S13 S 0.89649(6) 0.35232(4) 0.65926(4) 0.0417(3) Uani 1 1 d .
S14 S 0.87626(7) 0.27672(4) 0.65130(4) 0.0420(3) Uani 1 1 d .
S15 S 0.86688(7) 0.19007(4) 0.66202(5) 0.0465(4) Uani 1 1 d .
S16 S 0.79795(7) 0.12678(5) 0.65870(5) 0.0476(4) Uani 1 1 d .
S17 S 0.71774(7) 0.39782(4) 0.34628(5) 0.0458(4) Uani 1 1 d .
S18 S 0.76036(6) 0.32588(4) 0.34766(4) 0.0414(3) Uani 1 1 d .
S19 S 0.84853(7) 0.26665(4) 0.32918(5) 0.0439(3) Uani 1 1 d .
S20 S 0.94174(7) 0.21900(4) 0.35788(5) 0.0467(4) Uani 1 1 d .
S21 S 0.81209(7) 0.12899(4) 0.18646(5) 0.0465(4) Uani 1 1 d .
S22 S 0.73725(7) 0.18992(4) 0.18078(4) 0.0457(4) Uani 1 1 d .
S23 S 0.71607(8) 0.27509(5) 0.17921(5) 0.0490(4) Uani 1 1 d .
S24 S 0.70156(6) 0.35120(4) 0.17692(4) 0.0415(3) Uani 1 1 d .
S25 S 0.77116(6) 0.42047(4) 0.24793(4) 0.0417(3) Uani 1 1 d .
S26 S 0.84692(6) 0.35971(4) 0.26703(4) 0.0414(3) Uani 1 1 d .
S27 S 0.96733(6) 0.34988(4) 0.33471(4) 0.0416(3) Uani 1 1 d .
S28 S 1.02921(6) 0.31522(4) 0.40407(4) 0.0415(3) Uani 1 1 d .
S29 S 0.93304(6) 0.19814(4) 0.25729(4) 0.0415(3) Uani 1 1 d .
S30 S 0.89129(7) 0.24738(4) 0.19487(5) 0.0466(4) Uani 1 1 d .
S31 S 0.84646(7) 0.29691(4) 0.12409(5) 0.0454(4) Uani 1 1 d .
S32 S 0.75784(7) 0.34257(4) 0.07638(5) 0.0470(4) Uani 1 1 d .
C1 C 0.5743(3) 0.33629(18) 0.45374(19) 0.0515(17) Uani 1 1 d .
C2 C 0.7741(3) 0.38690(19) 0.5892(2) 0.0491(16) Uani 1 1 d .
C3 C 0.7755(3) 0.32147(18) 0.74595(19) 0.0472(16) Uani 1 1 d .
C4 C 0.6705(3) 0.23094(17) 0.59783(19) 0.0463(15) Uani 1 1 d .
C5 C 0.5484(3) 0.39774(17) 0.46007(17) 0.0427(14) Uani 1 1 d .
H5A H 0.5852 0.4034 0.4647 0.051 Uiso 1 1 calc R
H5B H 0.5279 0.4157 0.4461 0.051 Uiso 1 1 calc R
C6 C 0.5342(3) 0.39327(18) 0.49359(18) 0.0432(14) Uani 1 1 d .
C7 C 0.4988(3) 0.37043(18) 0.50105(19) 0.0461(15) Uani 1 1 d .
H7 H 0.4850 0.3539 0.4843 0.055 Uiso 1 1 calc R
C8 C 0.4832(3) 0.37104(19) 0.53217(19) 0.0481(16) Uani 1 1 d .
C9 C 0.5013(3) 0.39679(17) 0.55661(19) 0.0453(15) Uani 1 1 d .
C10 C 0.5371(3) 0.42054(18) 0.5501(2) 0.0494(16) Uani 1 1 d .
C11 C 0.5517(3) 0.41860(17) 0.51920(17) 0.0459(16) Uani 1 1 d .
H11 H 0.5745 0.4348 0.5149 0.055 Uiso 1 1 calc R
C12 C 0.5617(3) 0.44526(17) 0.57956(19) 0.0463(15) Uani 1 1 d .
H12A H 0.5807 0.4625 0.5707 0.056 Uiso 1 1 calc R
H12B H 0.5347 0.4560 0.5883 0.056 Uiso 1 1 calc R
C13 C 0.5981(3) 0.42593(18) 0.60876(19) 0.0452(15) Uani 1 1 d .
C14 C 0.5912(3) 0.42758(18) 0.64269(18) 0.0503(17) Uani 1 1 d .
C15 C 0.6232(3) 0.40968(17) 0.67059(19) 0.0482(16) Uani 1 1 d .
C16 C 0.6633(3) 0.39015(19) 0.6643(2) 0.0510(16) Uani 1 1 d .
H16 H 0.6841 0.3774 0.6827 0.061 Uiso 1 1 calc R
C17 C 0.6725(3) 0.38926(17) 0.6316(2) 0.0456(15) Uani 1 1 d .
C18 C 0.6402(3) 0.40753(17) 0.6035(2) 0.0447(15) Uani 1 1 d .
H18 H 0.6469 0.4074 0.5813 0.054 Uiso 1 1 calc R
C19 C 0.7119(3) 0.36641(19) 0.62436(18) 0.0446(15) Uani 1 1 d .
H19A H 0.6982 0.3546 0.6020 0.054 Uiso 1 1 calc R
H19B H 0.7233 0.3501 0.6433 0.054 Uiso 1 1 calc R
C20 C 0.6144(3) 0.40578(17) 0.70799(19) 0.0459(15) Uani 1 1 d .
H20A H 0.6439 0.4155 0.7255 0.055 Uiso 1 1 calc R
H20B H 0.5832 0.4181 0.7088 0.055 Uiso 1 1 calc R
C21 C 0.6084(3) 0.36890(19) 0.71745(17) 0.0461(15) Uani 1 1 d .
C22 C 0.5663(3) 0.35018(16) 0.69677(18) 0.0426(14) Uani 1 1 d .
C23 C 0.5670(3) 0.31549(18) 0.69875(19) 0.0459(15) Uani 1 1 d .
C24 C 0.6113(3) 0.29871(18) 0.72048(19) 0.0454(15) Uani 1 1 d .
H24 H 0.6124 0.2754 0.7213 0.054 Uiso 1 1 calc R
C25 C 0.6529(3) 0.31733(17) 0.74037(17) 0.0419(14) Uani 1 1 d .
C26 C 0.6516(3) 0.35252(17) 0.73819(19) 0.0484(17) Uani 1 1 d .
H26 H 0.6802 0.3649 0.7509 0.058 Uiso 1 1 calc R
C27 C 0.6961(3) 0.29917(17) 0.76386(19) 0.0440(15) Uani 1 1 d .
H27A H 0.7033 0.2789 0.7523 0.053 Uiso 1 1 calc R
H27B H 0.6871 0.2928 0.7855 0.053 Uiso 1 1 calc R
C28 C 0.5262(2) 0.29733(16) 0.67186(18) 0.0399(13) Uani 1 1 d .
H28A H 0.4922 0.3061 0.6719 0.048 Uiso 1 1 calc R
H28B H 0.5271 0.2738 0.6784 0.048 Uiso 1 1 calc R
C29 C 0.5329(3) 0.30021(18) 0.63446(19) 0.0465(16) Uani 1 1 d .
C30 C 0.4920(3) 0.3138(2) 0.6074(2) 0.0546(18) Uani 1 1 d .
C31 C 0.4993(3) 0.3207(2) 0.5744(2) 0.0507(17) Uani 1 1 d .
C32 C 0.5477(3) 0.31235(17) 0.56786(19) 0.0440(15) Uani 1 1 d .
H32 H 0.5532 0.3167 0.5457 0.053 Uiso 1 1 calc R
C33 C 0.5875(3) 0.29761(19) 0.5947(2) 0.0487(16) Uani 1 1 d .
C34 C 0.5788(3) 0.29156(16) 0.62801(18) 0.0412(14) Uani 1 1 d .
H34 H 0.6048 0.2815 0.6459 0.049 Uiso 1 1 calc R
C35 C 0.6361(3) 0.28736(16) 0.58589(18) 0.0430(14) Uani 1 1 d .
H35A H 0.6657 0.2895 0.6067 0.052 Uiso 1 1 calc R
H35B H 0.6421 0.3017 0.5673 0.052 Uiso 1 1 calc R
C36 C 0.4578(3) 0.33881(19) 0.5428(2) 0.0492(16) Uani 1 1 d .
H36A H 0.4474 0.3238 0.5225 0.059 Uiso 1 1 calc R
H36B H 0.4269 0.3447 0.5502 0.059 Uiso 1 1 calc R
C37 C 0.4320(3) 0.40885(17) 0.58851(19) 0.0448(15) Uani 1 1 d .
H37A H 0.4060 0.3938 0.5741 0.054 Uiso 1 1 calc R
H37B H 0.4299 0.4072 0.6129 0.054 Uiso 1 1 calc R
C38 C 0.4190(3) 0.44484(19) 0.5754(2) 0.0499(16) Uani 1 1 d .
H38A H 0.4283 0.4489 0.5534 0.060 Uiso 1 1 calc R
H38B H 0.4369 0.4611 0.5931 0.060 Uiso 1 1 calc R
C39 C 0.3595(3) 0.44628(19) 0.56978(19) 0.0495(17) Uani 1 1 d .
H39A H 0.3423 0.4365 0.5472 0.074 Uiso 1 1 calc R
H39B H 0.3487 0.4693 0.5703 0.074 Uiso 1 1 calc R
H39C H 0.3503 0.4340 0.5884 0.074 Uiso 1 1 calc R
C40 C 0.5797(3) 0.48028(18) 0.66201(19) 0.0498(17) Uani 1 1 d .
H40A H 0.5979 0.4892 0.6455 0.060 Uiso 1 1 calc R
H40B H 0.6048 0.4767 0.6849 0.060 Uiso 1 1 calc R
C41 C 0.5350(3) 0.5047(2) 0.6657(2) 0.0526(18) Uani 1 1 d .
H41A H 0.5205 0.4963 0.6844 0.063 Uiso 1 1 calc R
H41B H 0.5504 0.5265 0.6732 0.063 Uiso 1 1 calc R
C42 C 0.4907(3) 0.50956(19) 0.63260(19) 0.0476(16) Uani 1 1 d .
H42A H 0.4971 0.4963 0.6136 0.071 Uiso 1 1 calc R
H42B H 0.4885 0.5328 0.6259 0.071 Uiso 1 1 calc R
H42C H 0.4584 0.5027 0.6371 0.071 Uiso 1 1 calc R
C43 C 0.4756(3) 0.3693(2) 0.6909(2) 0.0546(18) Uani 1 1 d .
H43A H 0.4444 0.3656 0.6715 0.066 Uiso 1 1 calc R
H43B H 0.4772 0.3512 0.7079 0.066 Uiso 1 1 calc R
C44 C 0.4684(3) 0.40190(19) 0.7090(2) 0.0523(17) Uani 1 1 d .
H44A H 0.5009 0.4084 0.7259 0.063 Uiso 1 1 calc R
H44B H 0.4417 0.3994 0.7216 0.063 Uiso 1 1 calc R
C45 C 0.4520(3) 0.42825(17) 0.6800(2) 0.0460(15) Uani 1 1 d .
H45A H 0.4797 0.4314 0.6687 0.069 Uiso 1 1 calc R
H45B H 0.4451 0.4491 0.6903 0.069 Uiso 1 1 calc R
H45C H 0.4209 0.4209 0.6627 0.069 Uiso 1 1 calc R
C46 C 0.4061(3) 0.2943(2) 0.6054(2) 0.0542(18) Uani 1 1 d .
H46A H 0.3936 0.2905 0.5799 0.065 Uiso 1 1 calc R
H46B H 0.4209 0.2736 0.6169 0.065 Uiso 1 1 calc R
C47 C 0.3633(3) 0.30671(19) 0.6200(2) 0.0537(17) Uani 1 1 d .
H47A H 0.3786 0.3155 0.6437 0.064 Uiso 1 1 calc R
H47B H 0.3411 0.2879 0.6221 0.064 Uiso 1 1 calc R
C48 C 0.3279(3) 0.3352(2) 0.5967(2) 0.060(2) Uani 1 1 d .
H48A H 0.3382 0.3567 0.6073 0.091 Uiso 1 1 calc R
H48B H 0.2918 0.3311 0.5955 0.091 Uiso 1 1 calc R
H48C H 0.3325 0.3349 0.5730 0.091 Uiso 1 1 calc R
C49 C 0.4874(3) 0.35819(17) 0.41322(19) 0.0446(15) Uani 1 1 d .
H49A H 0.4584 0.3716 0.4164 0.054 Uiso 1 1 calc R
H49B H 0.4781 0.3346 0.4118 0.054 Uiso 1 1 calc R
C50 C 0.5074(3) 0.37013(19) 0.38129(19) 0.0501(16) Uani 1 1 d .
H50A H 0.5327 0.3546 0.3764 0.060 Uiso 1 1 calc R
H50B H 0.5228 0.3924 0.3854 0.060 Uiso 1 1 calc R
C51 C 0.4555(3) 0.37034(19) 0.35077(19) 0.0497(16) Uani 1 1 d .
C52 C 0.4418(3) 0.34179(18) 0.3298(2) 0.0543(19) Uani 1 1 d .
H52 H 0.4629 0.3227 0.3342 0.065 Uiso 1 1 calc R
C53 C 0.3957(3) 0.34214(17) 0.3020(2) 0.0448(15) Uani 1 1 d .
H53 H 0.3856 0.3231 0.2880 0.054 Uiso 1 1 calc R
C54 C 0.3655(3) 0.37072(18) 0.29534(19) 0.0540(19) Uani 1 1 d .
H54 H 0.3351 0.3710 0.2767 0.065 Uiso 1 1 calc R
C55 C 0.3803(3) 0.39937(19) 0.3165(2) 0.0546(18) Uani 1 1 d .
H55 H 0.3595 0.4185 0.3120 0.066 Uiso 1 1 calc R
C56 C 0.4250(3) 0.3993(2) 0.3438(2) 0.0570(19) Uani 1 1 d .
H56 H 0.4351 0.4185 0.3576 0.068 Uiso 1 1 calc R
C57 C 0.7857(3) 0.4164(2) 0.6448(2) 0.0547(18) Uani 1 1 d .
H57A H 0.8197 0.4187 0.6401 0.066 Uiso 1 1 calc R
H57B H 0.7912 0.4110 0.6698 0.066 Uiso 1 1 calc R
C58 C 0.7554(3) 0.44924(16) 0.6361(2) 0.0462(15) Uani 1 1 d .
H58A H 0.7463 0.4527 0.6106 0.055 Uiso 1 1 calc R
H58B H 0.7229 0.4472 0.6430 0.055 Uiso 1 1 calc R
C59 C 0.7849(3) 0.47966(18) 0.6543(2) 0.0518(17) Uani 1 1 d .
C60 C 0.8364(3) 0.4842(2) 0.6536(2) 0.0564(18) Uani 1 1 d .
H60 H 0.8522 0.4684 0.6421 0.068 Uiso 1 1 calc R
C61 C 0.8650(3) 0.5122(2) 0.6698(3) 0.064(2) Uani 1 1 d .
H61 H 0.8990 0.5159 0.6684 0.077 Uiso 1 1 calc R
C62 C 0.8414(4) 0.5343(2) 0.6881(2) 0.065(2) Uani 1 1 d .
H62 H 0.8604 0.5527 0.6995 0.078 Uiso 1 1 calc R
C63 C 0.7901(3) 0.52986(19) 0.6898(2) 0.0556(18) Uani 1 1 d .
H63 H 0.7750 0.5453 0.7020 0.067 Uiso 1 1 calc R
C64 C 0.7616(3) 0.50239(19) 0.67340(19) 0.0515(17) Uani 1 1 d .
H64 H 0.7275 0.4989 0.6749 0.062 Uiso 1 1 calc R
C65 C 0.7637(3) 0.33957(19) 0.80577(18) 0.0492(17) Uani 1 1 d .
H65A H 0.7352 0.3468 0.8152 0.059 Uiso 1 1 calc R
H65B H 0.7827 0.3593 0.8016 0.059 Uiso 1 1 calc R
C66 C 0.7990(3) 0.31695(17) 0.8313(2) 0.0515(18) Uani 1 1 d .
H66A H 0.8266 0.3088 0.8214 0.062 Uiso 1 1 calc R
H66B H 0.7797 0.2978 0.8365 0.062 Uiso 1 1 calc R
C67 C 0.8221(3) 0.33710(19) 0.86479(19) 0.0490(16) Uani 1 1 d .
C68 C 0.8754(3) 0.3460(2) 0.8740(2) 0.058(2) Uani 1 1 d .
H68 H 0.8972 0.3391 0.8603 0.070 Uiso 1 1 calc R
C69 C 0.8945(3) 0.3656(2) 0.9045(2) 0.0557(19) Uani 1 1 d .
H69 H 0.9289 0.3731 0.9100 0.067 Uiso 1 1 calc R
C70 C 0.8628(3) 0.37427(18) 0.9273(2) 0.0478(15) Uani 1 1 d .
H70 H 0.8771 0.3853 0.9487 0.057 Uiso 1 1 calc R
C71 C 0.8114(3) 0.3661(2) 0.9170(2) 0.0537(17) Uani 1 1 d .
H71 H 0.7890 0.3730 0.9304 0.064 Uiso 1 1 calc R
C72 C 0.7923(3) 0.3471(2) 0.8862(2) 0.0579(19) Uani 1 1 d .
H72 H 0.7572 0.3410 0.8800 0.070 Uiso 1 1 calc R
C73 C 0.5986(3) 0.2390(2) 0.5389(2) 0.0487(16) Uani 1 1 d .
H73A H 0.6179 0.2225 0.5293 0.058 Uiso 1 1 calc R
H73B H 0.5882 0.2572 0.5220 0.058 Uiso 1 1 calc R
C74 C 0.5506(3) 0.22287(17) 0.5472(2) 0.0455(15) Uani 1 1 d .
H74A H 0.5617 0.2036 0.5626 0.055 Uiso 1 1 calc R
H74B H 0.5348 0.2389 0.5600 0.055 Uiso 1 1 calc R
C75 C 0.5100(3) 0.21183(19) 0.5139(2) 0.0481(16) Uani 1 1 d .
C76 C 0.5025(3) 0.17772(17) 0.50610(18) 0.0444(15) Uani 1 1 d .
H76 H 0.5235 0.1620 0.5210 0.053 Uiso 1 1 calc R
C77 C 0.4642(3) 0.16673(19) 0.47653(19) 0.0487(16) Uani 1 1 d .
H77 H 0.4577 0.1439 0.4725 0.058 Uiso 1 1 calc R
C78 C 0.4362(3) 0.18992(18) 0.4534(2) 0.0516(18) Uani 1 1 d .
H78 H 0.4098 0.1831 0.4337 0.062 Uiso 1 1 calc R
C79 C 0.4471(3) 0.22304(17) 0.4593(2) 0.0483(16) Uani 1 1 d .
H79 H 0.4289 0.2383 0.4424 0.058 Uiso 1 1 calc R
C80 C 0.4837(3) 0.23541(19) 0.4887(2) 0.0502(16) Uani 1 1 d .
H80 H 0.4906 0.2583 0.4917 0.060 Uiso 1 1 calc R
C81 C 0.7226(3) 0.22265(17) 0.50200(17) 0.0452(15) Uani 1 1 d .
C82 C 0.8650(2) 0.35465(17) 0.46491(17) 0.0406(14) Uani 1 1 d .
C83 C 0.8898(2) 0.31443(16) 0.63253(18) 0.0397(14) Uani 1 1 d .
C84 C 0.8555(3) 0.14770(17) 0.66829(18) 0.0427(14) Uani 1 1 d .
C85 C 0.8110(3) 0.20802(18) 0.54690(19) 0.0450(15) Uani 1 1 d .
H85A H 0.8146 0.2322 0.5454 0.054 Uiso 1 1 calc R
H85B H 0.8143 0.2019 0.5715 0.054 Uiso 1 1 calc R
C86 C 0.8514(3) 0.19004(18) 0.53280(18) 0.0471(16) Uani 1 1 d .
C87 C 0.8805(3) 0.16447(17) 0.55244(18) 0.0431(14) Uani 1 1 d .
H87 H 0.8754 0.1587 0.5744 0.052 Uiso 1 1 calc R
C88 C 0.9173(3) 0.14713(18) 0.53979(17) 0.0427(14) Uani 1 1 d .
C89 C 0.9257(3) 0.15623(17) 0.50673(17) 0.0439(15) Uani 1 1 d .
C90 C 0.8971(3) 0.18211(18) 0.48781(19) 0.0486(16) Uani 1 1 d .
C91 C 0.8592(3) 0.19987(18) 0.50008(18) 0.0455(15) Uani 1 1 d .
H91 H 0.8402 0.2174 0.4870 0.055 Uiso 1 1 calc R
C92 C 0.9022(3) 0.1937(2) 0.4503(2) 0.0494(16) Uani 1 1 d .
H92A H 0.9246 0.1781 0.4420 0.059 Uiso 1 1 calc R
H92B H 0.8680 0.1937 0.4333 0.059 Uiso 1 1 calc R
C93 C 0.9253(3) 0.22834(18) 0.45313(18) 0.0458(15) Uani 1 1 d .
C94 C 0.9738(3) 0.23680(18) 0.47570(19) 0.0471(15) Uani 1 1 d .
C95 C 0.9901(3) 0.26945(18) 0.48284(19) 0.0451(15) Uani 1 1 d .
C96 C 0.9583(3) 0.29491(18) 0.4652(2) 0.0495(17) Uani 1 1 d .
H96 H 0.9696 0.3170 0.4692 0.059 Uiso 1 1 calc R
C97 C 0.9103(3) 0.28847(18) 0.44177(19) 0.0525(18) Uani 1 1 d .
C98 C 0.8938(3) 0.25497(18) 0.4351(2) 0.0496(16) Uani 1 1 d .
H98 H 0.8619 0.2503 0.4188 0.060 Uiso 1 1 calc R
C99 C 0.8774(3) 0.31396(18) 0.41936(19) 0.0471(15) Uani 1 1 d .
H99A H 0.8408 0.3088 0.4166 0.056 Uiso 1 1 calc R
H99B H 0.8836 0.3139 0.3960 0.056 Uiso 1 1 calc R
C100 C 1.0369(3) 0.27611(19) 0.5153(2) 0.0506(17) Uani 1 1 d .
H10A H 1.0484 0.2992 0.5151 0.061 Uiso 1 1 calc R
H10B H 1.0658 0.2615 0.5146 0.061 Uiso 1 1 calc R
C101 C 1.0195(3) 0.26935(18) 0.54976(19) 0.0433(14) Uani 1 1 d .
C102 C 1.0505(3) 0.24927(17) 0.57636(18) 0.0447(15) Uani 1 1 d .
C103 C 1.0328(3) 0.23908(17) 0.60481(18) 0.0425(14) Uani 1 1 d .
C104 C 0.9832(3) 0.24874(16) 0.60698(17) 0.0403(13) Uani 1 1 d .
H104 H 0.9703 0.2412 0.6255 0.048 Uiso 1 1 calc R
C105 C 0.9523(3) 0.27059(18) 0.58008(19) 0.0454(15) Uani 1 1 d .
C106 C 0.9703(3) 0.28065(18) 0.5515(2) 0.0507(17) Uani 1 1 d .
H106 H 0.9502 0.2946 0.5339 0.061 Uiso 1 1 calc R
C107 C 0.9000(3) 0.28257(18) 0.5820(2) 0.0500(17) Uani 1 1 d .
H10C H 0.8828 0.2650 0.5920 0.060 Uiso 1 1 calc R
H10D H 0.8784 0.2875 0.5583 0.060 Uiso 1 1 calc R
C108 C 1.0637(3) 0.21506(18) 0.63349(19) 0.0462(15) Uani 1 1 d .
H10E H 1.0719 0.2258 0.6567 0.055 Uiso 1 1 calc R
H10F H 1.0963 0.2086 0.6284 0.055 Uiso 1 1 calc R
C109 C 1.0286(3) 0.18361(18) 0.63301(19) 0.0442(15) Uani 1 1 d .
C110 C 1.0142(3) 0.16388(19) 0.60197(19) 0.0466(15) Uani 1 1 d .
C111 C 0.9788(3) 0.13829(17) 0.60068(18) 0.0418(14) Uani 1 1 d .
C112 C 0.9565(3) 0.13200(17) 0.62904(19) 0.0452(15) Uani 1 1 d .
H112 H 0.9323 0.1148 0.6276 0.054 Uiso 1 1 calc R
C113 C 0.9711(3) 0.15144(17) 0.65818(18) 0.0424(14) Uani 1 1 d .
C114 C 1.0072(3) 0.17766(17) 0.66114(18) 0.0431(14) Uani 1 1 d .
H114 H 1.0167 0.1908 0.6816 0.052 Uiso 1 1 calc R
C115 C 0.9537(3) 0.14782(17) 0.69237(17) 0.0442(15) Uani 1 1 d .
H11A H 0.9806 0.1365 0.7105 0.053 Uiso 1 1 calc R
H11B H 0.9476 0.1698 0.7013 0.053 Uiso 1 1 calc R
C116 C 0.9521(3) 0.12067(18) 0.56442(19) 0.0484(16) Uani 1 1 d .
H11C H 0.9784 0.1122 0.5536 0.058 Uiso 1 1 calc R
H11D H 0.9308 0.1020 0.5683 0.058 Uiso 1 1 calc R
C117 C 0.9352(3) 0.10578(16) 0.4708(2) 0.0469(16) Uani 1 1 d .
H11E H 0.9073 0.0970 0.4801 0.056 Uiso 1 1 calc R
H11F H 0.9199 0.1116 0.4460 0.056 Uiso 1 1 calc R
C118 C 0.9755(3) 0.07851(17) 0.47280(18) 0.0438(14) Uani 1 1 d .
H11G H 0.9756 0.0627 0.4917 0.053 Uiso 1 1 calc R
H11H H 0.9692 0.0664 0.4505 0.053 Uiso 1 1 calc R
C119 C 1.0258(3) 0.09777(18) 0.4804(2) 0.0488(16) Uani 1 1 d .
H11I H 1.0265 0.1112 0.4601 0.073 Uiso 1 1 calc R
H11J H 1.0547 0.0824 0.4855 0.073 Uiso 1 1 calc R
H11K H 1.0285 0.1121 0.5006 0.073 Uiso 1 1 calc R
C120 C 1.0879(3) 0.15200(17) 0.5794(2) 0.0441(15) Uani 1 1 d .
H12C H 1.1052 0.1606 0.5622 0.053 Uiso 1 1 calc R
H12D H 1.1099 0.1567 0.6031 0.053 Uiso 1 1 calc R
C121 C 1.0793(3) 0.11530(17) 0.57460(19) 0.0456(15) Uani 1 1 d .
H12E H 1.0535 0.1105 0.5523 0.055 Uiso 1 1 calc R
H12F H 1.0673 0.1059 0.5940 0.055 Uiso 1 1 calc R
C122 C 1.1320(3) 0.10086(17) 0.57447(18) 0.0448(15) Uani 1 1 d .
H12G H 1.1464 0.1135 0.5584 0.067 Uiso 1 1 calc R
H12H H 1.1278 0.0778 0.5669 0.067 Uiso 1 1 calc R
H12I H 1.1553 0.1021 0.5980 0.067 Uiso 1 1 calc R
C123 C 1.0329(3) 0.19158(18) 0.46522(18) 0.0427(14) Uani 1 1 d .
H12J H 1.0067 0.1842 0.4441 0.051 Uiso 1 1 calc R
H12K H 1.0482 0.1715 0.4779 0.051 Uiso 1 1 calc R
C124 C 1.0763(3) 0.20976(18) 0.45291(19) 0.0478(16) Uani 1 1 d .
H12L H 1.0993 0.2204 0.4736 0.057 Uiso 1 1 calc R
H12M H 1.0598 0.2276 0.4368 0.057 Uiso 1 1 calc R
C125 C 1.1109(4) 0.1894(2) 0.4342(2) 0.061(2) Uani 1 1 d .
H12N H 1.1356 0.1762 0.4516 0.091 Uiso 1 1 calc R
H12O H 1.1294 0.2045 0.4228 0.091 Uiso 1 1 calc R
H12P H 1.0892 0.1748 0.4168 0.091 Uiso 1 1 calc R
C126 C 1.1402(2) 0.26489(16) 0.5834(2) 0.0431(14) Uani 1 1 d .
H12Q H 1.1468 0.2708 0.6083 0.052 Uiso 1 1 calc R
H12R H 1.1280 0.2848 0.5693 0.052 Uiso 1 1 calc R
C127 C 1.1897(3) 0.25234(18) 0.5761(2) 0.0489(17) Uani 1 1 d .
H12S H 1.1821 0.2429 0.5523 0.059 Uiso 1 1 calc R
H12T H 1.2053 0.2349 0.5930 0.059 Uiso 1 1 calc R
C128 C 1.2280(3) 0.28221(18) 0.57944(18) 0.0452(15) Uani 1 1 d .
H12U H 1.2119 0.3022 0.5854 0.068 Uiso 1 1 calc R
H12V H 1.2364 0.2854 0.5572 0.068 Uiso 1 1 calc R
H12W H 1.2595 0.2775 0.5978 0.068 Uiso 1 1 calc R
C129 C 0.7371(3) 0.16149(17) 0.51789(19) 0.0447(15) Uani 1 1 d .
H12X H 0.7003 0.1622 0.5174 0.054 Uiso 1 1 calc R
H12Y H 0.7551 0.1480 0.5382 0.054 Uiso 1 1 calc R
C130 C 0.7426(3) 0.14478(17) 0.48409(18) 0.0451(15) Uani 1 1 d .
H13A H 0.7745 0.1520 0.4786 0.054 Uiso 1 1 calc R
H13B H 0.7130 0.1503 0.4641 0.054 Uiso 1 1 calc R
C131 C 0.7444(3) 0.10621(18) 0.4919(2) 0.0480(16) Uani 1 1 d .
C132 C 0.6977(3) 0.09036(18) 0.4877(2) 0.0510(18) Uani 1 1 d .
H132 H 0.6666 0.1025 0.4823 0.061 Uiso 1 1 calc R
C133 C 0.6972(3) 0.05533(18) 0.49191(19) 0.0468(15) Uani 1 1 d .
H133 H 0.6653 0.0442 0.4882 0.056 Uiso 1 1 calc R
C134 C 0.7436(3) 0.03681(18) 0.50152(19) 0.0481(16) Uani 1 1 d .
H134 H 0.7432 0.0136 0.5040 0.058 Uiso 1 1 calc R
C135 C 0.7909(3) 0.05468(18) 0.50728(19) 0.0515(18) Uani 1 1 d .
H135 H 0.8224 0.0432 0.5157 0.062 Uiso 1 1 calc R
C136 C 0.7919(3) 0.08799(19) 0.50099(19) 0.0503(17) Uani 1 1 d .
H136 H 0.8236 0.0988 0.5026 0.060 Uiso 1 1 calc R
C137 C 0.9179(3) 0.37437(18) 0.42001(18) 0.0468(15) Uani 1 1 d .
H13C H 0.9395 0.3636 0.4067 0.056 Uiso 1 1 calc R
H13D H 0.9403 0.3879 0.4387 0.056 Uiso 1 1 calc R
C138 C 0.8767(3) 0.3963(2) 0.39551(19) 0.0513(17) Uani 1 1 d .
H13E H 0.8547 0.3827 0.3767 0.062 Uiso 1 1 calc R
H13F H 0.8546 0.4066 0.4088 0.062 Uiso 1 1 calc R
C139 C 0.9038(3) 0.42304(17) 0.37977(18) 0.0420(14) Uani 1 1 d .
C140 C 0.9335(3) 0.44634(17) 0.40194(19) 0.0475(16) Uani 1 1 d .
H140 H 0.9396 0.4441 0.4264 0.057 Uiso 1 1 calc R
C141 C 0.9554(3) 0.47403(17) 0.38772(19) 0.0432(14) Uani 1 1 d .
H141 H 0.9776 0.4890 0.4028 0.052 Uiso 1 1 calc R
C142 C 0.9433(3) 0.47842(19) 0.3514(2) 0.0506(16) Uani 1 1 d .
H142 H 0.9559 0.4971 0.3419 0.061 Uiso 1 1 calc R
C143 C 0.9125(3) 0.45512(17) 0.3292(2) 0.0437(15) Uani 1 1 d .
H143 H 0.9063 0.4574 0.3047 0.052 Uiso 1 1 calc R
C144 C 0.8903(3) 0.42786(16) 0.34291(18) 0.0416(14) Uani 1 1 d .
H144 H 0.8671 0.4133 0.3278 0.050 Uiso 1 1 calc R
C145 C 0.9270(3) 0.34474(17) 0.59135(17) 0.0427(14) Uani 1 1 d .
H14A H 0.9214 0.3431 0.5658 0.051 Uiso 1 1 calc R
H14B H 0.9091 0.3646 0.5963 0.051 Uiso 1 1 calc R
C146 C 0.9848(3) 0.34749(18) 0.60932(19) 0.0456(15) Uani 1 1 d .
H14C H 0.9890 0.3505 0.6346 0.055 Uiso 1 1 calc R
H14D H 1.0010 0.3262 0.6063 0.055 Uiso 1 1 calc R
C147 C 1.0145(3) 0.37484(17) 0.5971(2) 0.0491(16) Uani 1 1 d .
C148 C 1.0308(3) 0.40369(19) 0.6186(2) 0.0501(16) Uani 1 1 d .
H148 H 1.0236 0.4054 0.6406 0.060 Uiso 1 1 calc R
C149 C 1.0571(3) 0.42894(17) 0.60694(18) 0.0432(14) Uani 1 1 d .
H149 H 1.0673 0.4478 0.6212 0.052 Uiso 1 1 calc R
C150 C 1.0692(3) 0.42720(17) 0.57378(18) 0.0459(15) Uani 1 1 d .
H150 H 1.0866 0.4446 0.5659 0.055 Uiso 1 1 calc R
C151 C 1.0538(3) 0.39800(18) 0.5531(2) 0.0493(16) Uani 1 1 d .
H151 H 1.0623 0.3955 0.5316 0.059 Uiso 1 1 calc R
C152 C 1.0259(3) 0.37303(19) 0.56467(18) 0.0478(16) Uani 1 1 d .
H152 H 1.0145 0.3545 0.5502 0.057 Uiso 1 1 calc R
C153 C 0.9025(3) 0.09064(17) 0.6858(2) 0.0465(15) Uani 1 1 d .
H15A H 0.9334 0.0802 0.6818 0.056 Uiso 1 1 calc R
H15B H 0.8715 0.0816 0.6691 0.056 Uiso 1 1 calc R
C154 C 0.9002(3) 0.08670(17) 0.72462(19) 0.0451(15) Uani 1 1 d .
H15C H 0.9307 0.0970 0.7407 0.054 Uiso 1 1 calc R
H15D H 0.8691 0.0975 0.7279 0.054 Uiso 1 1 calc R
C155 C 0.8989(3) 0.05027(19) 0.73195(19) 0.0475(15) Uani 1 1 d .
C156 C 0.8528(3) 0.03328(18) 0.72873(19) 0.0462(15) Uani 1 1 d .
H156 H 0.8218 0.0454 0.7220 0.055 Uiso 1 1 calc R
C157 C 0.8496(3) -0.00067(17) 0.7349(2) 0.0503(17) Uani 1 1 d .
H157 H 0.8173 -0.0111 0.7319 0.060 Uiso 1 1 calc R
C158 C 0.8965(3) -0.0190(2) 0.74591(19) 0.0489(16) Uani 1 1 d .
H158 H 0.8957 -0.0418 0.7509 0.059 Uiso 1 1 calc R
C159 C 0.9441(3) -0.00279(18) 0.74925(19) 0.0449(15) Uani 1 1 d .
H159 H 0.9750 -0.0151 0.7560 0.054 Uiso 1 1 calc R
C160 C 0.9464(3) 0.03195(18) 0.7426(2) 0.0530(17) Uani 1 1 d .
H160 H 0.9784 0.0426 0.7453 0.064 Uiso 1 1 calc R
C161 C 0.7277(3) 0.35772(16) 0.36388(19) 0.0442(15) Uani 1 1 d .
C162 C 0.8750(3) 0.22594(18) 0.33339(19) 0.0447(15) Uani 1 1 d .
C163 C 0.7507(3) 0.14851(18) 0.1753(2) 0.0513(17) Uani 1 1 d .
C164 C 0.7026(3) 0.31319(17) 0.19641(19) 0.0426(14) Uani 1 1 d .
C165 C 0.7217(3) 0.31533(18) 0.40979(18) 0.0491(16) Uani 1 1 d .
H16A H 0.7579 0.3109 0.4104 0.059 Uiso 1 1 calc R
H16B H 0.7191 0.3153 0.4341 0.059 Uiso 1 1 calc R
C166 C 0.6885(3) 0.28847(17) 0.38979(18) 0.0436(15) Uani 1 1 d .
C167 C 0.7076(3) 0.25692(17) 0.3985(2) 0.0472(16) Uani 1 1 d .
H167 H 0.7407 0.2541 0.4141 0.057 Uiso 1 1 calc R
C168 C 0.6775(3) 0.22875(18) 0.38419(18) 0.0479(16) Uani 1 1 d .
C169 C 0.6279(3) 0.23326(17) 0.3622(2) 0.0507(17) Uani 1 1 d .
C170 C 0.6073(3) 0.26623(17) 0.3522(2) 0.0453(15) Uani 1 1 d .
C171 C 0.6383(3) 0.29347(18) 0.36702(18) 0.0458(15) Uani 1 1 d .
H171 H 0.6257 0.3152 0.3618 0.055 Uiso 1 1 calc R
C172 C 0.5627(3) 0.27058(17) 0.31897(19) 0.0440(14) Uani 1 1 d .
H17A H 0.5499 0.2935 0.3180 0.053 Uiso 1 1 calc R
H17B H 0.5343 0.2557 0.3203 0.053 Uiso 1 1 calc R
C173 C 0.5788(3) 0.26300(17) 0.28424(19) 0.0450(15) Uani 1 1 d .
C174 C 0.5488(3) 0.24340(16) 0.2575(2) 0.0455(15) Uani 1 1 d .
C175 C 0.5680(3) 0.23442(17) 0.22859(19) 0.0474(16) Uani 1 1 d .
C176 C 0.6166(3) 0.24673(19) 0.22650(19) 0.0509(17) Uani 1 1 d .
H176 H 0.6299 0.2415 0.2074 0.061 Uiso 1 1 calc R
C177 C 0.6447(3) 0.2674(2) 0.25458(19) 0.0505(17) Uani 1 1 d .
C178 C 0.6259(3) 0.27629(17) 0.2820(2) 0.0470(15) Uani 1 1 d .
H178 H 0.6444 0.2912 0.2992 0.056 Uiso 1 1 calc R
C179 C 0.5347(2) 0.20982(16) 0.20282(18) 0.0413(14) Uani 1 1 d .
H17C H 0.5222 0.2196 0.1793 0.050 Uiso 1 1 calc R
H17D H 0.5050 0.2025 0.2109 0.050 Uiso 1 1 calc R
C180 C 0.6982(3) 0.27958(18) 0.25241(19) 0.0461(15) Uani 1 1 d .
H18A H 0.7207 0.2836 0.2761 0.055 Uiso 1 1 calc R
H18B H 0.7145 0.2627 0.2410 0.055 Uiso 1 1 calc R
C181 C 0.5733(2) 0.18001(17) 0.2028(2) 0.0443(15) Uani 1 1 d .
C182 C 0.5877(3) 0.16103(18) 0.2340(2) 0.0483(16) Uani 1 1 d .
C183 C 0.6260(3) 0.1373(2) 0.23854(19) 0.0505(17) Uani 1 1 d .
C184 C 0.6509(3) 0.13098(19) 0.2115(2) 0.0513(17) Uani 1 1 d .
H184 H 0.6770 0.1148 0.2143 0.062 Uiso 1 1 calc R
C185 C 0.6346(3) 0.15003(17) 0.1803(2) 0.0477(16) Uani 1 1 d .
C186 C 0.5960(3) 0.1733(2) 0.1759(2) 0.0507(17) Uani 1 1 d .
H186 H 0.5849 0.1849 0.1545 0.061 Uiso 1 1 calc R
C187 C 0.6567(3) 0.1459(2) 0.1489(2) 0.0512(17) Uani 1 1 d .
H18C H 0.6314 0.1339 0.1304 0.061 Uiso 1 1 calc R
H18D H 0.6613 0.1680 0.1397 0.061 Uiso 1 1 calc R
C188 C 0.6535(3) 0.12245(18) 0.2751(2) 0.0524(18) Uani 1 1 d .
H18E H 0.6718 0.1022 0.2716 0.063 Uiso 1 1 calc R
H18F H 0.6270 0.1160 0.2869 0.063 Uiso 1 1 calc R
C189 C 0.6927(3) 0.14618(18) 0.2998(2) 0.0500(17) Uani 1 1 d .
C190 C 0.6837(3) 0.15472(15) 0.33218(18) 0.0411(14) Uani 1 1 d .
C191 C 0.7136(3) 0.18147(19) 0.35214(19) 0.0473(16) Uani 1 1 d .
C192 C 0.7487(3) 0.19907(18) 0.33819(18) 0.0459(15) Uani 1 1 d .
H192 H 0.7669 0.2171 0.3508 0.055 Uiso 1 1 calc R
C193 C 0.7573(3) 0.19015(18) 0.30530(18) 0.0492(17) Uani 1 1 d .
C194 C 0.7283(3) 0.16378(18) 0.2877(2) 0.0493(16) Uani 1 1 d .
H194 H 0.7335 0.1575 0.2660 0.059 Uiso 1 1 calc R
C195 C 0.7943(3) 0.20770(19) 0.29102(18) 0.0473(16) Uani 1 1 d .
H19C H 0.7907 0.2319 0.2927 0.057 Uiso 1 1 calc R
H19D H 0.7907 0.2016 0.2664 0.057 Uiso 1 1 calc R
C196 C 0.7043(3) 0.19482(17) 0.38717(19) 0.0438(14) Uani 1 1 d .
H19E H 0.6832 0.1786 0.3957 0.053 Uiso 1 1 calc R
H19F H 0.7378 0.1964 0.4049 0.053 Uiso 1 1 calc R
C197 C 0.5742(3) 0.19009(17) 0.37312(18) 0.0443(15) Uani 1 1 d .
H19G H 0.5987 0.1906 0.3966 0.053 Uiso 1 1 calc R
H19H H 0.5676 0.1668 0.3659 0.053 Uiso 1 1 calc R
C198 C 0.5224(3) 0.20736(19) 0.37415(19) 0.0470(16) Uani 1 1 d .
H19I H 0.5281 0.2309 0.3804 0.056 Uiso 1 1 calc R
H19J H 0.4966 0.2056 0.3513 0.056 Uiso 1 1 calc R
C199 C 0.5048(3) 0.18810(17) 0.40285(19) 0.0467(15) Uani 1 1 d .
H19K H 0.5071 0.1644 0.3990 0.070 Uiso 1 1 calc R
H19L H 0.4692 0.1939 0.4016 0.070 Uiso 1 1 calc R
H19M H 0.5269 0.1939 0.4259 0.070 Uiso 1 1 calc R
C200 C 0.4565(3) 0.25825(18) 0.24317(18) 0.0473(16) Uani 1 1 d .
H20C H 0.4533 0.2592 0.2178 0.057 Uiso 1 1 calc R
H20D H 0.4632 0.2808 0.2529 0.057 Uiso 1 1 calc R
C201 C 0.4070(3) 0.24403(19) 0.2501(2) 0.0493(16) Uani 1 1 d .
H20E H 0.4011 0.2218 0.2397 0.059 Uiso 1 1 calc R
H20F H 0.3777 0.2580 0.2379 0.059 Uiso 1 1 calc R
C202 C 0.4074(3) 0.24155(16) 0.28928(18) 0.0509(18) Uani 1 1 d .
H20G H 0.4266 0.2219 0.2996 0.076 Uiso 1 1 calc R
H20H H 0.3721 0.2400 0.2911 0.076 Uiso 1 1 calc R
H20I H 0.4239 0.2612 0.3017 0.076 Uiso 1 1 calc R
C203 C 0.5190(3) 0.14141(16) 0.25822(18) 0.0445(15) Uani 1 1 d .
H20J H 0.5306 0.1186 0.2561 0.053 Uiso 1 1 calc R
H20K H 0.4913 0.1466 0.2370 0.053 Uiso 1 1 calc R
C204 C 0.4975(3) 0.14406(19) 0.2911(2) 0.0524(18) Uani 1 1 d .
H20L H 0.5268 0.1434 0.3123 0.063 Uiso 1 1 calc R
H20M H 0.4806 0.1657 0.2906 0.063 Uiso 1 1 calc R
C205 C 0.4593(3) 0.11702(19) 0.29396(18) 0.0496(16) Uani 1 1 d .
H20N H 0.4296 0.1178 0.2734 0.074 Uiso 1 1 calc R
H20O H 0.4478 0.1206 0.3150 0.074 Uiso 1 1 calc R
H20P H 0.4759 0.0955 0.2952 0.074 Uiso 1 1 calc R
C206 C 0.6741(3) 0.10613(17) 0.36871(19) 0.0493(16) Uani 1 1 d .
H20Q H 0.6904 0.0920 0.3544 0.059 Uiso 1 1 calc R
H20R H 0.7014 0.1132 0.3894 0.059 Uiso 1 1 calc R
C207 C 0.6345(3) 0.08488(17) 0.3814(2) 0.0492(17) Uani 1 1 d .
H20S H 0.6124 0.0989 0.3916 0.059 Uiso 1 1 calc R
H20T H 0.6520 0.0684 0.3989 0.059 Uiso 1 1 calc R
C208 C 0.6025(3) 0.06770(19) 0.34692(18) 0.0466(16) Uani 1 1 d .
H20U H 0.5703 0.0797 0.3377 0.070 Uiso 1 1 calc R
H20V H 0.5950 0.0449 0.3520 0.070 Uiso 1 1 calc R
H20W H 0.6223 0.0678 0.3296 0.070 Uiso 1 1 calc R
C209 C 0.6725(3) 0.37624(16) 0.40402(18) 0.0439(14) Uani 1 1 d .
H20$ H 0.6563 0.3903 0.3837 0.053 Uiso 1 1 calc R
H20X H 0.6452 0.3663 0.4130 0.053 Uiso 1 1 calc R
C210 C 0.7086(3) 0.39604(16) 0.43189(17) 0.0448(15) Uani 1 1 d .
H21A H 0.7344 0.4070 0.4222 0.054 Uiso 1 1 calc R
H21B H 0.7269 0.3814 0.4511 0.054 Uiso 1 1 calc R
C211 C 0.6775(3) 0.42191(16) 0.44561(17) 0.0431(15) Uani 1 1 d .
C212 C 0.6437(3) 0.44335(18) 0.4218(2) 0.0492(16) Uani 1 1 d .
H212 H 0.6410 0.4425 0.3976 0.059 Uiso 1 1 calc R
C213 C 0.6142(3) 0.46602(16) 0.43542(18) 0.0430(14) Uani 1 1 d .
H213 H 0.5917 0.4803 0.4196 0.052 Uiso 1 1 calc R
C214 C 0.6166(3) 0.46854(19) 0.47209(19) 0.0512(17) Uani 1 1 d .
H214 H 0.5962 0.4839 0.4804 0.061 Uiso 1 1 calc R
C215 C 0.6512(3) 0.4467(2) 0.4953(2) 0.0567(19) Uani 1 1 d .
H215 H 0.6552 0.4480 0.5196 0.068 Uiso 1 1 calc R
C216 C 0.6800(3) 0.42289(17) 0.48159(17) 0.0411(14) Uani 1 1 d .
H216 H 0.7010 0.4075 0.4970 0.049 Uiso 1 1 calc R
C217 C 0.6749(3) 0.34385(18) 0.24494(19) 0.0471(16) Uani 1 1 d .
H21C H 0.6936 0.3624 0.2379 0.057 Uiso 1 1 calc R
H21D H 0.6829 0.3435 0.2707 0.057 Uiso 1 1 calc R
C218 C 0.6159(3) 0.34757(17) 0.2285(2) 0.0462(16) Uani 1 1 d .
H21E H 0.5986 0.3263 0.2295 0.055 Uiso 1 1 calc R
H21F H 0.6090 0.3542 0.2038 0.055 Uiso 1 1 calc R
C219 C 0.5946(3) 0.37479(18) 0.24980(19) 0.0453(15) Uani 1 1 d .
C220 C 0.6095(3) 0.40815(16) 0.2477(2) 0.0462(15) Uani 1 1 d .
H220 H 0.6316 0.4141 0.2338 0.055 Uiso 1 1 calc R
C221 C 0.5902(3) 0.43304(19) 0.26719(18) 0.0465(16) Uani 1 1 d .
H221 H 0.5995 0.4555 0.2661 0.056 Uiso 1 1 calc R
C222 C 0.5582(3) 0.42359(19) 0.2873(2) 0.0508(17) Uani 1 1 d .
H222 H 0.5466 0.4398 0.3007 0.061 Uiso 1 1 calc R
C223 C 0.5415(3) 0.38976(18) 0.28884(18) 0.0447(15) Uani 1 1 d .
H223 H 0.5189 0.3836 0.3023 0.054 Uiso 1 1 calc R
C224 C 0.5608(3) 0.36630(17) 0.26909(18) 0.0429(14) Uani 1 1 d .
H224 H 0.5501 0.3440 0.2691 0.052 Uiso 1 1 calc R
C225 C 0.7116(3) 0.09376(16) 0.15716(18) 0.0426(14) Uani 1 1 d .
H22A H 0.6796 0.0834 0.1595 0.051 Uiso 1 1 calc R
H22B H 0.7399 0.0872 0.1775 0.051 Uiso 1 1 calc R
C226 C 0.7236(3) 0.08126(17) 0.12217(19) 0.0451(15) Uani 1 1 d .
H22C H 0.6943 0.0866 0.1020 0.054 Uiso 1 1 calc R
H22D H 0.7543 0.0928 0.1190 0.054 Uiso 1 1 calc R
C227 C 0.73336(18) 0.04333(8) 0.12338(12) 0.0462(15) Uani 1 1 d G
C228 C 0.76228(18) 0.03009(9) 0.10166(11) 0.0464(15) Uani 1 1 d G
H228 H 0.7756 0.0443 0.0872 0.056 Uiso 1 1 calc R
C229 C 0.77134(18) -0.00431(10) 0.10151(11) 0.0488(17) Uani 1 1 d G
H229 H 0.7907 -0.0132 0.0870 0.059 Uiso 1 1 calc R
C230 C 0.75149(19) -0.02547(8) 0.12307(12) 0.0507(17) Uani 1 1 d G
H230 H 0.7576 -0.0485 0.1230 0.061 Uiso 1 1 calc R
C231 C 0.72257(18) -0.01224(10) 0.14479(11) 0.0507(17) Uani 1 1 d G
H231 H 0.7093 -0.0264 0.1592 0.061 Uiso 1 1 calc R
C232 C 0.71351(16) 0.02216(11) 0.14495(11) 0.0487(16) Uani 1 1 d G
H232 H 0.6942 0.0310 0.1595 0.058 Uiso 1 1 calc R
C233 C 0.8705(3) 0.16294(17) 0.31838(19) 0.0455(15) Uani 1 1 d .
H23A H 0.8969 0.1632 0.3053 0.055 Uiso 1 1 calc R
H23B H 0.8448 0.1460 0.3076 0.055 Uiso 1 1 calc R
C234 C 0.8967(3) 0.15265(19) 0.3570(2) 0.062(2) Uani 1 1 d .
H23C H 0.9202 0.1707 0.3678 0.075 Uiso 1 1 calc R
H23D H 0.8694 0.1517 0.3694 0.075 Uiso 1 1 calc R
C235 C 0.9273(3) 0.1201(2) 0.3650(2) 0.059(2) Uani 1 1 d .
C236 C 0.9814(3) 0.1213(2) 0.3800(3) 0.063(2) Uani 1 1 d .
H236 H 0.9988 0.1418 0.3828 0.075 Uiso 1 1 calc R
C237 C 1.0088(3) 0.09218(19) 0.3906(2) 0.0562(18) Uani 1 1 d .
H237 H 1.0447 0.0931 0.4009 0.067 Uiso 1 1 calc R
C238 C 0.9828(3) 0.0608(2) 0.3859(2) 0.0573(19) Uani 1 1 d .
H238 H 1.0009 0.0407 0.3926 0.069 Uiso 1 1 calc R
C239 C 0.9306(3) 0.0613(2) 0.3714(2) 0.0503(16) Uani 1 1 d .
H239 H 0.9131 0.0408 0.3686 0.060 Uiso 1 1 calc R
C240 C 0.9010(4) 0.0899(2) 0.3603(2) 0.0583(19) Uani 1 1 d .
H240 H 0.8650 0.0887 0.3502 0.070 Uiso 1 1 calc R
C241 C 0.8193(3) 0.39250(18) 0.23998(19) 0.0447(15) Uani 1 1 d .
C242 C 1.0211(3) 0.35012(16) 0.37287(17) 0.0403(14) Uani 1 1 d .
C243 C 0.9322(3) 0.23894(19) 0.23795(18) 0.0452(15) Uani 1 1 d .
C244 C 0.8104(3) 0.31772(16) 0.08108(18) 0.0434(14) Uani 1 1 d .
C245 C 0.8727(3) 0.37395(16) 0.19963(19) 0.0426(14) Uani 1 1 d .
H24A H 0.8872 0.3604 0.2206 0.051 Uiso 1 1 calc R
H24B H 0.8575 0.3592 0.1798 0.051 Uiso 1 1 calc R
C246 C 0.9135(3) 0.39549(18) 0.19163(19) 0.0445(15) Uani 1 1 d .
C247 C 0.9193(3) 0.39538(17) 0.15730(19) 0.0465(16) Uani 1 1 d .
H247 H 0.8965 0.3831 0.1394 0.056 Uiso 1 1 calc R
C248 C 0.9602(3) 0.41421(15) 0.15015(18) 0.0411(14) Uani 1 1 d .
C249 C 0.9929(3) 0.43246(19) 0.17699(18) 0.0474(16) Uani 1 1 d .
C250 C 0.9863(3) 0.43304(17) 0.21140(18) 0.0446(15) Uani 1 1 d .
C251 C 0.9460(3) 0.41401(16) 0.21761(18) 0.0425(14) Uani 1 1 d .
H251 H 0.9410 0.4139 0.2403 0.051 Uiso 1 1 calc R
C252 C 1.0222(3) 0.45376(17) 0.24130(19) 0.0457(15) Uani 1 1 d .
H25A H 1.0469 0.4664 0.2319 0.055 Uiso 1 1 calc R
H25B H 1.0014 0.4697 0.2505 0.055 Uiso 1 1 calc R
C253 C 1.0521(3) 0.43115(15) 0.2713(2) 0.0455(15) Uani 1 1 d .
C254 C 1.0872(3) 0.40709(17) 0.2650(2) 0.0500(16) Uani 1 1 d .
C255 C 1.1061(3) 0.38237(19) 0.2897(2) 0.0491(16) Uani 1 1 d .
C256 C 1.0918(3) 0.38122(16) 0.32129(17) 0.0386(13) Uani 1 1 d .
H256 H 1.1052 0.3647 0.3381 0.046 Uiso 1 1 calc R
C257 C 1.0571(3) 0.40497(18) 0.32763(18) 0.0437(15) Uani 1 1 d .
C258 C 1.0369(3) 0.42964(18) 0.3021(2) 0.0476(16) Uani 1 1 d .
H258 H 1.0129 0.4452 0.3061 0.057 Uiso 1 1 calc R
C259 C 1.0395(3) 0.40519(18) 0.3616(2) 0.0498(16) Uani 1 1 d .
H25C H 1.0510 0.4262 0.3739 0.060 Uiso 1 1 calc R
H25D H 1.0015 0.4054 0.3549 0.060 Uiso 1 1 calc R
C260 C 1.1334(3) 0.35165(17) 0.2800(2) 0.0435(15) Uani 1 1 d .
H26A H 1.1629 0.3585 0.2713 0.052 Uiso 1 1 calc R
H26B H 1.1463 0.3375 0.3007 0.052 Uiso 1 1 calc R
C261 C 1.0937(3) 0.33264(19) 0.25121(19) 0.0480(16) Uani 1 1 d .
C262 C 1.0986(3) 0.32391(18) 0.21750(18) 0.0454(15) Uani 1 1 d .
C263 C 1.0584(3) 0.30835(19) 0.19272(19) 0.0469(15) Uani 1 1 d .
C264 C 1.0124(3) 0.29976(18) 0.2010(2) 0.0481(16) Uani 1 1 d .
H264 H 0.9856 0.2891 0.1842 0.058 Uiso 1 1 calc R
C265 C 1.0064(3) 0.30724(18) 0.23470(19) 0.0461(15) Uani 1 1 d .
C266 C 1.0469(3) 0.32404(17) 0.2596(2) 0.0450(15) Uani 1 1 d .
H266 H 1.0428 0.3295 0.2818 0.054 Uiso 1 1 calc R
C267 C 0.9581(3) 0.29644(18) 0.24455(19) 0.0488(16) Uani 1 1 d .
H26C H 0.9500 0.3123 0.2612 0.059 Uiso 1 1 calc R
H26D H 0.9286 0.2956 0.2235 0.059 Uiso 1 1 calc R
C268 C 1.0643(3) 0.30272(17) 0.15521(18) 0.0427(14) Uani 1 1 d .
H26E H 1.0627 0.2788 0.1501 0.051 Uiso 1 1 calc R
H26F H 1.0983 0.3109 0.1541 0.051 Uiso 1 1 calc R
C269 C 1.0209(3) 0.32102(19) 0.12661(18) 0.0479(16) Uani 1 1 d .
C270 C 1.0219(3) 0.35565(17) 0.1265(2) 0.0462(15) Uani 1 1 d .
C271 C 0.9786(3) 0.37358(17) 0.10468(18) 0.0430(14) Uani 1 1 d .
C272 C 0.9364(3) 0.35567(19) 0.08495(18) 0.0469(15) Uani 1 1 d .
H272 H 0.9079 0.3672 0.0707 0.056 Uiso 1 1 calc R
C273 C 0.9353(3) 0.3208(2) 0.0859(2) 0.0528(18) Uani 1 1 d .
C274 C 0.9784(3) 0.30365(18) 0.10706(19) 0.0478(16) Uani 1 1 d .
H274 H 0.9782 0.2803 0.1079 0.057 Uiso 1 1 calc R
C275 C 0.8932(3) 0.29898(18) 0.06532(19) 0.0477(16) Uani 1 1 d .
H27C H 0.8919 0.2788 0.0791 0.057 Uiso 1 1 calc R
H27D H 0.9017 0.2922 0.0436 0.057 Uiso 1 1 calc R
C276 C 0.9730(3) 0.41040(19) 0.11457(19) 0.0478(16) Uani 1 1 d .
H27E H 1.0054 0.4222 0.1156 0.057 Uiso 1 1 calc R
H27F H 0.9454 0.4208 0.0961 0.057 Uiso 1 1 calc R
C277 C 1.0064(2) 0.48889(16) 0.15643(19) 0.0417(14) Uani 1 1 d .
H27G H 0.9924 0.4988 0.1746 0.050 Uiso 1 1 calc R
H27H H 0.9783 0.4870 0.1347 0.050 Uiso 1 1 calc R
C278 C 1.0512(3) 0.51120(18) 0.14999(19) 0.0468(15) Uani 1 1 d .
H27I H 1.0802 0.5130 0.1712 0.056 Uiso 1 1 calc R
H27J H 1.0639 0.5027 0.1305 0.056 Uiso 1 1 calc R
C279 C 1.0224(3) 0.54508(18) 0.14051(19) 0.0488(16) Uani 1 1 d .
H27K H 1.0010 0.5444 0.1164 0.073 Uiso 1 1 calc R
H27L H 1.0475 0.5629 0.1431 0.073 Uiso 1 1 calc R
H27M H 1.0006 0.5490 0.1562 0.073 Uiso 1 1 calc R
C280 C 1.1460(3) 0.42085(19) 0.23144(19) 0.0489(16) Uani 1 1 d .
H28C H 1.1725 0.4035 0.2388 0.059 Uiso 1 1 calc R
H28D H 1.1544 0.4385 0.2492 0.059 Uiso 1 1 calc R
C281 C 1.1510(3) 0.43604(18) 0.19498(19) 0.0465(15) Uani 1 1 d .
H28E H 1.1293 0.4225 0.1760 0.056 Uiso 1 1 calc R
H28F H 1.1358 0.4584 0.1927 0.056 Uiso 1 1 calc R
C282 C 1.2051(3) 0.43900(19) 0.1880(2) 0.0512(17) Uani 1 1 d .
H28G H 1.2225 0.4587 0.1996 0.077 Uiso 1 1 calc R
H28H H 1.2011 0.4406 0.1629 0.077 Uiso 1 1 calc R
H28I H 1.2256 0.4195 0.1972 0.077 Uiso 1 1 calc R
C283 C 1.1863(3) 0.30470(17) 0.22510(19) 0.0443(15) Uani 1 1 d .
H28J H 1.1813 0.2855 0.2092 0.053 Uiso 1 1 calc R
H28K H 1.1846 0.2970 0.2483 0.053 Uiso 1 1 calc R
C284 C 1.2385(3) 0.32086(18) 0.2277(2) 0.0469(16) Uani 1 1 d .
H28L H 1.2413 0.3427 0.2391 0.056 Uiso 1 1 calc R
H28M H 1.2452 0.3231 0.2046 0.056 Uiso 1 1 calc R
C285 C 1.2746(3) 0.29487(18) 0.2511(2) 0.0477(16) Uani 1 1 d .
H28N H 1.2546 0.2811 0.2629 0.072 Uiso 1 1 calc R
H28O H 1.3017 0.3062 0.2686 0.072 Uiso 1 1 calc R
H28P H 1.2901 0.2810 0.2365 0.072 Uiso 1 1 calc R
C286 C 1.1076(3) 0.37269(17) 0.1302(2) 0.0454(15) Uani 1 1 d .
H28Q H 1.1091 0.3513 0.1185 0.054 Uiso 1 1 calc R
H28R H 1.1405 0.3766 0.1480 0.054 Uiso 1 1 calc R
C287 C 1.0934(3) 0.40188(17) 0.10340(18) 0.0430(14) Uani 1 1 d .
H28S H 1.0597 0.3972 0.0868 0.052 Uiso 1 1 calc R
H28T H 1.0896 0.4222 0.1162 0.052 Uiso 1 1 calc R
C288 C 1.1334(3) 0.40811(18) 0.0824(2) 0.0481(16) Uani 1 1 d .
H28U H 1.1674 0.4111 0.0987 0.072 Uiso 1 1 calc R
H28V H 1.1239 0.4280 0.0682 0.072 Uiso 1 1 calc R
H28W H 1.1340 0.3892 0.0673 0.072 Uiso 1 1 calc R
C289 C 0.8026(3) 0.42417(18) 0.1808(2) 0.0492(16) Uani 1 1 d .
H28$ H 0.7968 0.4173 0.1562 0.059 Uiso 1 1 calc R
H28X H 0.7690 0.4286 0.1854 0.059 Uiso 1 1 calc R
C290 C 0.8372(3) 0.45439(18) 0.18878(19) 0.0463(15) Uani 1 1 d .
H29A H 0.8723 0.4496 0.1871 0.056 Uiso 1 1 calc R
H29B H 0.8389 0.4637 0.2120 0.056 Uiso 1 1 calc R
C291 C 0.8076(3) 0.47727(19) 0.1589(2) 0.0520(17) Uani 1 1 d .
C292 C 0.7641(3) 0.49367(18) 0.16299(19) 0.0475(16) Uani 1 1 d .
H292 H 0.7495 0.4876 0.1812 0.057 Uiso 1 1 calc R
C293 C 0.7419(3) 0.51970(17) 0.13936(17) 0.0437(15) Uani 1 1 d .
H293 H 0.7127 0.5311 0.1423 0.052 Uiso 1 1 calc R
C294 C 0.7630(3) 0.5284(2) 0.1117(2) 0.0534(18) Uani 1 1 d .
H294 H 0.7486 0.5459 0.0963 0.064 Uiso 1 1 calc R
C295 C 0.8053(3) 0.51118(17) 0.10738(18) 0.0458(15) Uani 1 1 d .
H295 H 0.8183 0.5162 0.0881 0.055 Uiso 1 1 calc R
C296 C 0.8293(3) 0.48619(16) 0.13120(18) 0.0416(14) Uani 1 1 d .
H296 H 0.8593 0.4756 0.1287 0.050 Uiso 1 1 calc R
C297 C 1.0991(3) 0.3720(2) 0.41954(18) 0.0498(17) Uani 1 1 d .
H29C H 1.1316 0.3823 0.4180 0.060 Uiso 1 1 calc R
H29D H 1.1048 0.3481 0.4240 0.060 Uiso 1 1 calc R
C298 C 1.0784(3) 0.38843(18) 0.44777(18) 0.0459(15) Uani 1 1 d .
H29E H 1.0683 0.4116 0.4416 0.055 Uiso 1 1 calc R
H29F H 1.0485 0.3763 0.4513 0.055 Uiso 1 1 calc R
C299 C 1.1239(3) 0.3866(2) 0.48011(19) 0.0504(17) Uani 1 1 d .
C300 C 1.1398(3) 0.3550(2) 0.4933(2) 0.059(2) Uani 1 1 d .
H300 H 1.1226 0.3356 0.4829 0.071 Uiso 1 1 calc R
C301 C 1.1833(4) 0.3539(3) 0.5230(2) 0.073(3) Uani 1 1 d .
H301 H 1.1968 0.3329 0.5311 0.088 Uiso 1 1 calc R
C302 C 1.2072(4) 0.3815(3) 0.5410(2) 0.074(3) Uani 1 1 d .
H302 H 1.2346 0.3793 0.5616 0.089 Uiso 1 1 calc R
C303 C 1.1898(3) 0.4131(3) 0.5278(2) 0.069(2) Uani 1 1 d .
H303 H 1.2061 0.4324 0.5390 0.082 Uiso 1 1 calc R
C304 C 1.1474(3) 0.4156(2) 0.4975(3) 0.067(2) Uani 1 1 d .
H304 H 1.1348 0.4366 0.4889 0.081 Uiso 1 1 calc R
C305 C 1.0111(3) 0.25164(19) 0.2937(2) 0.057(2) Uani 1 1 d .
H30A H 1.0264 0.2707 0.3083 0.069 Uiso 1 1 calc R
H30B H 0.9974 0.2360 0.3081 0.069 Uiso 1 1 calc R
C306 C 1.0513(3) 0.23462(18) 0.27803(18) 0.0445(15) Uani 1 1 d .
H30C H 1.0385 0.2129 0.2680 0.053 Uiso 1 1 calc R
H30D H 1.0588 0.2484 0.2595 0.053 Uiso 1 1 calc R
C307 C 1.0986(3) 0.23057(18) 0.3082(2) 0.0499(16) Uani 1 1 d .
C308 C 1.1209(3) 0.2004(2) 0.3203(2) 0.064(2) Uani 1 1 d .
H308 H 1.1062 0.1808 0.3090 0.076 Uiso 1 1 calc R
C309 C 1.1635(3) 0.1984(2) 0.3481(2) 0.058(2) Uani 1 1 d .
H309 H 1.1758 0.1773 0.3567 0.069 Uiso 1 1 calc R
C310 C 1.1898(3) 0.22662(18) 0.36431(18) 0.0458(15) Uani 1 1 d .
H310 H 1.2204 0.2249 0.3828 0.055 Uiso 1 1 calc R
C311 C 1.1690(3) 0.2571(2) 0.3521(2) 0.058(2) Uani 1 1 d .
H311 H 1.1854 0.2766 0.3626 0.070 Uiso 1 1 calc R
C312 C 1.1229(3) 0.2595(2) 0.3237(2) 0.0583(19) Uani 1 1 d .
H312 H 1.1092 0.2804 0.3155 0.070 Uiso 1 1 calc R
C313 C 0.8185(3) 0.33526(18) 0.0234(2) 0.0516(17) Uani 1 1 d .
H31A H 0.8472 0.3439 0.0148 0.062 Uiso 1 1 calc R
H31B H 0.7997 0.3543 0.0294 0.062 Uiso 1 1 calc R
C314 C 0.7809(3) 0.31460(17) -0.00683(19) 0.0465(15) Uani 1 1 d .
H31C H 0.7523 0.3071 0.0024 0.056 Uiso 1 1 calc R
H31D H 0.7661 0.3302 -0.0260 0.056 Uiso 1 1 calc R
C315 C 0.7985(3) 0.28509(18) -0.0232(2) 0.0463(15) Uani 1 1 d .
C316 C 0.7923(3) 0.28497(19) -0.0600(2) 0.0545(18) Uani 1 1 d .
H316 H 0.7781 0.3036 -0.0736 0.065 Uiso 1 1 calc R
C317 C 0.8072(3) 0.2576(2) -0.0760(2) 0.0535(17) Uani 1 1 d .
H317 H 0.8033 0.2580 -0.1004 0.064 Uiso 1 1 calc R
C318 C 0.8280(3) 0.22917(19) -0.05656(17) 0.0473(16) Uani 1 1 d .
H318 H 0.8369 0.2104 -0.0679 0.057 Uiso 1 1 calc R
C319 C 0.8352(3) 0.2293(2) -0.0200(2) 0.0540(18) Uani 1 1 d .
H319 H 0.8498 0.2107 -0.0064 0.065 Uiso 1 1 calc R
C320 C 0.8204(3) 0.25739(19) -0.0040(2) 0.0558(19) Uani 1 1 d .
H320 H 0.8255 0.2574 0.0206 0.067 Uiso 1 1 calc R
N1 N 0.5372(2) 0.36518(16) 0.44064(16) 0.0496(14) Uani 1 1 d .
N2 N 0.7556(2) 0.38923(14) 0.62251(15) 0.0431(12) Uani 1 1 d .
N3 N 0.7431(2) 0.32123(15) 0.77261(16) 0.0485(14) Uani 1 1 d .
N4 N 0.6306(3) 0.25176(15) 0.57358(17) 0.0489(14) Uani 1 1 d .
N5 N 0.7585(2) 0.19609(15) 0.52263(15) 0.0463(13) Uani 1 1 d .
N6 N 0.8897(2) 0.34813(15) 0.43596(15) 0.0468(13) Uani 1 1 d .
N7 N 0.9054(2) 0.31394(15) 0.60501(15) 0.0453(13) Uani 1 1 d .
N8 N 0.9047(2) 0.12781(15) 0.68358(16) 0.0493(14) Uani 1 1 d .
N9 N 0.7062(2) 0.34912(14) 0.39368(15) 0.0437(13) Uani 1 1 d .
N10 N 0.8446(2) 0.19582(15) 0.31446(16) 0.0484(14) Uani 1 1 d .
N11 N 0.7061(2) 0.12821(15) 0.15663(16) 0.0453(13) Uani 1 1 d .
N12 N 0.6904(2) 0.31129(14) 0.23132(15) 0.0442(12) Uani 1 1 d .
N13 N 0.8329(2) 0.39773(16) 0.20586(16) 0.0485(14) Uani 1 1 d .
N14 N 1.0566(2) 0.37811(15) 0.38699(16) 0.0447(13) Uani 1 1 d .
N15 N 0.9680(2) 0.26296(15) 0.26083(16) 0.0467(13) Uani 1 1 d .
N16 N 0.8400(2) 0.31485(14) 0.05561(16) 0.0438(12) Uani 1 1 d .
O1 O 0.48660(19) 0.39748(12) 0.58683(13) 0.0469(11) Uani 1 1 d .
O2 O 0.55269(19) 0.44873(12) 0.64841(13) 0.0461(11) Uani 1 1 d .
O3 O 0.52306(19) 0.36595(12) 0.67605(14) 0.0507(12) Uani 1 1 d .
O4 O 0.44564(19) 0.32204(13) 0.61345(14) 0.0476(11) Uani 1 1 d .
O5 O 0.9572(2) 0.13756(12) 0.49137(13) 0.0460(10) Uani 1 1 d .
O6 O 1.00490(18) 0.20990(12) 0.48831(13) 0.0447(10) Uani 1 1 d .
O7 O 1.09925(19) 0.23799(12) 0.57407(13) 0.0448(10) Uani 1 1 d .
O8 O 1.03509(19) 0.16855(12) 0.57404(13) 0.0461(11) Uani 1 1 d .
O9 O 0.59613(18) 0.20800(12) 0.34772(13) 0.0454(11) Uani 1 1 d .
O10 O 0.5001(2) 0.23484(12) 0.26137(13) 0.0477(11) Uani 1 1 d .
O11 O 0.5643(2) 0.16544(13) 0.26121(13) 0.0498(11) Uani 1 1 d .
O12 O 0.65164(19) 0.13754(13) 0.34685(14) 0.0505(12) Uani 1 1 d .
O13 O 1.0288(2) 0.45466(12) 0.16817(13) 0.0491(11) Uani 1 1 d .
O14 O 1.0955(2) 0.40630(13) 0.23222(13) 0.0493(12) Uani 1 1 d .
O15 O 1.14640(19) 0.32951(12) 0.21163(13) 0.0454(10) Uani 1 1 d .
O16 O 1.06203(19) 0.37468(13) 0.14550(13) 0.0469(11) Uani 1 1 d .

loop_
_atom_site_aniso_label
_atom_site_aniso_U_11
_atom_site_aniso_U_22
_atom_site_aniso_U_33
_atom_site_aniso_U_23
_atom_site_aniso_U_13
_atom_site_aniso_U_12
Au1 0.04064(15) 0.04234(15) 0.04037(15) -0.00935(12) 0.00937(12) 0.00942(12)
Au2 0.04178(15) 0.04175(15) 0.04079(15) -0.00824(12) 0.01008(12) -0.00957(12)
Au3 0.04147(15) 0.04169(15) 0.04060(15) 0.00880(12) 0.00920(12) 0.00921(12)
Au4 0.04182(15) 0.04249(15) 0.04112(15) -0.00935(12) 0.01020(12) -0.00891(12)
Au5 0.04138(15) 0.04249(15) 0.04031(15) 0.00846(12) 0.00921(12) -0.00990(12)
Au6 0.04166(16) 0.04228(15) 0.04102(15) 0.00929(12) 0.00947(12) -0.00923(12)
Au7 0.04153(15) 0.04228(15) 0.04109(15) 0.00945(12) 0.00998(12) -0.00975(12)
Au8 0.04125(15) 0.04176(15) 0.04127(16) -0.00954(12) 0.00955(12) -0.00982(12)
Au9 0.04119(15) 0.04274(15) 0.04037(15) 0.00952(12) 0.00945(12) 0.01001(12)
Au10 0.04088(15) 0.04182(15) 0.04076(15) 0.00912(12) 0.00967(12) 0.00934(12)
Au11 0.04077(15) 0.04176(15) 0.04142(15) -0.00995(12) 0.00958(12) -0.00948(12)
Au12 0.04127(15) 0.04149(15) 0.04095(15) -0.00969(12) 0.00958(12) 0.00971(12)
Au13 0.04122(15) 0.04150(15) 0.04102(15) -0.00888(12) 0.00981(12) -0.00870(12)
Au14 0.04198(16) 0.04213(15) 0.04117(16) 0.00935(12) -0.00945(12) -0.01015(12)
Au15 0.04139(15) 0.04201(15) 0.04012(15) -0.00948(12) 0.01011(12) 0.00911(12)
Au16 0.04050(15) 0.04206(15) 0.04132(15) 0.01005(12) 0.00985(12) -0.00899(11)
S1 0.0440(8) 0.0464(9) 0.0442(9) -0.0060(7) 0.0107(7) 0.0091(7)
S2 0.0418(8) 0.0418(8) 0.0408(8) -0.0082(6) 0.0101(7) -0.0096(6)
S3 0.0415(8) 0.0417(8) 0.0406(8) 0.0088(6) 0.0092(6) 0.0092(6)
S4 0.0418(8) 0.0425(8) 0.0411(8) -0.0094(6) 0.0102(7) -0.0089(6)
S5 0.0414(8) 0.0425(8) 0.0403(8) 0.0085(6) 0.0092(7) -0.0099(6)
S6 0.0417(8) 0.0423(8) 0.0410(8) 0.0093(6) 0.0095(6) -0.0092(6)
S7 0.0435(8) 0.0423(8) 0.0411(8) 0.0095(6) 0.0060(7) -0.0098(7)
S8 0.0413(8) 0.0418(8) 0.0413(8) -0.0095(6) 0.0096(6) -0.0098(6)
S9 0.0468(9) 0.0431(8) 0.0458(9) 0.0024(7) -0.0002(7) -0.0038(7)
S10 0.0418(8) 0.0418(8) 0.0408(8) -0.0082(6) 0.0101(6) -0.0096(6)
S11 0.0415(8) 0.0417(8) 0.0406(8) 0.0088(6) 0.0092(6) 0.0092(6)
S12 0.0418(8) 0.0425(8) 0.0411(8) -0.0094(6) 0.0102(7) -0.0089(6)
S13 0.0414(8) 0.0425(8) 0.0403(8) 0.0085(6) 0.0092(6) -0.0099(6)
S14 0.0417(8) 0.0423(8) 0.0410(8) 0.0093(6) 0.0095(7) -0.0092(6)
S15 0.0482(9) 0.0451(9) 0.0469(9) 0.0100(7) 0.0142(7) -0.0047(7)
S16 0.0454(9) 0.0494(9) 0.0452(9) -0.0032(7) 0.0073(7) -0.0086(7)
S17 0.0470(9) 0.0481(9) 0.0421(9) 0.0094(7) 0.0116(7) 0.0097(7)
S18 0.0409(8) 0.0418(8) 0.0408(8) 0.0091(6) 0.0097(6) 0.0093(6)
S19 0.0429(8) 0.0432(8) 0.0444(8) -0.0098(7) 0.0095(7) -0.0084(7)
S20 0.0453(9) 0.0463(9) 0.0474(9) -0.0117(7) 0.0107(7) 0.0094(7)
S21 0.0455(9) 0.0457(9) 0.0468(9) -0.0086(7) 0.0098(7) -0.0102(7)
S22 0.0420(8) 0.0421(8) 0.0412(8) 0.0094(7) -0.0095(7) -0.0102(7)
S23 0.0520(10) 0.0475(9) 0.0488(9) -0.0010(7) 0.0157(8) 0.0040(7)
S24 0.0405(8) 0.0421(8) 0.0413(8) 0.0101(6) 0.0099(6) -0.0090(6)
S25 0.0412(8) 0.0427(8) 0.0404(8) 0.0095(6) 0.0095(6) 0.0100(6)
S26 0.0409(8) 0.0418(8) 0.0408(8) 0.0091(6) 0.0097(6) 0.0093(6)
S27 0.0408(8) 0.0418(8) 0.0414(8) -0.0100(6) 0.0096(6) -0.0095(6)
S28 0.0413(8) 0.0415(8) 0.0410(8) -0.0097(6) 0.0096(6) 0.0097(6)
S29 0.0412(8) 0.0415(8) 0.0410(8) -0.0089(6) 0.0098(6) -0.0087(6)
S30 0.0437(9) 0.0456(9) 0.0480(9) -0.0086(7) 0.0080(7) -0.0080(7)
S31 0.0460(9) 0.0477(9) 0.0420(8) -0.0093(7) 0.0107(7) 0.0034(7)
S32 0.0463(9) 0.0488(9) 0.0467(9) 0.0074(7) 0.0137(7) -0.0109(7)
C1 0.063(5) 0.045(4) 0.039(4) -0.013(3) 0.001(3) 0.010(3)
C2 0.053(4) 0.052(4) 0.045(4) 0.005(3) 0.018(3) -0.001(3)
C3 0.050(4) 0.044(4) 0.045(4) -0.004(3) 0.010(3) -0.018(3)
C4 0.053(4) 0.043(4) 0.043(4) -0.001(3) 0.013(3) -0.001(3)
C5 0.054(4) 0.041(3) 0.037(3) 0.002(3) 0.019(3) 0.006(3)
C6 0.040(3) 0.051(4) 0.039(3) -0.010(3) 0.011(3) -0.008(3)
C7 0.053(4) 0.044(3) 0.044(4) -0.013(3) 0.018(3) -0.010(3)
C8 0.044(4) 0.058(4) 0.043(4) -0.009(3) 0.013(3) -0.009(3)
C9 0.048(4) 0.045(3) 0.043(4) 0.006(3) 0.011(3) 0.008(3)
C10 0.054(4) 0.039(3) 0.053(4) -0.005(3) 0.012(3) -0.003(3)
C11 0.058(4) 0.039(3) 0.034(3) 0.002(3) 0.000(3) -0.015(3)
C12 0.047(4) 0.042(3) 0.045(4) -0.004(3) 0.005(3) 0.007(3)
C13 0.038(3) 0.051(4) 0.043(4) 0.012(3) 0.007(3) -0.002(3)
C14 0.055(4) 0.048(4) 0.038(3) -0.014(3) -0.006(3) 0.008(3)
C15 0.062(4) 0.043(3) 0.044(4) 0.008(3) 0.020(3) 0.005(3)
C16 0.055(4) 0.052(4) 0.048(4) 0.011(3) 0.017(3) 0.005(3)
C17 0.045(4) 0.042(3) 0.053(4) 0.009(3) 0.018(3) -0.003(3)
C18 0.035(3) 0.046(4) 0.051(4) 0.008(3) 0.007(3) -0.012(3)
C19 0.038(3) 0.057(4) 0.039(3) 0.002(3) 0.010(3) 0.003(3)
C20 0.045(4) 0.049(4) 0.045(4) 0.002(3) 0.015(3) 0.006(3)
C21 0.047(4) 0.057(4) 0.032(3) 0.002(3) 0.008(3) 0.008(3)
C22 0.044(3) 0.038(3) 0.042(3) -0.005(3) 0.006(3) 0.010(3)
C23 0.044(4) 0.048(4) 0.046(4) 0.003(3) 0.014(3) 0.000(3)
C24 0.041(3) 0.046(4) 0.049(4) 0.011(3) 0.012(3) 0.002(3)
C25 0.047(4) 0.041(3) 0.035(3) 0.007(3) 0.006(3) 0.006(3)
C26 0.045(4) 0.042(3) 0.045(4) -0.010(3) -0.011(3) 0.011(3)
C27 0.035(3) 0.046(3) 0.046(4) 0.011(3) 0.002(3) -0.009(3)
C28 0.034(3) 0.037(3) 0.046(3) 0.001(3) 0.005(3) 0.002(2)
C29 0.040(3) 0.053(4) 0.042(4) -0.015(3) 0.003(3) 0.013(3)
C30 0.048(4) 0.057(4) 0.063(5) 0.014(4) 0.020(4) 0.004(3)
C31 0.041(4) 0.064(4) 0.045(4) -0.013(3) 0.007(3) -0.011(3)
C32 0.041(3) 0.049(4) 0.043(3) -0.007(3) 0.011(3) 0.015(3)
C33 0.044(4) 0.050(4) 0.046(4) 0.013(3) 0.003(3) 0.006(3)
C34 0.045(4) 0.037(3) 0.038(3) -0.007(3) 0.006(3) 0.009(3)
C35 0.044(4) 0.039(3) 0.040(3) 0.003(3) 0.003(3) 0.000(3)
C36 0.047(4) 0.055(4) 0.042(4) -0.008(3) 0.005(3) -0.010(3)
C37 0.041(3) 0.048(4) 0.042(3) -0.012(3) 0.006(3) -0.006(3)
C38 0.039(3) 0.058(4) 0.049(4) 0.009(3) 0.004(3) 0.018(3)
C39 0.045(4) 0.053(4) 0.039(3) -0.008(3) -0.009(3) 0.008(3)
C40 0.052(4) 0.049(4) 0.041(4) -0.016(3) 0.000(3) 0.016(3)
C41 0.039(4) 0.059(4) 0.052(4) -0.016(3) 0.001(3) 0.012(3)
C42 0.037(3) 0.056(4) 0.046(4) -0.012(3) 0.005(3) 0.008(3)
C43 0.036(3) 0.057(4) 0.056(4) 0.001(3) -0.012(3) 0.012(3)
C44 0.048(4) 0.053(4) 0.048(4) 0.001(3) -0.001(3) 0.015(3)
C45 0.042(3) 0.040(3) 0.056(4) 0.002(3) 0.014(3) 0.001(3)
C46 0.052(4) 0.058(4) 0.052(4) -0.014(3) 0.012(3) -0.012(3)
C47 0.055(4) 0.047(4) 0.054(4) -0.005(3) 0.004(3) 0.006(3)
C48 0.050(4) 0.056(4) 0.066(5) 0.008(4) 0.001(4) -0.004(3)
C49 0.045(4) 0.037(3) 0.053(4) 0.013(3) 0.016(3) 0.008(3)
C50 0.046(4) 0.052(4) 0.044(4) 0.006(3) -0.001(3) -0.008(3)
C51 0.051(4) 0.050(4) 0.041(4) -0.007(3) 0.001(3) 0.008(3)
C52 0.055(4) 0.044(4) 0.049(4) 0.002(3) -0.012(3) 0.010(3)
C53 0.039(3) 0.043(3) 0.052(4) 0.008(3) 0.011(3) 0.010(3)
C54 0.055(4) 0.045(4) 0.042(4) 0.008(3) -0.022(3) 0.015(3)
C55 0.043(4) 0.046(4) 0.069(5) -0.004(3) 0.005(3) 0.012(3)
C56 0.053(4) 0.058(4) 0.060(5) -0.022(4) 0.016(4) 0.015(3)
C57 0.042(4) 0.060(4) 0.046(4) 0.000(3) -0.015(3) 0.014(3)
C58 0.049(4) 0.038(3) 0.053(4) 0.008(3) 0.015(3) -0.005(3)
C59 0.064(5) 0.038(3) 0.056(4) 0.004(3) 0.022(4) -0.008(3)
C60 0.043(4) 0.050(4) 0.069(5) -0.004(4) 0.003(3) 0.003(3)
C61 0.051(4) 0.054(4) 0.077(6) 0.009(4) 0.000(4) -0.012(4)
C62 0.064(5) 0.057(5) 0.060(5) -0.006(4) -0.008(4) -0.021(4)
C63 0.066(5) 0.043(4) 0.057(4) 0.001(3) 0.016(4) -0.005(3)
C64 0.055(4) 0.055(4) 0.039(4) -0.001(3) 0.004(3) -0.001(3)
C65 0.049(4) 0.057(4) 0.032(3) 0.010(3) -0.007(3) -0.012(3)
C66 0.055(4) 0.034(3) 0.052(4) -0.001(3) -0.010(3) 0.004(3)
C67 0.047(4) 0.057(4) 0.038(4) 0.007(3) 0.003(3) -0.007(3)
C68 0.050(4) 0.077(5) 0.042(4) -0.013(4) 0.004(3) -0.025(4)
C69 0.054(4) 0.059(4) 0.048(4) -0.022(3) 0.001(3) -0.001(3)
C70 0.048(4) 0.050(4) 0.044(4) -0.002(3) 0.011(3) 0.003(3)
C71 0.053(4) 0.054(4) 0.048(4) 0.007(3) 0.004(3) 0.007(3)
C72 0.049(4) 0.067(5) 0.050(4) -0.010(4) 0.001(3) -0.003(4)
C73 0.039(3) 0.058(4) 0.052(4) 0.001(3) 0.018(3) 0.015(3)
C74 0.049(4) 0.039(3) 0.053(4) -0.011(3) 0.021(3) -0.012(3)
C75 0.041(4) 0.055(4) 0.054(4) 0.003(3) 0.022(3) -0.014(3)
C76 0.048(4) 0.045(4) 0.036(3) -0.007(3) 0.006(3) 0.010(3)
C77 0.057(4) 0.050(4) 0.039(3) 0.002(3) 0.011(3) -0.015(3)
C78 0.047(4) 0.047(4) 0.048(4) -0.019(3) -0.008(3) 0.018(3)
C79 0.056(4) 0.039(3) 0.050(4) -0.015(3) 0.015(3) 0.005(3)
C80 0.052(4) 0.047(4) 0.052(4) -0.011(3) 0.014(3) -0.013(3)
C81 0.052(4) 0.045(4) 0.034(3) -0.012(3) 0.003(3) -0.006(3)
C82 0.034(3) 0.045(3) 0.036(3) -0.010(3) -0.001(2) -0.010(3)
C83 0.031(3) 0.036(3) 0.053(4) 0.008(3) 0.012(3) 0.015(2)
C84 0.047(4) 0.041(3) 0.045(4) 0.013(3) 0.022(3) 0.000(3)
C85 0.039(3) 0.047(4) 0.045(4) 0.005(3) 0.004(3) -0.009(3)
C86 0.044(4) 0.050(4) 0.036(3) -0.006(3) -0.010(3) -0.009(3)
C87 0.052(4) 0.044(3) 0.034(3) -0.003(3) 0.013(3) -0.007(3)
C88 0.044(3) 0.048(4) 0.034(3) -0.010(3) 0.007(3) -0.008(3)
C89 0.034(3) 0.051(4) 0.034(3) -0.005(3) -0.011(3) -0.011(3)
C90 0.054(4) 0.045(4) 0.044(4) -0.008(3) 0.008(3) -0.003(3)
C91 0.053(4) 0.044(4) 0.041(3) 0.000(3) 0.014(3) -0.017(3)
C92 0.040(3) 0.061(4) 0.047(4) -0.002(3) 0.012(3) -0.016(3)
C93 0.053(4) 0.046(4) 0.037(3) 0.005(3) 0.009(3) -0.004(3)
C94 0.048(4) 0.045(4) 0.044(4) 0.001(3) 0.005(3) 0.002(3)
C95 0.046(4) 0.046(4) 0.047(4) -0.002(3) 0.020(3) 0.000(3)
C96 0.049(4) 0.040(3) 0.050(4) -0.016(3) -0.003(3) -0.009(3)
C97 0.060(4) 0.046(4) 0.036(3) 0.012(3) -0.012(3) -0.015(3)
C98 0.058(4) 0.043(4) 0.047(4) -0.009(3) 0.012(3) -0.002(3)
C99 0.045(4) 0.051(4) 0.043(4) -0.003(3) 0.008(3) 0.005(3)
C100 0.051(4) 0.044(4) 0.053(4) 0.010(3) 0.007(3) -0.010(3)
C101 0.032(3) 0.049(4) 0.047(4) 0.000(3) 0.007(3) -0.008(3)
C102 0.048(4) 0.043(3) 0.039(3) 0.010(3) 0.003(3) 0.001(3)
C103 0.040(3) 0.045(3) 0.038(3) -0.004(3) 0.003(3) -0.001(3)
C104 0.038(3) 0.040(3) 0.037(3) -0.005(3) 0.000(3) -0.004(3)
C105 0.043(4) 0.048(4) 0.041(3) -0.001(3) 0.004(3) 0.002(3)
C106 0.045(4) 0.047(4) 0.056(4) 0.009(3) 0.007(3) 0.009(3)
C107 0.042(4) 0.049(4) 0.049(4) 0.001(3) -0.006(3) -0.007(3)
C108 0.041(3) 0.053(4) 0.040(3) 0.007(3) 0.001(3) 0.005(3)
C109 0.042(3) 0.047(4) 0.045(4) -0.007(3) 0.015(3) 0.010(3)
C110 0.046(4) 0.053(4) 0.040(3) -0.003(3) 0.009(3) -0.007(3)
C111 0.043(3) 0.043(3) 0.041(3) 0.004(3) 0.014(3) 0.007(3)
C112 0.044(4) 0.041(3) 0.053(4) -0.011(3) 0.017(3) 0.001(3)
C113 0.043(3) 0.042(3) 0.039(3) -0.001(3) 0.004(3) 0.001(3)
C114 0.042(3) 0.048(4) 0.043(3) -0.010(3) 0.016(3) 0.006(3)
C115 0.053(4) 0.041(3) 0.032(3) 0.006(3) 0.000(3) -0.006(3)
C116 0.053(4) 0.045(4) 0.048(4) 0.010(3) 0.016(3) 0.013(3)
C117 0.046(4) 0.031(3) 0.061(4) 0.009(3) 0.008(3) -0.010(3)
C118 0.044(4) 0.045(4) 0.040(3) -0.003(3) 0.007(3) -0.002(3)
C119 0.042(4) 0.047(4) 0.045(4) 0.008(3) -0.010(3) 0.004(3)
C120 0.032(3) 0.045(3) 0.050(4) 0.007(3) 0.001(3) -0.005(3)
C121 0.047(4) 0.042(3) 0.046(4) -0.005(3) 0.011(3) 0.000(3)
C122 0.046(4) 0.045(3) 0.040(3) -0.014(3) 0.006(3) -0.010(3)
C123 0.042(3) 0.049(4) 0.039(3) 0.005(3) 0.014(3) 0.000(3)
C124 0.053(4) 0.048(4) 0.042(4) 0.009(3) 0.012(3) -0.008(3)
C125 0.075(5) 0.050(4) 0.060(5) 0.015(4) 0.023(4) 0.005(4)
C126 0.033(3) 0.038(3) 0.057(4) 0.005(3) 0.012(3) -0.006(3)
C127 0.039(3) 0.044(4) 0.051(4) -0.005(3) -0.011(3) -0.002(3)
C128 0.038(3) 0.053(4) 0.040(3) 0.007(3) 0.003(3) -0.008(3)
C129 0.045(4) 0.043(3) 0.046(4) -0.008(3) 0.012(3) -0.015(3)
C130 0.052(4) 0.038(3) 0.041(3) 0.000(3) 0.006(3) -0.001(3)
C131 0.047(4) 0.049(4) 0.047(4) 0.013(3) 0.013(3) 0.002(3)
C132 0.043(4) 0.044(4) 0.049(4) 0.008(3) -0.017(3) -0.009(3)
C133 0.045(4) 0.044(4) 0.047(4) -0.006(3) 0.005(3) -0.006(3)
C134 0.046(4) 0.043(4) 0.047(4) -0.001(3) 0.000(3) -0.005(3)
C135 0.050(4) 0.045(4) 0.047(4) 0.022(3) -0.008(3) -0.011(3)
C136 0.042(4) 0.054(4) 0.045(4) 0.006(3) -0.006(3) 0.004(3)
C137 0.042(4) 0.052(4) 0.038(3) -0.002(3) -0.004(3) 0.002(3)
C138 0.056(4) 0.058(4) 0.035(3) 0.010(3) 0.004(3) -0.004(3)
C139 0.038(3) 0.048(4) 0.042(3) 0.011(3) 0.014(3) -0.007(3)
C140 0.059(4) 0.036(3) 0.045(4) 0.006(3) 0.010(3) 0.013(3)
C141 0.047(4) 0.038(3) 0.048(4) -0.008(3) 0.019(3) 0.000(3)
C142 0.051(4) 0.053(4) 0.048(4) -0.005(3) 0.015(3) -0.012(3)
C143 0.037(3) 0.044(3) 0.055(4) -0.001(3) 0.020(3) 0.009(3)
C144 0.040(3) 0.036(3) 0.043(3) 0.007(3) 0.001(3) 0.006(3)
C145 0.043(4) 0.051(4) 0.033(3) -0.009(3) 0.008(3) 0.006(3)
C146 0.038(3) 0.050(4) 0.044(4) -0.007(3) 0.003(3) -0.003(3)
C147 0.053(4) 0.038(3) 0.051(4) -0.012(3) 0.004(3) 0.002(3)
C148 0.045(4) 0.050(4) 0.055(4) -0.010(3) 0.014(3) -0.004(3)
C149 0.041(3) 0.043(3) 0.042(3) 0.007(3) 0.004(3) 0.000(3)
C150 0.050(4) 0.040(3) 0.041(3) 0.008(3) 0.000(3) -0.008(3)
C151 0.051(4) 0.047(4) 0.050(4) 0.010(3) 0.013(3) 0.013(3)
C152 0.053(4) 0.053(4) 0.037(3) 0.000(3) 0.010(3) -0.008(3)
C153 0.052(4) 0.040(3) 0.050(4) 0.006(3) 0.018(3) -0.012(3)
C154 0.040(3) 0.043(3) 0.053(4) 0.015(3) 0.012(3) 0.011(3)
C155 0.045(4) 0.056(4) 0.041(3) 0.011(3) 0.011(3) 0.004(3)
C156 0.039(3) 0.052(4) 0.050(4) 0.013(3) 0.015(3) 0.002(3)
C157 0.038(3) 0.038(3) 0.061(4) 0.004(3) -0.011(3) 0.003(3)
C158 0.041(4) 0.058(4) 0.044(4) -0.006(3) 0.004(3) 0.003(3)
C159 0.031(3) 0.056(4) 0.050(4) 0.018(3) 0.015(3) 0.010(3)
C160 0.052(4) 0.044(4) 0.068(5) -0.006(3) 0.024(4) 0.011(3)
C161 0.044(3) 0.037(3) 0.047(4) -0.007(3) 0.004(3) 0.011(3)
C162 0.041(3) 0.047(4) 0.046(4) -0.009(3) 0.012(3) 0.005(3)
C163 0.042(4) 0.041(3) 0.072(5) 0.015(3) 0.018(3) -0.007(3)
C164 0.037(3) 0.040(3) 0.049(4) 0.009(3) 0.008(3) 0.007(3)
C165 0.059(4) 0.052(4) 0.033(3) 0.003(3) 0.007(3) -0.004(3)
C166 0.045(4) 0.042(3) 0.039(3) 0.010(3) 0.002(3) -0.010(3)
C167 0.045(4) 0.041(3) 0.048(4) 0.006(3) -0.001(3) -0.001(3)
C168 0.060(4) 0.045(4) 0.033(3) 0.000(3) 0.001(3) 0.002(3)
C169 0.061(4) 0.036(3) 0.045(4) 0.010(3) -0.003(3) -0.005(3)
C170 0.047(4) 0.036(3) 0.050(4) -0.006(3) 0.009(3) -0.005(3)
C171 0.051(4) 0.043(3) 0.037(3) -0.007(3) 0.002(3) -0.003(3)
C172 0.041(3) 0.042(3) 0.047(4) 0.000(3) 0.007(3) 0.003(3)
C173 0.050(4) 0.037(3) 0.048(4) -0.002(3) 0.013(3) -0.007(3)
C174 0.042(3) 0.030(3) 0.055(4) 0.010(3) -0.003(3) 0.006(3)
C175 0.054(4) 0.036(3) 0.046(4) -0.001(3) 0.003(3) -0.001(3)
C176 0.057(4) 0.054(4) 0.039(3) 0.012(3) 0.009(3) -0.020(3)
C177 0.047(4) 0.059(4) 0.042(4) -0.013(3) 0.007(3) -0.004(3)
C178 0.043(4) 0.041(3) 0.056(4) -0.003(3) 0.012(3) -0.007(3)
C179 0.031(3) 0.039(3) 0.046(4) -0.001(3) -0.003(3) 0.001(2)
C180 0.044(4) 0.050(4) 0.046(4) -0.005(3) 0.015(3) -0.016(3)
C181 0.030(3) 0.042(3) 0.058(4) -0.005(3) 0.005(3) 0.007(3)
C182 0.042(4) 0.044(4) 0.059(4) 0.019(3) 0.013(3) 0.007(3)
C183 0.039(3) 0.060(4) 0.042(4) 0.009(3) -0.005(3) 0.006(3)
C184 0.038(3) 0.048(4) 0.059(4) 0.006(3) -0.001(3) -0.001(3)
C185 0.050(4) 0.038(3) 0.056(4) -0.009(3) 0.015(3) 0.007(3)
C186 0.031(3) 0.062(4) 0.054(4) 0.005(3) 0.003(3) 0.009(3)
C187 0.046(4) 0.055(4) 0.045(4) -0.020(3) 0.000(3) 0.011(3)
C188 0.048(4) 0.046(4) 0.053(4) -0.013(3) -0.005(3) 0.005(3)
C189 0.055(4) 0.043(4) 0.052(4) -0.018(3) 0.014(3) -0.008(3)
C190 0.051(4) 0.032(3) 0.039(3) 0.005(2) 0.011(3) 0.006(3)
C191 0.043(4) 0.055(4) 0.043(4) -0.013(3) 0.011(3) -0.010(3)
C192 0.052(4) 0.043(3) 0.039(3) 0.003(3) 0.006(3) 0.008(3)
C193 0.057(4) 0.049(4) 0.032(3) -0.001(3) -0.005(3) -0.017(3)
C194 0.054(4) 0.047(4) 0.047(4) -0.005(3) 0.014(3) -0.012(3)
C195 0.050(4) 0.054(4) 0.035(3) 0.019(3) 0.006(3) -0.010(3)
C196 0.041(3) 0.048(4) 0.045(4) -0.003(3) 0.017(3) 0.004(3)
C197 0.055(4) 0.043(3) 0.039(3) -0.006(3) 0.019(3) -0.014(3)
C198 0.048(4) 0.052(4) 0.042(4) 0.009(3) 0.015(3) -0.011(3)
C199 0.055(4) 0.043(3) 0.043(4) 0.010(3) 0.014(3) -0.012(3)
C200 0.044(4) 0.048(4) 0.035(3) -0.005(3) -0.015(3) -0.009(3)
C201 0.049(4) 0.048(4) 0.048(4) 0.007(3) 0.008(3) 0.000(3)
C202 0.079(5) 0.027(3) 0.042(4) -0.007(3) 0.008(3) -0.021(3)
C203 0.054(4) 0.032(3) 0.044(4) 0.011(3) 0.008(3) 0.010(3)
C204 0.051(4) 0.048(4) 0.057(4) -0.026(3) 0.014(3) -0.005(3)
C205 0.058(4) 0.057(4) 0.033(3) -0.005(3) 0.012(3) 0.003(3)
C206 0.062(4) 0.040(3) 0.044(4) 0.008(3) 0.012(3) -0.009(3)
C207 0.040(3) 0.041(3) 0.051(4) 0.016(3) -0.014(3) 0.000(3)
C208 0.034(3) 0.062(4) 0.044(4) 0.014(3) 0.011(3) -0.002(3)
C209 0.050(4) 0.037(3) 0.043(3) -0.003(3) 0.010(3) -0.002(3)
C210 0.064(4) 0.036(3) 0.030(3) 0.005(2) 0.005(3) -0.013(3)
C211 0.056(4) 0.034(3) 0.036(3) -0.008(2) 0.006(3) -0.014(3)
C212 0.047(4) 0.045(4) 0.049(4) -0.010(3) 0.002(3) 0.001(3)
C213 0.045(3) 0.036(3) 0.041(3) 0.006(3) -0.001(3) -0.001(3)
C214 0.051(4) 0.052(4) 0.042(4) 0.007(3) -0.005(3) 0.003(3)
C215 0.043(4) 0.056(4) 0.063(5) 0.012(4) -0.001(3) 0.018(3)
C216 0.044(3) 0.042(3) 0.032(3) 0.002(3) -0.001(3) 0.002(3)
C217 0.041(4) 0.050(4) 0.039(3) -0.010(3) -0.009(3) 0.012(3)
C218 0.036(3) 0.043(3) 0.048(4) 0.003(3) -0.009(3) -0.002(3)
C219 0.047(4) 0.047(4) 0.045(4) 0.004(3) 0.019(3) -0.005(3)
C220 0.049(4) 0.037(3) 0.051(4) 0.017(3) 0.010(3) 0.006(3)
C221 0.034(3) 0.053(4) 0.042(3) -0.012(3) -0.008(3) -0.011(3)
C222 0.050(4) 0.051(4) 0.056(4) -0.011(3) 0.022(3) -0.005(3)
C223 0.048(4) 0.047(4) 0.041(3) 0.000(3) 0.014(3) 0.004(3)
C224 0.046(4) 0.042(3) 0.042(3) 0.005(3) 0.013(3) 0.002(3)
C225 0.052(4) 0.042(3) 0.038(3) 0.003(3) 0.019(3) 0.008(3)
C226 0.054(4) 0.044(4) 0.043(4) -0.015(3) 0.023(3) -0.013(3)
C227 0.041(3) 0.046(4) 0.044(4) -0.013(3) -0.002(3) -0.005(3)
C228 0.056(4) 0.039(3) 0.040(3) -0.008(3) 0.005(3) 0.010(3)
C229 0.063(4) 0.052(4) 0.029(3) 0.006(3) 0.007(3) 0.020(3)
C230 0.053(4) 0.044(4) 0.048(4) -0.001(3) 0.001(3) 0.005(3)
C231 0.042(4) 0.052(4) 0.049(4) 0.014(3) -0.003(3) 0.013(3)
C232 0.044(4) 0.048(4) 0.043(4) -0.015(3) -0.007(3) -0.003(3)
C233 0.041(3) 0.041(3) 0.044(4) -0.004(3) -0.007(3) -0.006(3)
C234 0.059(5) 0.045(4) 0.066(5) 0.005(4) -0.013(4) -0.013(3)
C235 0.065(5) 0.064(5) 0.037(4) -0.009(3) -0.007(3) -0.007(4)
C236 0.059(5) 0.054(5) 0.076(6) -0.006(4) 0.019(4) -0.002(4)
C237 0.059(5) 0.048(4) 0.056(4) -0.010(3) 0.006(4) -0.005(3)
C238 0.049(4) 0.061(5) 0.057(4) 0.015(4) 0.005(3) -0.013(3)
C239 0.041(4) 0.058(4) 0.050(4) -0.002(3) 0.009(3) 0.011(3)
C240 0.060(5) 0.057(4) 0.058(5) 0.000(4) 0.015(4) 0.005(4)
C241 0.044(3) 0.046(4) 0.043(4) 0.007(3) 0.009(3) 0.002(3)
C242 0.039(3) 0.042(3) 0.040(3) -0.008(3) 0.011(3) 0.008(3)
C243 0.039(3) 0.057(4) 0.036(3) 0.000(3) 0.005(3) -0.015(3)
C244 0.048(4) 0.035(3) 0.044(3) -0.006(3) 0.006(3) -0.003(3)
C245 0.039(3) 0.039(3) 0.044(3) 0.004(3) 0.001(3) -0.001(3)
C246 0.038(3) 0.050(4) 0.045(4) -0.008(3) 0.009(3) -0.001(3)
C247 0.053(4) 0.038(3) 0.044(4) -0.015(3) 0.006(3) -0.014(3)
C248 0.047(4) 0.029(3) 0.043(3) 0.004(3) 0.005(3) 0.000(3)
C249 0.053(4) 0.052(4) 0.036(3) -0.011(3) 0.010(3) -0.015(3)
C250 0.047(4) 0.040(3) 0.042(3) 0.007(3) 0.004(3) -0.006(3)
C251 0.047(4) 0.040(3) 0.038(3) 0.009(3) 0.008(3) -0.010(3)
C252 0.044(3) 0.043(3) 0.047(4) 0.007(3) 0.007(3) -0.007(3)
C253 0.050(4) 0.027(3) 0.057(4) -0.006(3) 0.010(3) -0.008(3)
C254 0.051(4) 0.037(3) 0.059(4) -0.001(3) 0.010(3) 0.004(3)
C255 0.050(4) 0.049(4) 0.049(4) 0.007(3) 0.014(3) 0.011(3)
C256 0.040(3) 0.040(3) 0.035(3) -0.016(3) 0.008(3) -0.011(3)
C257 0.039(3) 0.050(4) 0.041(3) -0.009(3) 0.007(3) 0.010(3)
C258 0.044(4) 0.044(4) 0.053(4) -0.001(3) 0.010(3) -0.013(3)
C259 0.052(4) 0.049(4) 0.046(4) -0.002(3) 0.010(3) -0.006(3)
C260 0.033(3) 0.043(3) 0.053(4) -0.006(3) 0.010(3) 0.008(3)
C261 0.051(4) 0.054(4) 0.040(4) 0.008(3) 0.014(3) -0.009(3)
C262 0.040(3) 0.053(4) 0.041(3) -0.005(3) 0.008(3) 0.011(3)
C263 0.043(4) 0.056(4) 0.042(4) 0.012(3) 0.012(3) -0.004(3)
C264 0.048(4) 0.049(4) 0.046(4) 0.013(3) 0.012(3) -0.012(3)
C265 0.039(3) 0.053(4) 0.045(4) 0.014(3) 0.008(3) 0.007(3)
C266 0.040(3) 0.047(4) 0.050(4) 0.010(3) 0.014(3) 0.013(3)
C267 0.062(4) 0.049(4) 0.041(4) -0.006(3) 0.025(3) -0.010(3)
C268 0.043(3) 0.041(3) 0.046(4) -0.006(3) 0.014(3) 0.008(3)
C269 0.054(4) 0.052(4) 0.035(3) -0.008(3) 0.007(3) 0.001(3)
C270 0.043(4) 0.040(3) 0.051(4) 0.002(3) 0.005(3) -0.004(3)
C271 0.043(3) 0.045(3) 0.041(3) -0.003(3) 0.010(3) 0.010(3)
C272 0.046(4) 0.053(4) 0.039(3) 0.005(3) 0.006(3) -0.006(3)
C273 0.045(4) 0.056(4) 0.053(4) -0.020(3) 0.004(3) 0.009(3)
C274 0.049(4) 0.047(4) 0.046(4) 0.018(3) 0.011(3) -0.011(3)
C275 0.048(4) 0.050(4) 0.041(4) -0.012(3) 0.005(3) 0.014(3)
C276 0.040(3) 0.060(4) 0.041(4) -0.009(3) 0.006(3) 0.010(3)
C277 0.033(3) 0.043(3) 0.050(4) 0.001(3) 0.012(3) 0.001(3)
C278 0.047(4) 0.052(4) 0.043(4) 0.001(3) 0.015(3) -0.013(3)
C279 0.056(4) 0.050(4) 0.038(3) 0.000(3) 0.007(3) -0.008(3)
C280 0.047(4) 0.049(4) 0.046(4) -0.018(3) 0.004(3) -0.017(3)
C281 0.043(4) 0.047(4) 0.046(4) -0.011(3) 0.006(3) -0.006(3)
C282 0.056(4) 0.052(4) 0.046(4) 0.010(3) 0.014(3) 0.010(3)
C283 0.038(3) 0.045(3) 0.047(4) -0.022(3) 0.007(3) 0.002(3)
C284 0.041(4) 0.045(4) 0.057(4) 0.013(3) 0.018(3) -0.004(3)
C285 0.034(3) 0.052(4) 0.057(4) 0.012(3) 0.010(3) -0.008(3)
C286 0.048(4) 0.037(3) 0.052(4) 0.010(3) 0.014(3) 0.010(3)
C287 0.040(3) 0.047(4) 0.036(3) 0.006(3) 0.001(3) 0.003(3)
C288 0.046(4) 0.046(4) 0.051(4) 0.008(3) 0.010(3) 0.003(3)
C289 0.041(4) 0.049(4) 0.053(4) 0.006(3) 0.005(3) 0.010(3)
C290 0.043(4) 0.049(4) 0.041(3) -0.004(3) 0.002(3) 0.008(3)
C291 0.049(4) 0.051(4) 0.056(4) 0.012(3) 0.012(3) -0.007(3)
C292 0.042(4) 0.047(4) 0.045(4) -0.012(3) -0.002(3) -0.010(3)
C293 0.048(4) 0.045(3) 0.038(3) -0.011(3) 0.011(3) 0.009(3)
C294 0.039(4) 0.061(4) 0.054(4) 0.015(3) 0.000(3) 0.007(3)
C295 0.062(4) 0.037(3) 0.041(3) -0.008(3) 0.018(3) 0.006(3)
C296 0.039(3) 0.038(3) 0.043(3) -0.011(3) 0.004(3) -0.008(3)
C297 0.044(4) 0.069(5) 0.038(3) -0.008(3) 0.014(3) -0.014(3)
C298 0.047(4) 0.046(4) 0.043(4) -0.001(3) 0.009(3) -0.010(3)
C299 0.052(4) 0.058(4) 0.040(4) -0.004(3) 0.011(3) 0.013(3)
C300 0.066(5) 0.054(4) 0.051(4) -0.004(3) 0.004(4) 0.030(4)
C301 0.082(6) 0.077(6) 0.057(5) -0.009(4) 0.010(4) 0.040(5)
C302 0.061(5) 0.102(7) 0.051(5) -0.015(5) 0.001(4) 0.031(5)
C303 0.047(4) 0.095(7) 0.058(5) -0.026(5) 0.007(4) 0.015(4)
C304 0.050(4) 0.071(5) 0.068(5) -0.012(4) -0.008(4) 0.003(4)
C305 0.054(4) 0.044(4) 0.058(4) -0.030(3) -0.012(3) 0.015(3)
C306 0.038(3) 0.054(4) 0.038(3) -0.004(3) 0.004(3) -0.014(3)
C307 0.053(4) 0.045(4) 0.049(4) -0.008(3) 0.008(3) 0.006(3)
C308 0.062(5) 0.047(4) 0.064(5) -0.022(4) -0.014(4) 0.013(4)
C309 0.063(5) 0.052(4) 0.047(4) -0.011(3) -0.004(3) 0.017(4)
C310 0.048(4) 0.048(4) 0.038(3) -0.011(3) 0.006(3) 0.013(3)
C311 0.053(4) 0.055(4) 0.054(4) -0.024(4) -0.006(3) 0.011(3)
C312 0.053(4) 0.056(4) 0.054(4) -0.008(4) -0.005(4) 0.000(3)
C313 0.051(4) 0.041(4) 0.054(4) 0.011(3) 0.000(3) 0.014(3)
C314 0.047(4) 0.040(3) 0.046(4) 0.008(3) 0.003(3) 0.012(3)
C315 0.043(4) 0.048(4) 0.047(4) 0.004(3) 0.010(3) -0.007(3)
C316 0.065(5) 0.044(4) 0.050(4) 0.004(3) 0.007(4) 0.004(3)
C317 0.058(4) 0.051(4) 0.048(4) 0.003(3) 0.008(3) 0.003(3)
C318 0.050(4) 0.051(4) 0.030(3) 0.004(3) -0.009(3) 0.004(3)
C319 0.063(5) 0.050(4) 0.046(4) 0.006(3) 0.011(3) 0.006(3)
C320 0.058(4) 0.047(4) 0.048(4) -0.006(3) -0.010(3) -0.004(3)
N1 0.049(3) 0.055(3) 0.043(3) -0.013(3) 0.009(3) 0.014(3)
N2 0.046(3) 0.041(3) 0.042(3) 0.006(2) 0.012(2) -0.004(2)
N3 0.048(3) 0.045(3) 0.045(3) 0.008(2) -0.001(3) -0.014(3)
N4 0.055(3) 0.043(3) 0.049(3) 0.011(3) 0.014(3) -0.008(3)
N5 0.044(3) 0.054(3) 0.041(3) -0.014(2) 0.010(2) -0.012(3)
N6 0.053(3) 0.050(3) 0.029(3) 0.003(2) -0.003(2) -0.008(3)
N7 0.037(3) 0.048(3) 0.042(3) 0.004(2) -0.003(2) 0.014(2)
N8 0.050(3) 0.049(3) 0.047(3) 0.016(3) 0.010(3) -0.002(3)
N9 0.040(3) 0.044(3) 0.039(3) -0.005(2) -0.003(2) -0.011(2)
N10 0.048(3) 0.047(3) 0.040(3) -0.007(2) -0.007(2) 0.009(3)
N11 0.050(3) 0.045(3) 0.044(3) -0.005(2) 0.017(3) 0.007(2)
N12 0.049(3) 0.039(3) 0.043(3) 0.007(2) 0.011(3) 0.011(2)
N13 0.041(3) 0.052(3) 0.047(3) 0.012(3) 0.004(3) 0.016(3)
N14 0.041(3) 0.046(3) 0.048(3) -0.009(2) 0.015(2) 0.003(2)
N15 0.046(3) 0.045(3) 0.047(3) -0.011(3) 0.009(3) -0.007(2)
N16 0.040(3) 0.040(3) 0.050(3) 0.007(2) 0.009(2) -0.003(2)
O1 0.046(3) 0.047(3) 0.046(3) -0.007(2) 0.010(2) 0.010(2)
O2 0.047(3) 0.041(2) 0.048(3) 0.012(2) 0.010(2) -0.006(2)
O3 0.043(3) 0.046(3) 0.052(3) -0.016(2) -0.008(2) 0.013(2)
O4 0.038(2) 0.052(3) 0.052(3) -0.016(2) 0.011(2) 0.003(2)
O5 0.051(3) 0.044(2) 0.041(2) -0.007(2) 0.009(2) -0.001(2)
O6 0.040(2) 0.047(3) 0.047(3) -0.008(2) 0.013(2) -0.010(2)
O7 0.044(2) 0.049(3) 0.040(2) -0.008(2) 0.008(2) -0.004(2)
O8 0.048(3) 0.049(3) 0.040(2) 0.013(2) 0.011(2) 0.008(2)
O9 0.041(2) 0.044(2) 0.050(3) 0.014(2) 0.009(2) 0.0059(19)
O10 0.047(3) 0.045(3) 0.044(3) 0.006(2) -0.001(2) -0.007(2)
O11 0.045(3) 0.052(3) 0.042(3) -0.012(2) -0.004(2) -0.008(2)
O12 0.043(3) 0.052(3) 0.055(3) 0.019(2) 0.010(2) 0.011(2)
O13 0.050(3) 0.043(3) 0.048(3) -0.008(2) 0.004(2) -0.013(2)
O14 0.046(3) 0.057(3) 0.037(2) -0.012(2) -0.004(2) -0.017(2)
O15 0.046(3) 0.044(2) 0.047(3) -0.007(2) 0.013(2) 0.005(2)
O16 0.041(2) 0.053(3) 0.045(3) 0.009(2) 0.008(2) -0.012(2)

loop_
_atom_type_symbol
_atom_type_description
_atom_type_scat_dispersion_real
_atom_type_scat_dispersion_imag
_atom_type_scat_source
C C 0.0060 0.0030 'International Tables Vol C Tables 4.2.6.8 and 6.1.1.4'
H H 0.0000 0.0000 'International Tables Vol C Tables 4.2.6.8 and 6.1.1.4'
Au Au -9.3750 11.0990 'International Tables Vol C Tables 4.2.6.8 and 6.1.1.4'
N N 0.0110 0.0060 'International Tables Vol C Tables 4.2.6.8 and 6.1.1.4'
O O 0.0180 0.0100 'International Tables Vol C Tables 4.2.6.8 and 6.1.1.4'
S S 0.1780 0.1990 'International Tables Vol C Tables 4.2.6.8 and 6.1.1.4'

loop_
_geom_angle_atom_site_label_1
_geom_angle_atom_site_label_2
_geom_angle_atom_site_label_3
_geom_angle
S1 Au1 S9 174.61(6)
S1 Au1 Au2 92.09(5)
S9 Au1 Au2 93.22(4)
S2 Au2 S10 177.42(6)
S2 Au2 Au1 92.15(4)
S10 Au2 Au1 90.19(4)
S2 Au2 Au3 102.53(4)
S10 Au2 Au3 75.60(4)
Au1 Au2 Au3 156.601(14)
S3 Au3 S11 171.82(6)
S3 Au3 Au4 92.12(5)
S11 Au3 Au4 92.20(5)
S3 Au3 Au2 76.43(5)
S11 Au3 Au2 102.65(5)
Au4 Au3 Au2 151.629(14)
S4 Au4 S12 172.96(6)
S4 Au4 Au3 93.46(4)
S12 Au4 Au3 93.54(4)
S5 Au5 S13 175.16(6)
S5 Au5 Au6 91.85(4)
S13 Au5 Au6 92.93(4)
S6 Au6 S14 178.05(6)
S6 Au6 Au5 90.06(4)
S14 Au6 Au5 88.32(4)
S6 Au6 Au7 104.98(4)
S14 Au6 Au7 76.80(4)
Au5 Au6 Au7 162.347(15)
S15 Au7 S7 177.23(7)
S15 Au7 Au8 90.11(5)
S7 Au7 Au8 87.26(4)
S15 Au7 Au6 106.81(5)
S7 Au7 Au6 75.83(4)
Au8 Au7 Au6 163.072(16)
S16 Au8 S8 175.48(6)
S16 Au8 Au7 91.57(5)
S8 Au8 Au7 92.45(4)
S17 Au9 S25 172.00(6)
S17 Au9 Au10 92.99(4)
S25 Au9 Au10 94.83(4)
S26 Au10 S18 173.70(6)
S26 Au10 Au9 92.29(4)
S18 Au10 Au9 93.00(4)
S26 Au10 Au11 76.08(4)
S18 Au10 Au11 100.87(4)
Au9 Au10 Au11 149.299(15)
S27 Au11 S19 177.44(6)
S27 Au11 Au12 92.63(5)
S19 Au11 Au12 89.07(5)
S27 Au11 Au10 102.05(5)
S19 Au11 Au10 77.05(5)
Au12 Au11 Au10 154.729(14)
S20 Au12 S28 175.20(6)
S20 Au12 Au11 94.26(5)
S28 Au12 Au11 90.49(4)
S21 Au13 S29 175.55(7)
S21 Au13 Au14 91.51(5)
S29 Au13 Au14 92.90(5)
S30 Au14 S22 177.42(7)
S30 Au14 Au13 87.60(5)
S22 Au14 Au13 89.85(4)
S30 Au14 Au15 76.65(5)
S22 Au14 Au15 105.89(4)
Au13 Au14 Au15 163.997(15)
S23 Au15 S31 178.56(7)
S23 Au15 Au16 87.78(5)
S31 Au15 Au16 91.04(5)
S23 Au15 Au14 77.49(5)
S31 Au15 Au14 103.69(5)
Au16 Au15 Au14 165.268(15)
S24 Au16 S32 175.25(7)
S24 Au16 Au15 92.59(4)
S32 Au16 Au15 92.13(5)
C1 S1 Au1 109.5(2)
C1 S2 Au2 111.5(3)
C2 S3 Au3 113.5(3)
C2 S4 Au4 113.4(3)
C3 S5 Au5 110.7(3)
C3 S6 Au6 108.5(3)
C4 S7 Au7 109.4(3)
C4 S8 Au8 109.7(2)
C81 S9 Au1 109.7(2)
C81 S10 Au2 106.9(2)
C82 S11 Au3 113.4(2)
C82 S12 Au4 110.9(2)
C83 S13 Au5 111.5(2)
C83 S14 Au6 107.73(19)
C84 S15 Au7 107.3(2)
C84 S16 Au8 108.0(2)
C161 S17 Au9 114.5(2)
C161 S18 Au10 112.2(2)
C162 S19 Au11 114.3(2)
C162 S20 Au12 111.4(2)
C163 S21 Au13 108.0(3)
C163 S22 Au14 107.9(2)
C164 S23 Au15 106.1(2)
C164 S24 Au16 108.4(2)
C241 S25 Au9 111.2(2)
C241 S26 Au10 113.9(2)
C242 S27 Au11 114.8(2)
C242 S28 Au12 112.8(2)
C243 S29 Au13 109.3(2)
C243 S30 Au14 109.4(2)
C244 S31 Au15 104.2(2)
C244 S32 Au16 111.5(2)
N1 C1 S2 118.7(4)
N1 C1 S1 114.9(4)
S2 C1 S1 126.2(4)
N2 C2 S4 121.2(5)
N2 C2 S3 114.7(4)
S4 C2 S3 124.1(4)
N3 C3 S5 120.3(4)
N3 C3 S6 114.4(4)
S5 C3 S6 125.2(4)
N4 C4 S7 125.3(5)
N4 C4 S8 113.2(4)
S7 C4 S8 121.2(4)
C6 C5 N1 106.5(5)
C6 C5 H5A 110.4
N1 C5 H5A 110.4
C6 C5 H5B 110.4
N1 C5 H5B 110.4
H5A C5 H5B 108.6
C7 C6 C11 115.6(6)
C7 C6 C5 128.0(6)
C11 C6 C5 115.6(6)
C8 C7 C6 123.3(6)
C8 C7 H7 118.3
C6 C7 H7 118.3
C7 C8 C9 118.8(7)
C7 C8 C36 118.1(6)
C9 C8 C36 121.3(6)
O1 C9 C8 119.2(6)
O1 C9 C10 121.0(6)
C8 C9 C10 119.6(7)
C11 C10 C9 119.2(6)
C11 C10 C12 122.6(7)
C9 C10 C12 118.0(7)
C10 C11 C6 123.3(6)
C10 C11 H11 118.3
C6 C11 H11 118.3
C13 C12 C10 107.6(6)
C13 C12 H12A 110.2
C10 C12 H12A 110.2
C13 C12 H12B 110.2
C10 C12 H12B 110.2
H12A C12 H12B 108.5
C14 C13 C18 118.8(6)
C14 C13 C12 118.7(7)
C18 C13 C12 122.5(6)
C15 C14 C13 121.1(7)
C15 C14 O2 120.5(6)
C13 C14 O2 118.3(6)
C14 C15 C16 118.9(7)
C14 C15 C20 125.3(7)
C16 C15 C20 115.3(6)
C17 C16 C15 121.3(7)
C17 C16 H16 119.4
C15 C16 H16 119.4
C16 C17 C18 119.6(7)
C16 C17 C19 120.9(7)
C18 C17 C19 119.1(7)
C13 C18 C17 120.1(7)
C13 C18 H18 119.9
C17 C18 H18 119.9
C17 C19 N2 103.6(5)
C17 C19 H19A 111.0
N2 C19 H19A 111.0
C17 C19 H19B 111.0
N2 C19 H19B 111.0
H19A C19 H19B 109.0
C21 C20 C15 112.1(5)
C21 C20 H20A 109.2
C15 C20 H20A 109.2
C21 C20 H20B 109.2
C15 C20 H20B 109.2
H20A C20 H20B 107.9
C26 C21 C22 119.6(7)
C26 C21 C20 118.1(6)
C22 C21 C20 119.3(5)
O3 C22 C23 119.2(6)
O3 C22 C21 120.5(6)
C23 C22 C21 120.2(6)
C22 C23 C24 119.9(7)
C22 C23 C28 117.0(6)
C24 C23 C28 121.6(6)
C25 C24 C23 119.4(6)
C25 C24 H24 120.3
C23 C24 H24 120.3
C24 C25 C26 119.9(6)
C24 C25 C27 117.6(6)
C26 C25 C27 122.5(6)
C21 C26 C25 120.8(7)
C21 C26 H26 119.6
C25 C26 H26 119.6
C25 C27 N3 108.8(5)
C25 C27 H27A 109.9
N3 C27 H27A 109.9
C25 C27 H27B 109.9
N3 C27 H27B 109.9
H27A C27 H27B 108.3
C23 C28 C29 113.2(6)
C23 C28 H28A 108.9
C29 C28 H28A 108.9
C23 C28 H28B 108.9
C29 C28 H28B 108.9
H28A C28 H28B 107.8
C34 C29 C30 120.7(7)
C34 C29 C28 120.1(6)
C30 C29 C28 119.1(6)
O4 C30 C31 118.5(7)
O4 C30 C29 121.1(7)
C31 C30 C29 120.3(7)
C30 C31 C32 118.9(7)
C30 C31 C36 125.0(7)
C32 C31 C36 116.0(6)
C33 C32 C31 120.1(7)
C33 C32 H32 120.0
C31 C32 H32 120.0
C34 C33 C32 119.1(7)
C34 C33 C35 122.8(6)
C32 C33 C35 118.0(6)
C29 C34 C33 120.7(6)
C29 C34 H34 119.6
C33 C34 H34 119.6
C33 C35 N4 108.8(5)
C33 C35 H35A 109.9
N4 C35 H35A 109.9
C33 C35 H35B 109.9
N4 C35 H35B 109.9
H35A C35 H35B 108.3
C8 C36 C31 108.8(5)
C8 C36 H36A 109.9
C31 C36 H36A 109.9
C8 C36 H36B 109.9
C31 C36 H36B 109.9
H36A C36 H36B 108.3
C38 C37 O1 113.1(5)
C38 C37 H37A 109.0
O1 C37 H37A 109.0
C38 C37 H37B 109.0
O1 C37 H37B 109.0
H37A C37 H37B 107.8
C37 C38 C39 102.3(6)
C37 C38 H38A 111.3
C39 C38 H38A 111.3
C37 C38 H38B 111.3
C39 C38 H38B 111.3
H38A C38 H38B 109.2
C38 C39 H39A 109.5
C38 C39 H39B 109.5
H39A C39 H39B 109.5
C38 C39 H39C 109.5
H39A C39 H39C 109.5
H39B C39 H39C 109.5
O2 C40 C41 104.9(6)
O2 C40 H40A 110.8
C41 C40 H40A 110.8
O2 C40 H40B 110.8
C41 C40 H40B 110.8
H40A C40 H40B 108.9
C42 C41 C40 115.7(6)
C42 C41 H41A 108.3
C40 C41 H41A 108.3
C42 C41 H41B 108.3
C40 C41 H41B 108.3
H41A C41 H41B 107.4
C41 C42 H42A 109.5
C41 C42 H42B 109.5
H42A C42 H42B 109.5
C41 C42 H42C 109.5
H42A C42 H42C 109.5
H42B C42 H42C 109.5
C44 C43 O3 118.1(6)
C44 C43 H43A 107.8
O3 C43 H43A 107.8
C44 C43 H43B 107.8
O3 C43 H43B 107.8
H43A C43 H43B 107.1
C43 C44 C45 107.0(6)
C43 C44 H44A 110.3
C45 C44 H44A 110.3
C43 C44 H44B 110.3
C45 C44 H44B 110.3
H44A C44 H44B 108.6
C44 C45 H45A 109.5
C44 C45 H45B 109.5
H45A C45 H45B 109.5
C44 C45 H45C 109.5
H45A C45 H45C 109.5
H45B C45 H45C 109.5
C47 C46 O4 103.8(6)
C47 C46 H46A 111.0
O4 C46 H46A 111.0
C47 C46 H46B 111.0
O4 C46 H46B 111.0
H46A C46 H46B 109.0
C46 C47 C48 114.2(7)
C46 C47 H47A 108.7
C48 C47 H47A 108.7
C46 C47 H47B 108.7
C48 C47 H47B 108.7
H47A C47 H47B 107.6
C47 C48 H48A 109.5
C47 C48 H48B 109.5
H48A C48 H48B 109.5
C47 C48 H48C 109.5
H48A C48 H48C 109.5
H48B C48 H48C 109.5
N1 C49 C50 95.3(5)
N1 C49 H49A 112.7
C50 C49 H49A 112.7
N1 C49 H49B 112.7
C50 C49 H49B 112.7
H49A C49 H49B 110.2
C49 C50 C51 101.1(6)
C49 C50 H50A 111.5
C51 C50 H50A 111.5
C49 C50 H50B 111.5
C51 C50 H50B 111.5
H50A C50 H50B 109.4
C52 C51 C56 121.0(7)
C52 C51 C50 118.9(6)
C56 C51 C50 120.0(7)
C51 C52 C53 119.0(7)
C51 C52 H52 120.5
C53 C52 H52 120.5
C54 C53 C52 119.8(7)
C54 C53 H53 120.1
C52 C53 H53 120.1
C53 C54 C55 120.4(6)
C53 C54 H54 119.8
C55 C54 H54 119.8
C56 C55 C54 120.4(7)
C56 C55 H55 119.8
C54 C55 H55 119.8
C55 C56 C51 119.4(7)
C55 C56 H56 120.3
C51 C56 H56 120.3
N2 C57 C58 109.0(5)
N2 C57 H57A 109.9
C58 C57 H57A 109.9
N2 C57 H57B 109.9
C58 C57 H57B 109.9
H57A C57 H57B 108.3
C59 C58 C57 113.9(6)
C59 C58 H58A 108.8
C57 C58 H58A 108.8
C59 C58 H58B 108.8
C57 C58 H58B 108.8
H58A C58 H58B 107.7
C60 C59 C64 120.1(7)
C60 C59 C58 118.9(7)
C64 C59 C58 120.9(7)
C59 C60 C61 120.6(8)
C59 C60 H60 119.7
C61 C60 H60 119.7
C62 C61 C60 118.4(8)
C62 C61 H61 120.8
C60 C61 H61 120.8
C61 C62 C63 121.8(7)
C61 C62 H62 119.1
C63 C62 H62 119.1
C64 C63 C62 119.8(8)
C64 C63 H63 120.1
C62 C63 H63 120.1
C63 C64 C59 119.1(8)
C63 C64 H64 120.5
C59 C64 H64 120.5
N3 C65 C66 108.2(6)
N3 C65 H65A 110.1
C66 C65 H65A 110.1
N3 C65 H65B 110.1
C66 C65 H65B 110.1
H65A C65 H65B 108.4
C65 C66 C67 107.2(6)
C65 C66 H66A 110.3
C67 C66 H66A 110.3
C65 C66 H66B 110.3
C67 C66 H66B 110.3
H66A C66 H66B 108.5
C72 C67 C68 118.6(7)
C72 C67 C66 121.4(7)
C68 C67 C66 120.0(7)
C69 C68 C67 117.9(8)
C69 C68 H68 121.0
C67 C68 H68 121.0
C68 C69 C70 121.9(8)
C68 C69 H69 119.1
C70 C69 H69 119.1
C71 C70 C69 118.4(7)
C71 C70 H70 120.8
C69 C70 H70 120.8
C70 C71 C72 119.2(8)
C70 C71 H71 120.4
C72 C71 H71 120.4
C67 C72 C71 123.7(8)
C67 C72 H72 118.1
C71 C72 H72 118.1
N4 C73 C74 104.8(5)
N4 C73 H73A 110.8
C74 C73 H73A 110.8
N4 C73 H73B 110.8
C74 C73 H73B 110.8
H73A C73 H73B 108.9
C75 C74 C73 112.2(6)
C75 C74 H74A 109.2
C73 C74 H74A 109.2
C75 C74 H74B 109.2
C73 C74 H74B 109.2
H74A C74 H74B 107.9
C76 C75 C80 119.0(7)
C76 C75 C74 119.8(7)
C80 C75 C74 120.9(7)
C77 C76 C75 121.2(7)
C77 C76 H76 119.4
C75 C76 H76 119.4
C78 C77 C76 118.9(7)
C78 C77 H77 120.5
C76 C77 H77 120.5
C79 C78 C77 119.6(7)
C79 C78 H78 120.2
C77 C78 H78 120.2
C78 C79 C80 123.9(7)
C78 C79 H79 118.0
C80 C79 H79 118.0
C79 C80 C75 116.8(7)
C79 C80 H80 121.6
C75 C80 H80 121.6
N5 C81 S9 118.0(4)
N5 C81 S10 114.7(4)
S9 C81 S10 126.6(4)
N6 C82 S11 121.8(4)
N6 C82 S12 114.4(4)
S11 C82 S12 123.6(4)
N7 C83 S14 119.9(4)
N7 C83 S13 120.1(4)
S14 C83 S13 118.2(4)
N8 C84 S16 117.6(4)
N8 C84 S15 113.6(4)
S16 C84 S15 128.8(4)
C86 C85 N5 104.1(5)
C86 C85 H85A 110.9
N5 C85 H85A 110.9
C86 C85 H85B 110.9
N5 C85 H85B 110.9
H85A C85 H85B 109.0
C87 C86 C91 120.9(7)
C87 C86 C85 119.6(7)
C91 C86 C85 119.5(7)
C86 C87 C88 120.7(7)
C86 C87 H87 119.6
C88 C87 H87 119.6
C87 C88 C89 119.7(7)
C87 C88 C116 118.3(6)
C89 C88 C116 121.8(6)
O5 C89 C90 119.1(6)
O5 C89 C88 121.6(6)
C90 C89 C88 118.9(7)
C89 C90 C91 122.3(7)
C89 C90 C92 123.0(7)
C91 C90 C92 114.6(6)
C86 C91 C90 117.5(7)
C86 C91 H91 121.2
C90 C91 H91 121.2
C93 C92 C90 109.6(6)
C93 C92 H92A 109.7
C90 C92 H92A 109.7
C93 C92 H92B 109.7
C90 C92 H92B 109.7
H92A C92 H92B 108.2
C94 C93 C98 117.1(7)
C94 C93 C92 123.9(7)
C98 C93 C92 118.6(7)
O6 C94 C95 123.0(6)
O6 C94 C93 113.9(6)
C95 C94 C93 122.9(7)
C94 C95 C96 118.5(7)
C94 C95 C100 118.0(6)
C96 C95 C100 122.3(6)
C97 C96 C95 121.8(7)
C97 C96 H96 119.1
C95 C96 H96 119.1
C96 C97 C98 119.0(7)
C96 C97 C99 124.3(7)
C98 C97 C99 116.2(6)
C97 C98 C93 120.4(7)
C97 C98 H98 119.8
C93 C98 H98 119.8
C97 C99 N6 110.1(5)
C97 C99 H99A 109.6
N6 C99 H99A 109.6
C97 C99 H99B 109.6
N6 C99 H99B 109.6
H99A C99 H99B 108.1
C95 C100 C101 108.8(6)
C95 C100 H10A 109.9
C101 C100 H10A 109.9
C95 C100 H10B 109.9
C101 C100 H10B 109.9
H10A C100 H10B 108.3
C102 C101 C106 121.3(7)
C102 C101 C100 119.5(6)
C106 C101 C100 118.8(6)
C103 C102 C101 120.7(7)
C103 C102 O7 118.7(5)
C101 C102 O7 120.6(6)
C102 C103 C104 119.9(6)
C102 C103 C108 122.8(6)
C104 C103 C108 117.1(6)
C103 C104 C105 118.9(6)
C103 C104 H104 120.5
C105 C104 H104 120.5
C106 C105 C104 120.7(7)
C106 C105 C107 118.4(6)
C104 C105 C107 120.8(6)
C105 C106 C101 118.3(7)
C105 C106 H106 120.9
C101 C106 H106 120.9
C105 C107 N7 110.6(5)
C105 C107 H10C 109.5
N7 C107 H10C 109.5
C105 C107 H10D 109.5
N7 C107 H10D 109.5
H10C C107 H10D 108.1
C103 C108 C109 106.9(6)
C103 C108 H10E 110.3
C109 C108 H10E 110.3
C103 C108 H10F 110.3
C109 C108 H10F 110.3
H10E C108 H10F 108.6
C114 C109 C110 120.9(7)
C114 C109 C108 119.9(6)
C110 C109 C108 118.8(6)
O8 C110 C111 119.5(6)
O8 C110 C109 122.6(6)
C111 C110 C109 117.9(6)
C110 C111 C112 121.9(6)
C110 C111 C116 120.2(6)
C112 C111 C116 116.4(6)
C113 C112 C111 118.4(7)
C113 C112 H112 120.8
C111 C112 H112 120.8
C112 C113 C114 122.3(7)
C112 C113 C115 126.7(6)
C114 C113 C115 110.9(6)
C109 C114 C113 118.6(6)
C109 C114 H114 120.7
C113 C114 H114 120.7
N8 C115 C113 107.4(5)
N8 C115 H11A 110.2
C113 C115 H11A 110.2
N8 C115 H11B 110.2
C113 C115 H11B 110.2
H11A C115 H11B 108.5
C88 C116 C111 107.8(5)
C88 C116 H11C 110.2
C111 C116 H11C 110.2
C88 C116 H11D 110.2
C111 C116 H11D 110.2
H11C C116 H11D 108.5
C118 C117 O5 113.7(5)
C118 C117 H11E 108.8
O5 C117 H11E 108.8
C118 C117 H11F 108.8
O5 C117 H11F 108.8
H11E C117 H11F 107.7
C119 C118 C117 102.9(6)
C119 C118 H11G 111.2
C117 C118 H11G 111.2
C119 C118 H11H 111.2
C117 C118 H11H 111.2
H11G C118 H11H 109.1
C118 C119 H11I 109.5
C118 C119 H11J 109.5
H11I C119 H11J 109.5
C118 C119 H11K 109.5
H11I C119 H11K 109.5
H11J C119 H11K 109.5
C121 C120 O8 107.8(4)
C121 C120 H12C 110.1
O8 C120 H12C 110.1
C121 C120 H12D 110.1
O8 C120 H12D 110.1
H12C C120 H12D 108.5
C120 C121 C122 105.3(5)
C120 C121 H12E 110.7
C122 C121 H12E 110.7
C120 C121 H12F 110.7
C122 C121 H12F 110.7
H12E C121 H12F 108.8
C121 C122 H12G 109.5
C121 C122 H12H 109.5
H12G C122 H12H 109.5
C121 C122 H12I 109.5
H12G C122 H12I 109.5
H12H C122 H12I 109.5
O6 C123 C124 119.4(5)
O6 C123 H12J 107.5
C124 C123 H12J 107.5
O6 C123 H12K 107.5
C124 C123 H12K 107.5
H12J C123 H12K 107.0
C123 C124 C125 119.2(6)
C123 C124 H12L 107.5
C125 C124 H12L 107.5
C123 C124 H12M 107.5
C125 C124 H12M 107.5
H12L C124 H12M 107.0
C124 C125 H12N 109.5
C124 C125 H12O 109.5
H12N C125 H12O 109.5
C124 C125 H12P 109.5
H12N C125 H12P 109.5
H12O C125 H12P 109.5
O7 C126 C127 109.3(5)
O7 C126 H12Q 109.8
C127 C126 H12Q 109.8
O7 C126 H12R 109.8
C127 C126 H12R 109.8
H12Q C126 H12R 108.3
C126 C127 C128 108.4(6)
C126 C127 H12S 110.0
C128 C127 H12S 110.0
C126 C127 H12T 110.0
C128 C127 H12T 110.0
H12S C127 H12T 108.4
C127 C128 H12U 109.5
C127 C128 H12V 109.5
H12U C128 H12V 109.5
C127 C128 H12W 109.5
H12U C128 H12W 109.5
H12V C128 H12W 109.5
N5 C129 C130 113.1(5)
N5 C129 H12X 109.0
C130 C129 H12X 109.0
N5 C129 H12Y 109.0
C130 C129 H12Y 109.0
H12X C129 H12Y 107.8
C129 C130 C131 105.4(6)
C129 C130 H13A 110.7
C131 C130 H13A 110.7
C129 C130 H13B 110.7
C131 C130 H13B 110.7
H13A C130 H13B 108.8
C132 C131 C136 120.9(7)
C132 C131 C130 116.9(6)
C136 C131 C130 122.1(7)
C131 C132 C133 118.9(7)
C131 C132 H132 120.6
C133 C132 H132 120.6
C134 C133 C132 121.4(7)
C134 C133 H133 119.3
C132 C133 H133 119.3
C133 C134 C135 117.4(7)
C133 C134 H134 121.3
C135 C134 H134 121.3
C136 C135 C134 121.8(7)
C136 C135 H135 119.1
C134 C135 H135 119.1
C135 C136 C131 119.3(7)
C135 C136 H136 120.3
C131 C136 H136 120.3
N6 C137 C138 107.6(5)
N6 C137 H13C 110.2
C138 C137 H13C 110.2
N6 C137 H13D 110.2
C138 C137 H13D 110.2
H13C C137 H13D 108.5
C139 C138 C137 108.7(6)
C139 C138 H13E 110.0
C137 C138 H13E 110.0
C139 C138 H13F 110.0
C137 C138 H13F 110.0
H13E C138 H13F 108.3
C140 C139 C144 120.2(6)
C140 C139 C138 118.7(6)
C144 C139 C138 119.9(6)
C139 C140 C141 120.3(6)
C139 C140 H140 119.9
C141 C140 H140 119.9
C142 C141 C140 119.5(7)
C142 C141 H141 120.3
C140 C141 H141 120.3
C141 C142 C143 119.8(7)
C141 C142 H142 120.1
C143 C142 H142 120.1
C142 C143 C144 121.1(7)
C142 C143 H143 119.4
C144 C143 H143 119.4
C139 C144 C143 118.6(6)
C139 C144 H144 120.7
C143 C144 H144 120.7
C146 C145 N7 109.2(5)
C146 C145 H14A 109.8
N7 C145 H14A 109.8
C146 C145 H14B 109.8
N7 C145 H14B 109.8
H14A C145 H14B 108.3
C147 C146 C145 117.4(6)
C147 C146 H14C 107.9
C145 C146 H14C 107.9
C147 C146 H14D 107.9
C145 C146 H14D 107.9
H14C C146 H14D 107.2
C152 C147 C148 118.6(7)
C152 C147 C146 121.3(6)
C148 C147 C146 120.1(7)
C149 C148 C147 119.8(7)
C149 C148 H148 120.1
C147 C148 H148 120.1
C148 C149 C150 121.9(7)
C148 C149 H149 119.0
C150 C149 H149 119.0
C151 C150 C149 117.5(6)
C151 C150 H150 121.2
C149 C150 H150 121.2
C152 C151 C150 120.0(7)
C152 C151 H151 120.0
C150 C151 H151 120.0
C147 C152 C151 122.0(7)
C147 C152 H152 119.0
C151 C152 H152 119.0
N8 C153 C154 99.8(5)
N8 C153 H15A 111.8
C154 C153 H15A 111.8
N8 C153 H15B 111.8
C154 C153 H15B 111.8
H15A C153 H15B 109.5
C155 C154 C153 107.4(6)
C155 C154 H15C 110.2
C153 C154 H15C 110.2
C155 C154 H15D 110.2
C153 C154 H15D 110.2
H15C C154 H15D 108.5
C156 C155 C160 118.1(7)
C156 C155 C154 122.1(7)
C160 C155 C154 119.8(7)
C155 C156 C157 124.2(7)
C155 C156 H156 117.9
C157 C156 H156 117.9
C156 C157 C158 118.1(7)
C156 C157 H157 120.9
C158 C157 H157 120.9
C159 C158 C157 119.5(7)
C159 C158 H158 120.3
C157 C158 H158 120.3
C158 C159 C160 121.3(6)
C158 C159 H159 119.3
C160 C159 H159 119.3
C159 C160 C155 118.7(7)
C159 C160 H160 120.7
C155 C160 H160 120.7
N9 C161 S17 118.7(4)
N9 C161 S18 117.0(4)
S17 C161 S18 124.3(4)
N10 C162 S19 122.4(4)
N10 C162 S20 117.1(4)
S19 C162 S20 120.3(4)
N11 C163 S22 115.4(5)
N11 C163 S21 117.0(5)
S22 C163 S21 127.4(4)
N12 C164 S24 118.5(4)
N12 C164 S23 115.4(4)
S24 C164 S23 126.0(4)
C166 C165 N9 112.0(5)
C166 C165 H16A 109.2
N9 C165 H16A 109.2
C166 C165 H16B 109.2
N9 C165 H16B 109.2
H16A C165 H16B 107.9
C167 C166 C171 121.0(6)
C167 C166 C165 114.1(6)
C171 C166 C165 124.4(7)
C166 C167 C168 120.2(7)
C166 C167 H167 119.9
C168 C167 H167 119.9
C169 C168 C167 119.4(7)
C169 C168 C196 120.9(6)
C167 C168 C196 118.5(7)
O9 C169 C168 123.7(6)
O9 C169 C170 115.0(6)
C168 C169 C170 121.3(7)
C171 C170 C169 117.4(7)
C171 C170 C172 120.4(6)
C169 C170 C172 119.4(6)
C170 C171 C166 120.6(7)
C170 C171 H171 119.7
C166 C171 H171 119.7
C170 C172 C173 113.0(6)
C170 C172 H17A 109.0
C173 C172 H17A 109.0
C170 C172 H17B 109.0
C173 C172 H17B 109.0
H17A C172 H17B 107.8
C174 C173 C178 121.1(7)
C174 C173 C172 122.4(6)
C178 C173 C172 116.4(6)
C173 C174 O10 115.0(6)
C173 C174 C175 119.8(7)
O10 C174 C175 125.3(6)
C174 C175 C176 119.7(7)
C174 C175 C179 115.3(7)
C176 C175 C179 124.8(7)
C175 C176 C177 117.4(7)
C175 C176 H176 121.3
C177 C176 H176 121.3
C178 C177 C176 122.6(7)
C178 C177 C180 120.8(6)
C176 C177 C180 116.6(6)
C177 C178 C173 119.1(7)
C177 C178 H178 120.5
C173 C178 H178 120.5
C175 C179 C181 103.1(5)
C175 C179 H17C 111.1
C181 C179 H17C 111.1
C175 C179 H17D 111.1
C181 C179 H17D 111.1
H17C C179 H17D 109.1
N12 C180 C177 107.9(6)
N12 C180 H18A 110.1
C177 C180 H18A 110.1
N12 C180 H18B 110.1
C177 C180 H18B 110.1
H18A C180 H18B 108.4
C186 C181 C182 119.3(6)
C186 C181 C179 124.8(7)
C182 C181 C179 115.7(6)
C183 C182 O11 117.4(6)
C183 C182 C181 120.6(7)
O11 C182 C181 121.9(6)
C182 C183 C184 120.5(7)
C182 C183 C188 122.7(7)
C184 C183 C188 115.2(6)
C185 C184 C183 117.3(7)
C185 C184 H184 121.4
C183 C184 H184 121.4
C186 C185 C184 121.6(7)
C186 C185 C187 114.7(7)
C184 C185 C187 123.7(6)
C185 C186 C181 120.6(7)
C185 C186 H186 119.7
C181 C186 H186 119.7
N11 C187 C185 114.4(6)
N11 C187 H18C 108.7
C185 C187 H18C 108.7
N11 C187 H18D 108.7
C185 C187 H18D 108.7
H18C C187 H18D 107.6
C183 C188 C189 114.7(7)
C183 C188 H18E 108.6
C189 C188 H18E 108.6
C183 C188 H18F 108.6
C189 C188 H18F 108.6
H18E C188 H18F 107.6
C194 C189 C190 119.6(6)
C194 C189 C188 121.2(7)
C190 C189 C188 117.8(7)
O12 C190 C189 123.4(6)
O12 C190 C191 118.2(6)
C189 C190 C191 118.2(6)
C192 C191 C190 119.7(6)
C192 C191 C196 117.1(6)
C190 C191 C196 122.8(6)
C191 C192 C193 121.3(7)
C191 C192 H192 119.3
C193 C192 H192 119.3
C194 C193 C192 116.3(7)
C194 C193 C195 121.9(7)
C192 C193 C195 121.8(6)
C189 C194 C193 124.8(7)
C189 C194 H194 117.6
C193 C194 H194 117.6
C193 C195 N10 101.7(5)
C193 C195 H19C 111.4
N10 C195 H19C 111.4
C193 C195 H19D 111.4
N10 C195 H19D 111.4
H19C C195 H19D 109.3
C168 C196 C191 114.9(6)
C168 C196 H19E 108.5
C191 C196 H19E 108.5
C168 C196 H19F 108.5
C191 C196 H19F 108.5
H19E C196 H19F 107.5
O9 C197 C198 108.6(5)
O9 C197 H19G 110.0
C198 C197 H19G 110.0
O9 C197 H19H 110.0
C198 C197 H19H 110.0
H19G C197 H19H 108.3
C199 C198 C197 104.2(6)
C199 C198 H19I 110.9
C197 C198 H19I 110.9
C199 C198 H19J 110.9
C197 C198 H19J 110.9
H19I C198 H19J 108.9
C198 C199 H19K 109.5
C198 C199 H19L 109.5
H19K C199 H19L 109.5
C198 C199 H19M 109.5
H19K C199 H19M 109.5
H19L C199 H19M 109.5
O10 C200 C201 106.1(5)
O10 C200 H20C 110.5
C201 C200 H20C 110.5
O10 C200 H20D 110.5
C201 C200 H20D 110.5
H20C C200 H20D 108.7
C200 C201 C202 115.2(6)
C200 C201 H20E 108.5
C202 C201 H20E 108.5
C200 C201 H20F 108.5
C202 C201 H20F 108.5
H20E C201 H20F 107.5
C201 C202 H20G 109.5
C201 C202 H20H 109.5
H20G C202 H20H 109.5
C201 C202 H20I 109.5
H20G C202 H20I 109.5
H20H C202 H20I 109.5
O11 C203 C204 110.8(5)
O11 C203 H20J 109.5
C204 C203 H20J 109.5
O11 C203 H20K 109.5
C204 C203 H20K 109.5
H20J C203 H20K 108.1
C205 C204 C203 114.8(6)
C205 C204 H20L 108.6
C203 C204 H20L 108.6
C205 C204 H20M 108.6
C203 C204 H20M 108.6
H20L C204 H20M 107.5
C204 C205 H20N 109.5
C204 C205 H20O 109.5
H20N C205 H20O 109.5
C204 C205 H20P 109.5
H20N C205 H20P 109.5
H20O C205 H20P 109.5
C207 C206 O12 115.5(6)
C207 C206 H20Q 108.4
O12 C206 H20Q 108.4
C207 C206 H20R 108.4
O12 C206 H20R 108.4
H20Q C206 H20R 107.5
C206 C207 C208 103.2(6)
C206 C207 H20S 111.1
C208 C207 H20S 111.1
C206 C207 H20T 111.1
C208 C207 H20T 111.1
H20S C207 H20T 109.1
C207 C208 H20U 109.5
C207 C208 H20V 109.5
H20U C208 H20V 109.5
C207 C208 H20W 109.5
H20U C208 H20W 109.5
H20V C208 H20W 109.5
C210 C209 N9 105.2(5)
C210 C209 H20$ 110.7
N9 C209 H20$ 110.7
C210 C209 H20X 110.7
N9 C209 H20X 110.7
H20$ C209 H20X 108.8
C209 C210 C211 108.6(6)
C209 C210 H21A 110.0
C211 C210 H21A 110.0
C209 C210 H21B 110.0
C211 C210 H21B 110.0
H21A C210 H21B 108.4
C216 C211 C212 120.3(7)
C216 C211 C210 119.8(6)
C212 C211 C210 119.8(6)
C213 C212 C211 118.0(7)
C213 C212 H212 121.0
C211 C212 H212 121.0
C212 C213 C214 123.6(6)
C212 C213 H213 118.2
C214 C213 H213 118.2
C215 C214 C213 116.8(8)
C215 C214 H214 121.6
C213 C214 H214 121.6
C214 C215 C216 120.0(8)
C214 C215 H215 120.0
C216 C215 H215 120.0
C211 C216 C215 121.2(6)
C211 C216 H216 119.4
C215 C216 H216 119.4
N12 C217 C218 106.3(5)
N12 C217 H21C 110.5
C218 C217 H21C 110.5
N12 C217 H21D 110.5
C218 C217 H21D 110.5
H21C C217 H21D 108.7
C217 C218 C219 108.7(6)
C217 C218 H21E 110.0
C219 C218 H21E 110.0
C217 C218 H21F 110.0
C219 C218 H21F 110.0
H21E C218 H21F 108.3
C224 C219 C220 120.6(6)
C224 C219 C218 120.6(6)
C220 C219 C218 118.7(6)
C219 C220 C221 118.9(6)
C219 C220 H220 120.6
C221 C220 H220 120.6
C222 C221 C220 119.1(6)
C222 C221 H221 120.4
C220 C221 H221 120.4
C221 C222 C223 122.4(7)
C221 C222 H222 118.8
C223 C222 H222 118.8
C224 C223 C222 116.6(6)
C224 C223 H223 121.7
C222 C223 H223 121.7
C219 C224 C223 122.3(6)
C219 C224 H224 118.8
C223 C224 H224 118.8
N11 C225 C226 110.4(5)
N11 C225 H22A 109.6
C226 C225 H22A 109.6
N11 C225 H22B 109.6
C226 C225 H22B 109.6
H22A C225 H22B 108.1
C227 C226 C225 111.0(5)
C227 C226 H22C 109.4
C225 C226 H22C 109.4
C227 C226 H22D 109.4
C225 C226 H22D 109.4
H22C C226 H22D 108.0
C228 C227 C232 120.0
C228 C227 C226 118.1(4)
C232 C227 C226 121.9(4)
C229 C228 C227 120.0
C229 C228 H228 120.0
C227 C228 H228 120.0
C230 C229 C228 120.0
C230 C229 H229 120.0
C228 C229 H229 120.0
C229 C230 C231 120.0
C229 C230 H230 120.0
C231 C230 H230 120.0
C232 C231 C230 120.0
C232 C231 H231 120.0
C230 C231 H231 120.0
C231 C232 C227 120.0
C231 C232 H232 120.0
C227 C232 H232 120.0
N10 C233 C234 114.5(6)
N10 C233 H23A 108.6
C234 C233 H23A 108.6
N10 C233 H23B 108.6
C234 C233 H23B 108.6
H23A C233 H23B 107.6
C235 C234 C233 120.2(8)
C235 C234 H23C 107.3
C233 C234 H23C 107.3
C235 C234 H23D 107.3
C233 C234 H23D 107.3
H23C C234 H23D 106.9
C240 C235 C236 120.7(8)
C240 C235 C234 119.6(8)
C236 C235 C234 119.4(7)
C237 C236 C235 120.0(8)
C237 C236 H236 120.0
C235 C236 H236 120.0
C236 C237 C238 120.5(8)
C236 C237 H237 119.7
C238 C237 H237 119.7
C239 C238 C237 116.7(8)
C239 C238 H238 121.6
C237 C238 H238 121.6
C238 C239 C240 125.2(8)
C238 C239 H239 117.4
C240 C239 H239 117.4
C235 C240 C239 116.8(8)
C235 C240 H240 121.6
C239 C240 H240 121.6
N13 C241 S26 119.5(5)
N13 C241 S25 115.2(5)
S26 C241 S25 125.2(4)
N14 C242 S27 127.8(5)
N14 C242 S28 112.3(5)
S27 C242 S28 118.9(4)
N15 C243 S30 125.8(5)
N15 C243 S29 113.7(5)
S30 C243 S29 120.5(4)
N16 C244 S32 124.5(5)
N16 C244 S31 110.1(5)
S32 C244 S31 124.3(4)
C246 C245 N13 104.9(5)
C246 C245 H24A 110.8
N13 C245 H24A 110.8
C246 C245 H24B 110.8
N13 C245 H24B 110.8
H24A C245 H24B 108.8
C251 C246 C247 120.6(7)
C251 C246 C245 120.7(6)
C247 C246 C245 118.6(6)
C246 C247 C248 118.7(6)
C246 C247 H247 120.6
C248 C247 H247 120.6
C249 C248 C247 119.5(6)
C249 C248 C276 119.9(6)
C247 C248 C276 120.0(6)
C248 C249 C250 121.6(7)
C248 C249 O13 118.4(6)
C250 C249 O13 119.4(6)
C251 C250 C249 117.4(6)
C251 C250 C252 120.8(6)
C249 C250 C252 121.8(6)
C246 C251 C250 122.1(7)
C246 C251 H251 118.9
C250 C251 H251 118.9
C253 C252 C250 110.9(5)
C253 C252 H25A 109.5
C250 C252 H25A 109.5
C253 C252 H25B 109.5
C250 C252 H25B 109.5
H25A C252 H25B 108.0
C258 C253 C254 119.4(7)
C258 C253 C252 119.1(7)
C254 C253 C252 120.1(7)
O14 C254 C255 121.6(7)
O14 C254 C253 117.7(7)
C255 C254 C253 120.0(7)
C254 C255 C256 120.8(7)
C254 C255 C260 120.6(7)
C256 C255 C260 117.3(6)
C255 C256 C257 119.3(7)
C255 C256 H256 120.3
C257 C256 H256 120.3
C256 C257 C258 119.8(7)
C256 C257 C259 122.3(6)
C258 C257 C259 118.0(6)
C253 C258 C257 120.6(7)
C253 C258 H258 119.7
C257 C258 H258 119.7
N14 C259 C257 118.5(6)
N14 C259 H25C 107.7
C257 C259 H25C 107.7
N14 C259 H25D 107.7
C257 C259 H25D 107.7
H25C C259 H25D 107.1
C261 C260 C255 107.6(6)
C261 C260 H26A 110.2
C255 C260 H26A 110.2
C261 C260 H26B 110.2
C255 C260 H26B 110.2
H26A C260 H26B 108.5
C262 C261 C266 117.9(7)
C262 C261 C260 126.7(6)
C266 C261 C260 115.4(6)
O15 C262 C263 122.2(6)
O15 C262 C261 116.2(6)
C263 C262 C261 121.5(7)
C262 C263 C264 120.6(7)
C262 C263 C268 118.7(6)
C264 C263 C268 120.6(7)
C263 C264 C265 119.8(7)
C263 C264 H264 120.1
C265 C264 H264 120.1
C264 C265 C266 119.3(6)
C264 C265 C267 120.1(7)
C266 C265 C267 120.5(6)
C261 C266 C265 120.9(7)
C261 C266 H266 119.6
C265 C266 H266 119.6
N15 C267 C265 107.8(6)
N15 C267 H26C 110.1
C265 C267 H26C 110.1
N15 C267 H26D 110.1
C265 C267 H26D 110.1
H26C C267 H26D 108.5
C263 C268 C269 111.9(5)
C263 C268 H26E 109.2
C269 C268 H26E 109.2
C263 C268 H26F 109.2
C269 C268 H26F 109.2
H26E C268 H26F 107.9
C274 C269 C270 121.2(7)
C274 C269 C268 120.3(7)
C270 C269 C268 117.4(6)
O16 C270 C269 124.8(7)
O16 C270 C271 115.8(6)
C269 C270 C271 119.4(6)
C272 C271 C270 118.6(6)
C272 C271 C276 121.1(6)
C270 C271 C276 116.5(6)
C271 C272 C273 121.5(7)
C271 C272 H272 119.3
C273 C272 H272 119.3
C272 C273 C274 119.0(7)
C272 C273 C275 126.3(7)
C274 C273 C275 114.7(7)
C269 C274 C273 120.3(7)
C269 C274 H274 119.8
C273 C274 H274 119.8
C273 C275 N16 114.5(6)
C273 C275 H27C 108.6
N16 C275 H27C 108.6
C273 C275 H27D 108.6
N16 C275 H27D 108.6
H27C C275 H27D 107.6
C248 C276 C271 112.7(6)
C248 C276 H27E 109.1
C271 C276 H27E 109.1
C248 C276 H27F 109.1
C271 C276 H27F 109.1
H27E C276 H27F 107.8
O13 C277 C278 108.0(5)
O13 C277 H27G 110.1
C278 C277 H27G 110.1
O13 C277 H27H 110.1
C278 C277 H27H 110.1
H27G C277 H27H 108.4
C279 C278 C277 100.7(6)
C279 C278 H27I 111.6
C277 C278 H27I 111.6
C279 C278 H27J 111.6
C277 C278 H27J 111.6
H27I C278 H27J 109.4
C278 C279 H27K 109.5
C278 C279 H27L 109.5
H27K C279 H27L 109.5
C278 C279 H27M 109.5
H27K C279 H27M 109.5
H27L C279 H27M 109.5
O14 C280 C281 117.9(6)
O14 C280 H28C 107.8
C281 C280 H28C 107.8
O14 C280 H28D 107.8
C281 C280 H28D 107.8
H28C C280 H28D 107.2
C282 C281 C280 119.8(6)
C282 C281 H28E 107.4
C280 C281 H28E 107.4
C282 C281 H28F 107.4
C280 C281 H28F 107.4
H28E C281 H28F 106.9
C281 C282 H28G 109.5
C281 C282 H28H 109.5
H28G C282 H28H 109.5
C281 C282 H28I 109.5
H28G C282 H28I 109.5
H28H C282 H28I 109.5
O15 C283 C284 107.7(6)
O15 C283 H28J 110.2
C284 C283 H28J 110.2
O15 C283 H28K 110.2
C284 C283 H28K 110.2
H28J C283 H28K 108.5
C283 C284 C285 99.7(5)
C283 C284 H28L 111.8
C285 C284 H28L 111.8
C283 C284 H28M 111.8
C285 C284 H28M 111.8
H28L C284 H28M 109.6
C284 C285 H28N 109.5
C284 C285 H28O 109.5
H28N C285 H28O 109.5
C284 C285 H28P 109.5
H28N C285 H28P 109.5
H28O C285 H28P 109.5
O16 C286 C287 98.9(5)
O16 C286 H28Q 112.0
C287 C286 H28Q 112.0
O16 C286 H28R 112.0
C287 C286 H28R 112.0
H28Q C286 H28R 109.7
C288 C287 C286 114.0(6)
C288 C287 H28S 108.7
C286 C287 H28S 108.7
C288 C287 H28T 108.7
C286 C287 H28T 108.7
H28S C287 H28T 107.6
C287 C288 H28U 109.5
C287 C288 H28V 109.5
H28U C288 H28V 109.5
C287 C288 H28W 109.5
H28U C288 H28W 109.5
H28V C288 H28W 109.5
C290 C289 N13 103.6(6)
C290 C289 H28$ 111.0
N13 C289 H28$ 111.0
C290 C289 H28X 111.0
N13 C289 H28X 111.0
H28$ C289 H28X 109.0
C289 C290 C291 99.2(6)
C289 C290 H29A 111.9
C291 C290 H29A 111.9
C289 C290 H29B 111.9
C291 C290 H29B 111.9
H29A C290 H29B 109.6
C292 C291 C296 120.1(7)
C292 C291 C290 118.3(7)
C296 C291 C290 120.6(7)
C291 C292 C293 119.6(7)
C291 C292 H292 120.2
C293 C292 H292 120.2
C294 C293 C292 120.5(7)
C294 C293 H293 119.8
C292 C293 H293 119.8
C295 C294 C293 119.3(7)
C295 C294 H294 120.4
C293 C294 H294 120.4
C294 C295 C296 121.3(7)
C294 C295 H295 119.3
C296 C295 H295 119.3
C295 C296 C291 119.2(7)
C295 C296 H296 120.4
C291 C296 H296 120.4
N14 C297 C298 102.3(6)
N14 C297 H29C 111.3
C298 C297 H29C 111.3
N14 C297 H29D 111.3
C298 C297 H29D 111.3
H29C C297 H29D 109.2
C299 C298 C297 103.1(6)
C299 C298 H29E 111.2
C297 C298 H29E 111.2
C299 C298 H29F 111.2
C297 C298 H29F 111.2
H29E C298 H29F 109.1
C300 C299 C304 121.3(8)
C300 C299 C298 117.0(7)
C304 C299 C298 121.6(7)
C299 C300 C301 116.0(9)
C299 C300 H300 122.0
C301 C300 H300 122.0
C302 C301 C300 124.4(9)
C302 C301 H301 117.8
C300 C301 H301 117.8
C301 C302 C303 118.4(8)
C301 C302 H302 120.8
C303 C302 H302 120.8
C302 C303 C304 119.2(9)
C302 C303 H303 120.4
C304 C303 H303 120.4
C303 C304 C299 120.4(9)
C303 C304 H304 119.8
C299 C304 H304 119.8
C306 C305 N15 103.8(6)
C306 C305 H30A 111.0
N15 C305 H30A 111.0
C306 C305 H30B 111.0
N15 C305 H30B 111.0
H30A C305 H30B 109.0
C307 C306 C305 105.3(6)
C307 C306 H30C 110.7
C305 C306 H30C 110.7
C307 C306 H30D 110.7
C305 C306 H30D 110.7
H30C C306 H30D 108.8
C308 C307 C312 118.4(7)
C308 C307 C306 124.5(7)
C312 C307 C306 117.0(7)
C309 C308 C307 121.7(7)
C309 C308 H308 119.2
C307 C308 H308 119.2
C308 C309 C310 122.2(7)
C308 C309 H309 118.9
C310 C309 H309 118.9
C311 C310 C309 117.0(7)
C311 C310 H310 121.5
C309 C310 H310 121.5
C310 C311 C312 121.1(7)
C310 C311 H311 119.4
C312 C311 H311 119.4
C307 C312 C311 119.4(8)
C307 C312 H312 120.3
C311 C312 H312 120.3
N16 C313 C314 112.1(6)
N16 C313 H31A 109.2
C314 C313 H31A 109.2
N16 C313 H31B 109.2
C314 C313 H31B 109.2
H31A C313 H31B 107.9
C315 C314 C313 122.4(6)
C315 C314 H31C 106.7
C313 C314 H31C 106.7
C315 C314 H31D 106.7
C313 C314 H31D 106.7
H31C C314 H31D 106.6
C320 C315 C316 118.3(7)
C320 C315 C314 122.8(7)
C316 C315 C314 118.9(7)
C317 C316 C315 120.1(7)
C317 C316 H316 120.0
C315 C316 H316 120.0
C316 C317 C318 121.5(7)
C316 C317 H317 119.3
C318 C317 H317 119.3
C319 C318 C317 118.9(7)
C319 C318 H318 120.6
C317 C318 H318 120.6
C318 C319 C320 119.2(7)
C318 C319 H319 120.4
C320 C319 H319 120.4
C315 C320 C319 122.0(8)
C315 C320 H320 119.0
C319 C320 H320 119.0
C49 N1 C5 123.2(4)
C49 N1 C1 118.3(4)
C5 N1 C1 117.8(4)
C57 N2 C19 136.2(4)
C57 N2 C2 107.5(4)
C19 N2 C2 116.2(4)
C65 N3 C27 126.1(4)
C65 N3 C3 117.4(4)
C27 N3 C3 116.1(4)
C4 N4 C73 122.0(4)
C4 N4 C35 109.7(4)
C73 N4 C35 127.1(4)
C129 N5 C81 114.9(4)
C129 N5 C85 128.2(5)
C81 N5 C85 116.9(4)
C82 N6 C99 113.6(4)
C82 N6 C137 124.4(4)
C99 N6 C137 121.4(4)
C83 N7 C145 122.4(4)
C83 N7 C107 121.2(5)
C145 N7 C107 116.3(4)
C153 N8 C115 124.6(4)
C153 N8 C84 120.2(4)
C115 N8 C84 114.9(4)
C161 N9 C165 115.0(4)
C161 N9 C209 115.2(4)
C165 N9 C209 129.8(4)
C233 N10 C195 132.0(5)
C233 N10 C162 118.8(5)
C195 N10 C162 108.7(4)
C225 N11 C187 125.0(5)
C225 N11 C163 118.5(5)
C187 N11 C163 113.7(4)
C164 N12 C180 121.2(4)
C164 N12 C217 115.4(4)
C180 N12 C217 123.2(4)
C241 N13 C245 114.3(5)
C241 N13 C289 117.6(6)
C245 N13 C289 127.9(6)
C259 N14 C242 104.9(5)
C259 N14 C297 137.5(6)
C242 N14 C297 117.5(6)
C243 N15 C267 108.4(6)
C243 N15 C305 122.0(6)
C267 N15 C305 129.2(6)
C244 N16 C313 113.1(6)
C244 N16 C275 120.9(6)
C313 N16 C275 124.6(6)
C9 O1 C37 123.1(3)
C14 O2 C40 105.6(3)
C22 O3 C43 117.5(4)
C30 O4 C46 113.6(5)
C89 O5 C117 119.2(4)
C94 O6 C123 121.0(3)
C102 O7 C126 112.2(3)
C110 O8 C120 113.1(4)
C169 O9 C197 113.7(4)
C174 O10 C200 114.7(4)
C182 O11 C203 111.9(4)
C190 O12 C206 117.2(4)
C249 O13 C277 113.9(5)
C254 O14 C280 113.0(5)
C262 O15 C283 116.8(5)
C270 O16 C286 110.7(6)

loop_
_geom_bond_atom_site_label_1
_geom_bond_atom_site_label_2
_geom_bond_distance
Au1 S1 2.2654(17)
Au1 S9 2.2917(18)
Au1 Au2 2.7733(4)
Au2 S2 2.2933(18)
Au2 S10 2.2934(18)
Au2 Au3 3.1007(5)
Au3 S3 2.2497(17)
Au3 S11 2.2859(17)
Au3 Au4 2.7743(4)
Au4 S4 2.2604(17)
Au4 S12 2.2795(17)
Au5 S5 2.2487(17)
Au5 S13 2.2558(16)
Au5 Au6 2.7644(4)
Au6 S6 2.2849(18)
Au6 S14 2.3074(18)
Au6 Au7 2.9813(4)
Au7 S15 2.2900(19)
Au7 S7 2.3131(18)
Au7 Au8 2.7631(4)
Au8 S16 2.2579(19)
Au8 S8 2.2932(18)
Au9 S17 2.2618(17)
Au9 S25 2.2724(17)
Au9 Au10 2.7818(4)
Au10 S26 2.2725(17)
Au10 S18 2.3009(17)
Au10 Au11 3.0778(5)
Au11 S27 2.2623(16)
Au11 S19 2.2739(16)
Au11 Au12 2.7789(5)
Au12 S20 2.2793(18)
Au12 S28 2.3112(17)
Au13 S21 2.2579(17)
Au13 S29 2.2979(16)
Au13 Au14 2.7651(4)
Au14 S30 2.2817(17)
Au14 S22 2.3018(16)
Au14 Au15 2.9702(4)
Au15 S23 2.3053(19)
Au15 S31 2.3123(18)
Au15 Au16 2.7530(4)
Au16 S24 2.2835(17)
Au16 S32 2.2886(18)
S1 C1 1.829(7)
S2 C1 1.646(7)
S3 C2 1.734(8)
S4 C2 1.706(7)
S5 C3 1.705(7)
S6 C3 1.767(7)
S7 C4 1.712(7)
S8 C4 1.785(7)
S9 C81 1.682(7)
S10 C81 1.754(7)
S11 C82 1.696(7)
S12 C82 1.836(6)
S13 C83 1.815(7)
S14 C83 1.748(6)
S15 C84 1.742(6)
S16 C84 1.689(7)
S17 C161 1.729(7)
S18 C161 1.746(6)
S19 C162 1.755(7)
S20 C162 1.792(7)
S21 C163 1.750(7)
S22 C163 1.711(8)
S23 C164 1.734(7)
S24 C164 1.690(6)
S25 C241 1.782(7)
S26 C241 1.714(7)
S27 C242 1.763(7)
S28 C242 1.820(7)
S29 C243 1.788(7)
S30 C243 1.770(7)
S31 C244 1.884(7)
S32 C244 1.679(7)
C1 N1 1.511(7)
C2 N2 1.511(7)
C3 N3 1.515(7)
C4 N4 1.470(7)
C5 C6 1.466(9)
C5 N1 1.490(7)
C5 H5A 0.9700
C5 H5B 0.9700
C6 C7 1.391(10)
C6 C11 1.407(9)
C7 C8 1.385(10)
C7 H7 0.9300
C8 C9 1.394(10)
C8 C36 1.555(7)
C9 O1 1.338(7)
C9 C10 1.409(10)
C10 C11 1.363(11)
C10 C12 1.522(10)
C11 H11 0.9300
C12 C13 1.494(9)
C12 H12A 0.9700
C12 H12B 0.9700
C13 C14 1.386(10)
C13 C18 1.395(10)
C14 C15 1.384(10)
C14 O2 1.387(7)
C15 C16 1.390(11)
C15 C20 1.546(10)
C16 C17 1.360(10)
C16 H16 0.9300
C17 C18 1.400(10)
C17 C19 1.469(10)
C18 H18 0.9300
C19 N2 1.488(7)
C19 H19A 0.9700
C19 H19B 0.9700
C20 C21 1.532(8)
C20 H20A 0.9700
C20 H20B 0.9700
C21 C26 1.376(9)
C21 C22 1.401(10)
C22 O3 1.365(7)
C22 C23 1.382(10)
C23 C24 1.419(10)
C23 C28 1.476(10)
C24 C25 1.380(10)
C24 H24 0.9300
C25 C26 1.403(10)
C25 C27 1.453(9)
C26 H26 0.9300
C27 N3 1.487(6)
C27 H27A 0.9700
C27 H27B 0.9700
C28 C29 1.520(10)
C28 H28A 0.9700
C28 H28B 0.9700
C29 C34 1.350(10)
C29 C30 1.403(10)
C30 O4 1.353(8)
C30 C31 1.379(11)
C31 C32 1.414(10)
C31 C36 1.588(11)
C32 C33 1.401(9)
C32 H32 0.9300
C33 C34 1.400(10)
C33 C35 1.476(10)
C34 H34 0.9300
C35 N4 1.490(7)
C35 H35A 0.9700
C35 H35B 0.9700
C36 H36A 0.9700
C36 H36B 0.9700
C37 C38 1.528(10)
C37 O1 1.534(7)
C37 H37A 0.9700
C37 H37B 0.9700
C38 C39 1.534(10)
C38 H38A 0.9700
C38 H38B 0.9700
C39 H39A 0.9600
C39 H39B 0.9600
C39 H39C 0.9600
C40 O2 1.471(7)
C40 C41 1.570(9)
C40 H40A 0.9700
C40 H40B 0.9700
C41 C42 1.504(10)
C41 H41A 0.9700
C41 H41B 0.9700
C42 H42A 0.9600
C42 H42B 0.9600
C42 H42C 0.9600
C43 C44 1.514(11)
C43 O3 1.526(8)
C43 H43A 0.9700
C43 H43B 0.9700
C44 C45 1.518(10)
C44 H44A 0.9700
C44 H44B 0.9700
C45 H45A 0.9600
C45 H45B 0.9600
C45 H45C 0.9600
C46 C47 1.485(11)
C46 O4 1.495(7)
C46 H46A 0.9700
C46 H46B 0.9700
C47 C48 1.592(11)
C47 H47A 0.9700
C47 H47B 0.9700
C48 H48A 0.9600
C48 H48B 0.9600
C48 H48C 0.9600
C49 N1 1.485(7)
C49 C50 1.553(10)
C49 H49A 0.9700
C49 H49B 0.9700
C50 C51 1.559(10)
C50 H50A 0.9700
C50 H50B 0.9700
C51 C52 1.390(10)
C51 C56 1.391(10)
C52 C53 1.399(10)
C52 H52 0.9300
C53 C54 1.375(9)
C53 H53 0.9300
C54 C55 1.400(11)
C54 H54 0.9300
C55 C56 1.364(11)
C55 H55 0.9300
C56 H56 0.9300
C57 N2 1.480(8)
C57 C58 1.524(10)
C57 H57A 0.9700
C57 H57B 0.9700
C58 C59 1.512(10)
C58 H58A 0.9700
C58 H58B 0.9700
C59 C60 1.385(11)
C59 C64 1.416(11)
C60 C61 1.401(11)
C60 H60 0.9300
C61 C62 1.382(14)
C61 H61 0.9300
C62 C63 1.392(13)
C62 H62 0.9300
C63 C64 1.385(11)
C63 H63 0.9300
C64 H64 0.9300
C65 N3 1.457(7)
C65 C66 1.475(9)
C65 H65A 0.9700
C65 H65B 0.9700
C66 C67 1.515(10)
C66 H66A 0.9700
C66 H66B 0.9700
C67 C72 1.355(12)
C67 C68 1.406(11)
C68 C69 1.398(10)
C68 H68 0.9300
C69 C70 1.418(11)
C69 H69 0.9300
C70 C71 1.355(11)
C70 H70 0.9300
C71 C72 1.394(11)
C71 H71 0.9300
C72 H72 0.9300
C73 N4 1.480(8)
C73 C74 1.536(10)
C73 H73A 0.9700
C73 H73B 0.9700
C74 C75 1.513(10)
C74 H74A 0.9700
C74 H74B 0.9700
C75 C76 1.393(10)
C75 C80 1.401(11)
C76 C77 1.386(10)
C76 H76 0.9300
C77 C78 1.362(11)
C77 H77 0.9300
C78 C79 1.355(10)
C78 H78 0.9300
C79 C80 1.379(10)
C79 H79 0.9300
C80 H80 0.9300
C81 N5 1.502(7)
C82 N6 1.473(7)
C83 N7 1.251(7)
C84 N8 1.505(7)
C85 C86 1.508(11)
C85 N5 1.534(7)
C85 H85A 0.9700
C85 H85B 0.9700
C86 C87 1.379(10)
C86 C91 1.403(10)
C87 C88 1.390(10)
C87 H87 0.9300
C88 C89 1.414(10)
C88 C116 1.550(10)
C89 O5 1.369(8)
C89 C90 1.372(10)
C90 C91 1.411(11)
C90 C92 1.574(10)
C91 H91 0.9300
C92 C93 1.500(10)
C92 H92A 0.9700
C92 H92B 0.9700
C93 C94 1.392(10)
C93 C98 1.414(10)
C94 O6 1.360(7)
C94 C95 1.374(10)
C95 C96 1.378(11)
C95 C100 1.539(10)
C96 C97 1.378(10)
C96 H96 0.9300
C97 C98 1.405(10)
C97 C99 1.463(10)
C98 H98 0.9300
C99 N6 1.503(7)
C99 H99A 0.9700
C99 H99B 0.9700
C100 C101 1.555(10)
C100 H10A 0.9700
C100 H10B 0.9700
C101 C102 1.390(9)
C101 C106 1.399(10)
C102 C103 1.377(10)
C102 O7 1.394(7)
C103 C104 1.394(10)
C103 C108 1.531(9)
C104 C105 1.437(9)
C104 H104 0.9300
C105 C106 1.385(11)
C105 C107 1.487(10)
C106 H106 0.9300
C107 N7 1.520(7)
C107 H10C 0.9700
C107 H10D 0.9700
C108 C109 1.558(10)
C108 H10E 0.9700
C108 H10F 0.9700
C109 C114 1.383(10)
C109 C110 1.407(10)
C110 O8 1.361(7)
C110 C111 1.376(10)
C111 C112 1.410(10)
C111 C116 1.567(10)
C112 C113 1.343(10)
C112 H112 0.9300
C113 C114 1.400(10)
C113 C115 1.531(10)
C114 H114 0.9300
C115 N8 1.485(7)
C115 H11A 0.9700
C115 H11B 0.9700
C116 H11C 0.9700
C116 H11D 0.9700
C117 C118 1.511(10)
C117 O5 1.527(7)
C117 H11E 0.9700
C117 H11F 0.9700
C118 C119 1.496(10)
C118 H11G 0.9700
C118 H11H 0.9700
C119 H11I 0.9600
C119 H11J 0.9600
C119 H11K 0.9600
C120 C121 1.482(7)
C120 O8 1.510(7)
C120 H12C 0.9700
C120 H12D 0.9700
C121 C122 1.513(10)
C121 H12E 0.9700
C121 H12F 0.9700
C122 H12G 0.9600
C122 H12H 0.9600
C122 H12I 0.9600
C123 O6 1.501(7)
C123 C124 1.541(9)
C123 H12J 0.9700
C123 H12K 0.9700
C124 C125 1.546(11)
C124 H12L 0.9700
C124 H12M 0.9700
C125 H12N 0.9600
C125 H12O 0.9600
C125 H12P 0.9600
C126 O7 1.498(6)
C126 C127 1.501(10)
C126 H12Q 0.9700
C126 H12R 0.9700
C127 C128 1.545(9)
C127 H12S 0.9700
C127 H12T 0.9700
C128 H12U 0.9600
C128 H12V 0.9600
C128 H12W 0.9600
C129 N5 1.481(6)
C129 C130 1.518(10)
C129 H12X 0.9700
C129 H12Y 0.9700
C130 C131 1.563(10)
C130 H13A 0.9700
C130 H13B 0.9700
C131 C132 1.361(10)
C131 C136 1.414(10)
C132 C133 1.403(10)
C132 H132 0.9300
C133 C134 1.396(10)
C133 H133 0.9300
C134 C135 1.408(10)
C134 H134 0.9300
C135 C136 1.349(10)
C135 H135 0.9300
C136 H136 0.9300
C137 N6 1.512(8)
C137 C138 1.518(10)
C137 H13C 0.9700
C137 H13D 0.9700
C138 C139 1.507(9)
C138 H13E 0.9700
C138 H13F 0.9700
C139 C140 1.364(10)
C139 C144 1.398(9)
C140 C141 1.424(10)
C140 H140 0.9300
C141 C142 1.377(10)
C141 H141 0.9300
C142 C143 1.377(10)
C142 H142 0.9300
C143 C144 1.407(10)
C143 H143 0.9300
C144 H144 0.9300
C145 C146 1.507(9)
C145 N7 1.509(7)
C145 H14A 0.9700
C145 H14B 0.9700
C146 C147 1.495(11)
C146 H14C 0.9700
C146 H14D 0.9700
C147 C152 1.378(10)
C147 C148 1.420(10)
C148 C149 1.369(10)
C148 H148 0.9300
C149 C150 1.416(10)
C149 H149 0.9300
C150 C151 1.412(10)
C150 H150 0.9300
C151 C152 1.385(10)
C151 H151 0.9300
C152 H152 0.9300
C153 N8 1.483(7)
C153 C154 1.542(10)
C153 H15A 0.9700
C153 H15B 0.9700
C154 C155 1.479(10)
C154 H15C 0.9700
C154 H15D 0.9700
C155 C156 1.372(10)
C155 C160 1.416(10)
C156 C157 1.379(10)
C156 H156 0.9300
C157 C158 1.404(10)
C157 H157 0.9300
C158 C159 1.393(10)
C158 H158 0.9300
C159 C160 1.410(10)
C159 H159 0.9300
C160 H160 0.9300
C161 N9 1.466(8)
C162 N10 1.520(7)
C163 N11 1.454(7)
C164 N12 1.484(7)
C165 C166 1.468(10)
C165 N9 1.494(7)
C165 H16A 0.9700
C165 H16B 0.9700
C166 C167 1.363(10)
C166 C171 1.400(10)
C167 C168 1.402(10)
C167 H167 0.9300
C168 C169 1.375(10)
C168 C196 1.515(10)
C169 O9 1.335(7)
C169 C170 1.434(10)
C170 C171 1.390(9)
C170 C172 1.511(10)
C171 H171 0.9300
C172 C173 1.555(10)
C172 H17A 0.9700
C172 H17B 0.9700
C173 C174 1.373(10)
C173 C178 1.381(10)
C174 O10 1.383(7)
C174 C175 1.401(11)
C175 C176 1.402(10)
C175 C179 1.507(9)
C176 C177 1.412(10)
C176 H176 0.9300
C177 C178 1.343(11)
C177 C180 1.520(10)
C178 H178 0.9300
C179 C181 1.567(9)
C179 H17C 0.9700
C179 H17D 0.9700
C180 N12 1.490(7)
C180 H18A 0.9700
C180 H18B 0.9700
C181 C186 1.366(11)
C181 C182 1.396(10)
C182 C183 1.363(10)
C182 O11 1.379(8)
C183 C184 1.408(12)
C183 C188 1.534(10)
C184 C185 1.401(11)
C184 H184 0.9300
C185 C186 1.359(10)
C185 C187 1.500(11)
C186 H186 0.9300
C187 N11 1.447(7)
C187 H18C 0.9700
C187 H18D 0.9700
C188 C189 1.537(9)
C188 H18E 0.9700
C188 H18F 0.9700
C189 C194 1.356(11)
C189 C190 1.391(10)
C190 O12 1.334(7)
C190 C191 1.427(9)
C191 C192 1.386(10)
C191 C196 1.547(9)
C192 C193 1.408(10)
C192 H192 0.9300
C193 C194 1.370(10)
C193 C195 1.434(10)
C194 H194 0.9300
C195 N10 1.478(7)
C195 H19C 0.9700
C195 H19D 0.9700
C196 H19E 0.9700
C196 H19F 0.9700
C197 O9 1.462(6)
C197 C198 1.544(11)
C197 H19G 0.9700
C197 H19H 0.9700
C198 C199 1.530(9)
C198 H19I 0.9700
C198 H19J 0.9700
C199 H19K 0.9600
C199 H19L 0.9600
C199 H19M 0.9600
C200 O10 1.506(7)
C200 C201 1.519(10)
C200 H20C 0.9700
C200 H20D 0.9700
C201 C202 1.530(10)
C201 H20E 0.9700
C201 H20F 0.9700
C202 H20G 0.9600
C202 H20H 0.9600
C202 H20I 0.9600
C203 O11 1.515(7)
C203 C204 1.541(10)
C203 H20J 0.9700
C203 H20K 0.9700
C204 C205 1.503(11)
C204 H20L 0.9700
C204 H20M 0.9700
C205 H20N 0.9600
C205 H20O 0.9600
C205 H20P 0.9600
C206 C207 1.530(10)
C206 O12 1.540(7)
C206 H20Q 0.9700
C206 H20R 0.9700
C207 C208 1.543(10)
C207 H20S 0.9700
C207 H20T 0.9700
C208 H20U 0.9600
C208 H20V 0.9600
C208 H20W 0.9600
C209 C210 1.470(9)
C209 N9 1.524(7)
C209 H20$ 0.9700
C209 H20X 0.9700
C210 C211 1.506(10)
C210 H21A 0.9700
C210 H21B 0.9700
C211 C216 1.387(9)
C211 C212 1.394(10)
C212 C213 1.389(10)
C212 H212 0.9300
C213 C214 1.418(10)
C213 H213 0.9300
C214 C215 1.402(10)
C214 H214 0.9300
C215 C216 1.409(11)
C215 H215 0.9300
C216 H216 0.9300
C217 N12 1.498(7)
C217 C218 1.530(9)
C217 H21C 0.9700
C217 H21D 0.9700
C218 C219 1.560(10)
C218 H21E 0.9700
C218 H21F 0.9700
C219 C224 1.359(7)
C219 C220 1.394(10)
C220 C221 1.424(7)
C220 H220 0.9300
C221 C222 1.357(11)
C221 H221 0.9300
C222 C223 1.423(10)
C222 H222 0.9300
C223 C224 1.392(10)
C223 H223 0.9300
C224 H224 0.9300
C225 N11 1.378(9)
C225 C226 1.564(8)
C225 H22A 0.9700
C225 H22B 0.9700
C226 C227 1.530(8)
C226 H22C 0.9700
C226 H22D 0.9700
C227 C228 1.3900
C227 C232 1.3900
C228 C229 1.3900
C228 H228 0.9300
C229 C230 1.3900
C229 H229 0.9300
C230 C231 1.3900
C230 H230 0.9300
C231 C232 1.3900
C231 H231 0.9300
C232 H232 0.9300
C233 N10 1.466(9)
C233 C234 1.536(10)
C233 H23A 0.9700
C233 H23B 0.9700
C234 C235 1.516(12)
C234 H23C 0.9700
C234 H23D 0.9700
C235 C240 1.379(12)
C235 C236 1.396(12)
C236 C237 1.370(12)
C236 H236 0.9300
C237 C238 1.415(11)
C237 H237 0.9300
C238 C239 1.346(11)
C238 H238 0.9300
C239 C240 1.384(11)
C239 H239 0.9300
C240 H240 0.9300
C241 N13 1.484(9)
C242 N14 1.466(9)
C243 N15 1.468(8)
C244 N16 1.426(9)
C245 C246 1.476(10)
C245 N13 1.486(9)
C245 H24A 0.9700
C245 H24B 0.9700
C246 C251 1.358(10)
C246 C247 1.389(10)
C247 C248 1.407(10)
C247 H247 0.9300
C248 C249 1.374(9)
C248 C276 1.522(10)
C249 C250 1.399(10)
C249 O13 1.407(9)
C250 C251 1.384(9)
C250 C252 1.533(10)
C251 H251 0.9300
C252 C253 1.520(10)
C252 H25A 0.9700
C252 H25B 0.9700
C253 C258 1.366(11)
C253 C254 1.402(10)
C254 O14 1.356(10)
C254 C255 1.373(10)
C255 C256 1.384(10)
C255 C260 1.520(9)
C256 C257 1.386(9)
C256 H256 0.9300
C257 C258 1.399(10)
C257 C259 1.520(10)
C258 H258 0.9300
C259 N14 1.451(10)
C259 H25C 0.9700
C259 H25D 0.9700
C260 C261 1.519(10)
C260 H26A 0.9700
C260 H26B 0.9700
C261 C262 1.400(10)
C261 C266 1.405(10)
C262 O15 1.366(9)
C262 C263 1.377(10)
C263 C264 1.388(10)
C263 C268 1.529(10)
C264 C265 1.397(11)
C264 H264 0.9300
C265 C266 1.409(11)
C265 C267 1.495(10)
C266 H266 0.9300
C267 N15 1.469(10)
C267 H26C 0.9700
C267 H26D 0.9700
C268 C269 1.552(10)
C268 H26E 0.9700
C268 H26F 0.9700
C269 C274 1.366(10)
C269 C270 1.378(10)
C270 O16 1.353(8)
C270 C271 1.423(10)
C271 C272 1.375(10)
C271 C276 1.532(10)
C272 C273 1.390(11)
C272 H272 0.9300
C273 C274 1.394(11)
C273 C275 1.470(10)
C274 H274 0.9300
C275 N16 1.498(9)
C275 H27C 0.9700
C275 H27D 0.9700
C276 H27E 0.9700
C276 H27F 0.9700
C277 O13 1.507(8)
C277 C278 1.557(9)
C277 H27G 0.9700
C277 H27H 0.9700
C278 C279 1.545(11)
C278 H27I 0.9700
C278 H27J 0.9700
C279 H27K 0.9600
C279 H27L 0.9600
C279 H27M 0.9600
C280 O14 1.465(8)
C280 C281 1.584(10)
C280 H28C 0.9700
C280 H28D 0.9700
C281 C282 1.534(10)
C281 H28E 0.9700
C281 H28F 0.9700
C282 H28G 0.9600
C282 H28H 0.9600
C282 H28I 0.9600
C283 O15 1.439(8)
C283 C284 1.504(9)
C283 H28J 0.9700
C283 H28K 0.9700
C284 C285 1.533(10)
C284 H28L 0.9700
C284 H28M 0.9700
C285 H28N 0.9600
C285 H28O 0.9600
C285 H28P 0.9600
C286 O16 1.488(8)
C286 C287 1.540(9)
C286 H28Q 0.9700
C286 H28R 0.9700
C287 C288 1.524(10)
C287 H28S 0.9700
C287 H28T 0.9700
C288 H28U 0.9600
C288 H28V 0.9600
C288 H28W 0.9600
C289 C290 1.494(10)
C289 N13 1.512(8)
C289 H28$ 0.9700
C289 H28X 0.9700
C290 C291 1.520(10)
C290 H29A 0.9700
C290 H29B 0.9700
C291 C292 1.370(11)
C291 C296 1.400(10)
C292 C293 1.407(10)
C292 H292 0.9300
C293 C294 1.387(11)
C293 H293 0.9300
C294 C295 1.362(10)
C294 H294 0.9300
C295 C296 1.393(10)
C295 H295 0.9300
C296 H296 0.9300
C297 N14 1.474(9)
C297 C298 1.506(10)
C297 H29C 0.9700
C297 H29D 0.9700
C298 C299 1.495(10)
C298 H29E 0.9700
C298 H29F 0.9700
C299 C300 1.381(11)
C299 C304 1.397(12)
C300 C301 1.401(12)
C300 H300 0.9300
C301 C302 1.366(15)
C301 H301 0.9300
C302 C303 1.390(14)
C302 H302 0.9300
C303 C304 1.397(12)
C303 H303 0.9300
C304 H304 0.9300
C305 C306 1.521(10)
C305 N15 1.539(9)
C305 H30A 0.9700
C305 H30B 0.9700
C306 C307 1.480(10)
C306 H30C 0.9700
C306 H30D 0.9700
C307 C308 1.365(11)
C307 C312 1.377(11)
C308 C309 1.340(11)
C308 H308 0.9300
C309 C310 1.383(11)
C309 H309 0.9300
C310 C311 1.364(11)
C310 H310 0.9300
C311 C312 1.416(11)
C311 H311 0.9300
C312 H312 0.9300
C313 N16 1.477(9)
C313 C314 1.557(10)
C313 H31A 0.9700
C313 H31B 0.9700
C314 C315 1.471(10)
C314 H31C 0.9700
C314 H31D 0.9700
C315 C320 1.371(11)
C315 C316 1.403(11)
C316 C317 1.363(11)
C316 H316 0.9300
C317 C318 1.390(10)
C317 H317 0.9300
C318 C319 1.386(10)
C318 H318 0.9300
C319 C320 1.390(11)
C319 H319 0.9300
C320 H320 0.9300

loop_
_geom_torsion_atom_site_label_1
_geom_torsion_atom_site_label_2
_geom_torsion_atom_site_label_3
_geom_torsion_atom_site_label_4
_geom_torsion
S1 Au1 Au2 S2 24.77(6)
S9 Au1 Au2 S2 -154.33(7)
S1 Au1 Au2 S10 -156.32(6)
S9 Au1 Au2 S10 24.58(7)
S1 Au1 Au2 Au3 -104.51(6)
S9 Au1 Au2 Au3 76.39(6)
S2 Au2 Au3 S3 54.71(6)
S10 Au2 Au3 S3 -123.46(6)
Au1 Au2 Au3 S3 -177.70(5)
S2 Au2 Au3 S11 -133.64(6)
S10 Au2 Au3 S11 48.19(6)
Au1 Au2 Au3 S11 -6.04(6)
S2 Au2 Au3 Au4 -13.76(6)
S10 Au2 Au3 Au4 168.07(5)
Au1 Au2 Au3 Au4 113.84(4)
S3 Au3 Au4 S4 13.21(6)
S11 Au3 Au4 S4 -159.84(6)
Au2 Au3 Au4 S4 78.01(5)
S3 Au3 Au4 S12 -166.05(6)
S11 Au3 Au4 S12 20.90(6)
Au2 Au3 Au4 S12 -101.25(5)
S5 Au5 Au6 S6 30.76(6)
S13 Au5 Au6 S6 -148.46(6)
S5 Au5 Au6 S14 -150.32(6)
S13 Au5 Au6 S14 30.46(6)
S5 Au5 Au6 Au7 -118.05(6)
S13 Au5 Au6 Au7 62.73(6)
S6 Au6 Au7 S15 -139.41(6)
S14 Au6 Au7 S15 41.41(6)
Au5 Au6 Au7 S15 8.16(7)
S6 Au6 Au7 S7 41.47(6)
S14 Au6 Au7 S7 -137.71(6)
Au5 Au6 Au7 S7 -170.96(6)
S6 Au6 Au7 Au8 38.61(7)
S14 Au6 Au7 Au8 -140.56(6)
Au5 Au6 Au7 Au8 -173.81(4)
S15 Au7 Au8 S16 31.93(6)
S7 Au7 Au8 S16 -148.95(6)
Au6 Au7 Au8 S16 -146.18(7)
S15 Au7 Au8 S8 -146.00(6)
S7 Au7 Au8 S8 33.12(6)
Au6 Au7 Au8 S8 35.89(7)
S17 Au9 Au10 S26 -169.20(7)
S25 Au9 Au10 S26 12.47(6)
S17 Au9 Au10 S18 14.22(7)
S25 Au9 Au10 S18 -164.10(6)
S17 Au9 Au10 Au11 -103.04(5)
S25 Au9 Au10 Au11 78.64(5)
S26 Au10 Au11 S27 52.09(6)
S18 Au10 Au11 S27 -133.56(6)
Au9 Au10 Au11 S27 -18.24(5)
S26 Au10 Au11 S19 -125.46(6)
S18 Au10 Au11 S19 48.89(6)
Au9 Au10 Au11 S19 164.21(5)
S26 Au10 Au11 Au12 176.30(5)
S18 Au10 Au11 Au12 -9.34(6)
Au9 Au10 Au11 Au12 105.98(4)
S27 Au11 Au12 S20 -152.78(6)
S19 Au11 Au12 S20 25.31(6)
Au10 Au11 Au12 S20 81.27(6)
S27 Au11 Au12 S28 26.52(6)
S19 Au11 Au12 S28 -155.39(6)
Au10 Au11 Au12 S28 -99.42(5)
S21 Au13 Au14 S30 -146.64(6)
S29 Au13 Au14 S30 33.95(6)
S21 Au13 Au14 S22 33.04(7)
S29 Au13 Au14 S22 -146.38(6)
S21 Au13 Au14 Au15 -136.61(7)
S29 Au13 Au14 Au15 43.98(7)
S30 Au14 Au15 S23 -141.93(7)
S22 Au14 Au15 S23 38.53(7)
Au13 Au14 Au15 S23 -152.24(7)
S30 Au14 Au15 S31 38.92(6)
S22 Au14 Au15 S31 -140.61(7)
Au13 Au14 Au15 S31 28.62(7)
S30 Au14 Au15 Au16 -140.57(7)
S22 Au14 Au15 Au16 39.90(8)
Au13 Au14 Au15 Au16 -150.87(6)
S23 Au15 Au16 S24 32.56(6)
S31 Au15 Au16 S24 -148.28(6)
Au14 Au15 Au16 S24 31.22(7)
S23 Au15 Au16 S32 -146.84(7)
S31 Au15 Au16 S32 32.32(6)
Au14 Au15 Au16 S32 -148.17(7)
S9 Au1 S1 C1 147.0(7)
Au2 Au1 S1 C1 -23.4(3)
S10 Au2 S2 C1 -178(100)
Au1 Au2 S2 C1 -23.3(3)
Au3 Au2 S2 C1 138.4(3)
S11 Au3 S3 C2 103.9(5)
Au4 Au3 S3 C2 -17.9(3)
Au2 Au3 S3 C2 -171.7(3)
S12 Au4 S4 C2 166.3(5)
Au3 Au4 S4 C2 -7.7(3)
S13 Au5 S5 C3 144.6(8)
Au6 Au5 S5 C3 -26.1(3)
S14 Au6 S6 C3 -65.3(18)
Au5 Au6 S6 C3 -31.6(3)
Au7 Au6 S6 C3 139.1(3)
S15 Au7 S7 C4 -23.8(13)
Au8 Au7 S7 C4 -42.3(3)
Au6 Au7 S7 C4 138.5(3)
S16 Au8 S8 C4 -174.8(8)
Au7 Au8 S8 C4 -22.0(3)
S1 Au1 S9 C81 178(69)
Au2 Au1 S9 C81 -11.7(3)
S2 Au2 S10 C81 121.3(14)
Au1 Au2 S10 C81 -33.7(2)
Au3 Au2 S10 C81 165.1(2)
S3 Au3 S11 C82 -144.7(4)
Au4 Au3 S11 C82 -22.9(2)
Au2 Au3 S11 C82 132.8(2)
S4 Au4 S12 C82 168.8(5)
Au3 Au4 S12 C82 -17.3(2)
S5 Au5 S13 C83 174.7(7)
Au6 Au5 S13 C83 -14.6(2)
S6 Au6 S14 C83 -10.2(19)
Au5 Au6 S14 C83 -43.9(2)
Au7 Au6 S14 C83 145.7(2)
S7 Au7 S15 C84 -47.7(13)
Au8 Au7 S15 C84 -29.2(2)
Au6 Au7 S15 C84 150.2(2)
S8 Au8 S16 C84 122.9(8)
Au7 Au8 S16 C84 -29.8(2)
S25 Au9 S17 C161 156.4(4)
Au10 Au9 S17 C161 -11.5(3)
S26 Au10 S18 C161 -163.1(5)
Au9 Au10 S18 C161 -16.0(2)
Au11 Au10 S18 C161 136.5(2)
S27 Au11 S19 C162 100.3(14)
Au12 Au11 S19 C162 -31.3(3)
Au10 Au11 S19 C162 169.9(3)
S28 Au12 S20 C162 170.2(7)
Au11 Au12 S20 C162 -18.1(2)
S29 Au13 S21 C163 143.1(8)
Au14 Au13 S21 C163 -29.3(3)
S30 Au14 S22 C163 -24.8(16)
Au13 Au14 S22 C163 -32.0(3)
Au15 Au14 S22 C163 145.0(3)
S31 Au15 S23 C164 -76(3)
Au16 Au15 S23 C164 -40.0(2)
Au14 Au15 S23 C164 139.6(2)
S32 Au16 S24 C164 151.9(7)
Au15 Au16 S24 C164 -20.7(2)
S17 Au9 S25 C241 -176.2(4)
Au10 Au9 S25 C241 -8.3(2)
S18 Au10 S26 C241 131.4(5)
Au9 Au10 S26 C241 -15.7(3)
Au11 Au10 S26 C241 -166.9(3)
S19 Au11 S27 C242 -155.2(14)
Au12 Au11 S27 C242 -23.5(2)
Au10 Au11 S27 C242 135.8(2)
S20 Au12 S28 C242 143.3(7)
Au11 Au12 S28 C242 -28.4(2)
S21 Au13 S29 C243 165.4(8)
Au14 Au13 S29 C243 -22.2(2)
S22 Au14 S30 C243 -49.7(16)
Au13 Au14 S30 C243 -42.5(3)
Au15 Au14 S30 C243 140.3(3)
S23 Au15 S31 C244 -2(3)
Au16 Au15 S31 C244 -37.1(2)
Au14 Au15 S31 C244 143.1(2)
S24 Au16 S32 C244 166.0(7)
Au15 Au16 S32 C244 -21.3(2)
Au2 S2 C1 N1 -162.9(4)
Au2 S2 C1 S1 11.2(7)
Au1 S1 C1 N1 -173.3(4)
Au1 S1 C1 S2 12.4(7)
Au4 S4 C2 N2 176.7(4)
Au4 S4 C2 S3 -4.4(6)
Au3 S3 C2 N2 -163.5(3)
Au3 S3 C2 S4 17.6(6)
Au5 S5 C3 N3 -170.1(4)
Au5 S5 C3 S6 7.8(6)
Au6 S6 C3 N3 -160.6(4)
Au6 S6 C3 S5 21.3(6)
Au7 S7 C4 N4 -148.7(4)
Au7 S7 C4 S8 37.9(5)
Au8 S8 C4 N4 -179.8(3)
Au8 S8 C4 S7 -5.7(5)
N1 C5 C6 C7 -24.1(10)
N1 C5 C6 C11 167.4(6)
C11 C6 C7 C8 -3.0(11)
C5 C6 C7 C8 -171.5(7)
C6 C7 C8 C9 3.6(12)
C6 C7 C8 C36 -161.6(6)
C7 C8 C9 O1 -179.7(6)
C36 C8 C9 O1 -15.0(10)
C7 C8 C9 C10 -3.2(11)
C36 C8 C9 C10 161.5(6)
O1 C9 C10 C11 178.9(6)
C8 C9 C10 C11 2.4(11)
O1 C9 C10 C12 4.8(10)
C8 C9 C10 C12 -171.7(7)
C9 C10 C11 C6 -2.0(12)
C12 C10 C11 C6 171.9(7)
C7 C6 C11 C10 2.2(11)
C5 C6 C11 C10 172.1(7)
C11 C10 C12 C13 -104.5(8)
C9 C10 C12 C13 69.4(8)
C10 C12 C13 C14 -124.0(7)
C10 C12 C13 C18 58.9(9)
C18 C13 C14 C15 -4.1(11)
C12 C13 C14 C15 178.8(7)
C18 C13 C14 O2 173.3(6)
C12 C13 C14 O2 -3.8(10)
C13 C14 C15 C16 0.8(12)
O2 C14 C15 C16 -176.5(6)
C13 C14 C15 C20 -171.1(7)
O2 C14 C15 C20 11.6(11)
C14 C15 C16 C17 2.3(12)
C20 C15 C16 C17 175.0(7)
C15 C16 C17 C18 -1.9(11)
C15 C16 C17 C19 -174.8(7)
C14 C13 C18 C17 4.4(10)
C12 C13 C18 C17 -178.6(6)
C16 C17 C18 C13 -1.4(10)
C19 C17 C18 C13 171.6(6)
C16 C17 C19 N2 -107.3(7)
C18 C17 C19 N2 79.9(7)
C14 C15 C20 C21 120.4(7)
C16 C15 C20 C21 -51.7(9)
C15 C20 C21 C26 97.9(6)
C15 C20 C21 C22 -62.3(6)
C26 C21 C22 O3 179.9(6)
C20 C21 C22 O3 -20.2(9)
C26 C21 C22 C23 3.7(11)
C20 C21 C22 C23 163.6(6)
O3 C22 C23 C24 -179.3(6)
C21 C22 C23 C24 -3.0(11)
O3 C22 C23 C28 14.2(9)
C21 C22 C23 C28 -169.6(6)
C22 C23 C24 C25 2.1(11)
C28 C23 C24 C25 168.0(6)
C23 C24 C25 C26 -1.8(11)
C23 C24 C25 C27 176.4(6)
C22 C21 C26 C25 -3.4(11)
C20 C21 C26 C25 -163.6(6)
C24 C25 C26 C21 2.5(11)
C27 C25 C26 C21 -175.6(7)
C24 C25 C27 N3 160.2(6)
C26 C25 C27 N3 -21.6(9)
C22 C23 C28 C29 68.2(8)
C24 C23 C28 C29 -98.2(8)
C23 C28 C29 C34 54.4(9)
C23 C28 C29 C30 -122.0(8)
C34 C29 C30 O4 179.0(6)
C28 C29 C30 O4 -4.7(11)
C34 C29 C30 C31 -4.6(12)
C28 C29 C30 C31 171.7(7)
O4 C30 C31 C32 179.6(6)
C29 C30 C31 C32 3.1(12)
O4 C30 C31 C36 1.8(12)
C29 C30 C31 C36 -174.6(7)
C30 C31 C32 C33 -0.6(11)
C36 C31 C32 C33 177.3(7)
C31 C32 C33 C34 -0.5(11)
C31 C32 C33 C35 176.1(7)
C30 C29 C34 C33 3.5(11)
C28 C29 C34 C33 -172.7(6)
C32 C33 C34 C29 -1.0(11)
C35 C33 C34 C29 -177.4(7)
C34 C33 C35 N4 85.3(8)
C32 C33 C35 N4 -91.2(7)
C7 C8 C36 C31 104.8(6)
C9 C8 C36 C31 -60.0(7)
C30 C31 C36 C8 121.7(8)
C32 C31 C36 C8 -56.1(8)
O1 C37 C38 C39 164.6(5)
O2 C40 C41 C42 -54.7(9)
O3 C43 C44 C45 72.0(7)
O4 C46 C47 C48 74.9(8)
N1 C49 C50 C51 -170.2(5)
C49 C50 C51 C52 -92.5(9)
C49 C50 C51 C56 90.6(8)
C56 C51 C52 C53 -1.9(13)
C50 C51 C52 C53 -178.8(7)
C51 C52 C53 C54 1.3(13)
C52 C53 C54 C55 -0.6(13)
C53 C54 C55 C56 0.5(14)
C54 C55 C56 C51 -1.1(13)
C52 C51 C56 C55 1.8(13)
C50 C51 C56 C55 178.7(8)
N2 C57 C58 C59 -173.7(6)
C57 C58 C59 C60 47.1(10)
C57 C58 C59 C64 -129.8(8)
C64 C59 C60 C61 -3.7(12)
C58 C59 C60 C61 179.4(7)
C59 C60 C61 C62 3.1(13)
C60 C61 C62 C63 -1.7(13)
C61 C62 C63 C64 0.9(13)
C62 C63 C64 C59 -1.5(12)
C60 C59 C64 C63 2.9(11)
C58 C59 C64 C63 179.7(7)
N3 C65 C66 C67 177.0(6)
C65 C66 C67 C72 69.5(10)
C65 C66 C67 C68 -110.0(9)
C72 C67 C68 C69 -1.7(12)
C66 C67 C68 C69 177.8(7)
C67 C68 C69 C70 4.8(13)
C68 C69 C70 C71 -6.6(12)
C69 C70 C71 C72 5.2(11)
C68 C67 C72 C71 0.5(13)
C66 C67 C72 C71 -179.0(7)
C70 C71 C72 C67 -2.4(13)
N4 C73 C74 C75 173.4(5)
C73 C74 C75 C76 108.2(7)
C73 C74 C75 C80 -65.0(9)
C80 C75 C76 C77 -9.3(11)
C74 C75 C76 C77 177.4(7)
C75 C76 C77 C78 4.8(11)
C76 C77 C78 C79 1.6(12)
C77 C78 C79 C80 -3.5(12)
C78 C79 C80 C75 -1.0(11)
C76 C75 C80 C79 7.2(10)
C74 C75 C80 C79 -179.5(6)
Au1 S9 C81 N5 176.1(3)
Au1 S9 C81 S10 -14.2(5)
Au2 S10 C81 N5 -152.5(3)
Au2 S10 C81 S9 37.5(5)
Au3 S11 C82 N6 -168.9(3)
Au3 S11 C82 S12 15.8(5)
Au4 S12 C82 N6 -171.3(3)
Au4 S12 C82 S11 4.4(5)
Au6 S14 C83 N7 -150.0(4)
Au6 S14 C83 S13 45.1(4)
Au5 S13 C83 N7 179.1(3)
Au5 S13 C83 S14 -16.1(4)
Au8 S16 C84 N8 -163.4(3)
Au8 S16 C84 S15 15.0(5)
Au7 S15 C84 N8 -166.7(3)
Au7 S15 C84 S16 14.9(5)
N5 C85 C86 C87 -109.0(6)
N5 C85 C86 C91 71.8(7)
C91 C86 C87 C88 -1.8(10)
C85 C86 C87 C88 179.0(6)
C86 C87 C88 C89 1.1(10)
C86 C87 C88 C116 175.0(6)
C87 C88 C89 O5 -172.6(5)
C116 C88 C89 O5 13.8(9)
C87 C88 C89 C90 0.0(9)
C116 C88 C89 C90 -173.7(6)
O5 C89 C90 C91 172.3(6)
C88 C89 C90 C91 -0.4(10)
O5 C89 C90 C92 -5.7(9)
C88 C89 C90 C92 -178.4(6)
C87 C86 C91 C90 1.4(10)
C85 C86 C91 C90 -179.4(6)
C89 C90 C91 C86 -0.3(10)
C92 C90 C91 C86 177.9(6)
C89 C90 C92 C93 -113.3(8)
C91 C90 C92 C93 68.6(8)
C90 C92 C93 C94 58.6(10)
C90 C92 C93 C98 -113.7(7)
C98 C93 C94 O6 -171.5(6)
C92 C93 C94 O6 16.1(10)
C98 C93 C94 C95 4.7(11)
C92 C93 C94 C95 -167.6(7)
O6 C94 C95 C96 171.7(6)
C93 C94 C95 C96 -4.1(11)
O6 C94 C95 C100 -20.5(10)
C93 C94 C95 C100 163.6(7)
C94 C95 C96 C97 2.4(12)
C100 C95 C96 C97 -164.7(7)
C95 C96 C97 C98 -1.5(13)
C95 C96 C97 C99 -172.9(8)
C96 C97 C98 C93 2.2(12)
C99 C97 C98 C93 174.3(7)
C94 C93 C98 C97 -3.7(11)
C92 C93 C98 C97 169.1(7)
C96 C97 C99 N6 -25.2(11)
C98 C97 C99 N6 163.1(6)
C94 C95 C100 C101 -69.8(8)
C96 C95 C100 C101 97.5(8)
C95 C100 C101 C102 131.0(7)
C95 C100 C101 C106 -42.1(9)
C106 C101 C102 C103 1.9(11)
C100 C101 C102 C103 -171.0(6)
C106 C101 C102 O7 179.4(6)
C100 C101 C102 O7 6.5(10)
C101 C102 C103 C104 0.4(10)
O7 C102 C103 C104 -177.2(5)
C101 C102 C103 C108 175.8(7)
O7 C102 C103 C108 -1.8(10)
C102 C103 C104 C105 -2.8(10)
C108 C103 C104 C105 -178.5(6)
C103 C104 C105 C106 3.1(10)
C103 C104 C105 C107 -177.7(6)
C104 C105 C106 C101 -0.8(11)
C107 C105 C106 C101 179.9(7)
C102 C101 C106 C105 -1.7(11)
C100 C101 C106 C105 171.3(7)
C106 C105 C107 N7 -95.0(8)
C104 C105 C107 N7 85.8(8)
C102 C103 C108 C109 -120.0(7)
C104 C103 C108 C109 55.5(8)
C103 C108 C109 C114 -110.4(7)
C103 C108 C109 C110 62.4(8)
C114 C109 C110 O8 -178.7(6)
C108 C109 C110 O8 8.6(10)
C114 C109 C110 C111 -0.7(11)
C108 C109 C110 C111 -173.4(6)
O8 C110 C111 C112 179.1(6)
C109 C110 C111 C112 1.1(11)
O8 C110 C111 C116 -15.4(10)
C109 C110 C111 C116 166.6(6)
C110 C111 C112 C113 -0.9(11)
C116 C111 C112 C113 -166.9(6)
C111 C112 C113 C114 0.4(11)
C111 C112 C113 C115 -176.9(6)
C110 C109 C114 C113 0.2(10)
C108 C109 C114 C113 172.9(6)
C112 C113 C114 C109 -0.1(10)
C115 C113 C114 C109 177.6(6)
C112 C113 C115 N8 -20.0(9)
C114 C113 C115 N8 162.4(5)
C87 C88 C116 C111 -53.8(8)
C89 C88 C116 C111 119.9(7)
C110 C111 C116 C88 -65.0(8)
C112 C111 C116 C88 101.3(7)
O5 C117 C118 C119 -24.4(7)
O8 C120 C121 C122 171.3(4)
O6 C123 C124 C125 170.5(6)
O7 C126 C127 C128 170.2(5)
N5 C129 C130 C131 153.5(5)
C129 C130 C131 C132 82.5(8)
C129 C130 C131 C136 -100.8(8)
C136 C131 C132 C133 -1.4(12)
C130 C131 C132 C133 175.4(7)
C131 C132 C133 C134 2.5(12)
C132 C133 C134 C135 0.7(11)
C133 C134 C135 C136 -5.4(12)
C134 C135 C136 C131 6.7(12)
C132 C131 C136 C135 -3.2(12)
C130 C131 C136 C135 -179.7(7)
N6 C137 C138 C139 179.0(5)
C137 C138 C139 C140 -64.4(9)
C137 C138 C139 C144 128.2(7)
C144 C139 C140 C141 -6.2(10)
C138 C139 C140 C141 -173.5(6)
C139 C140 C141 C142 4.5(10)
C140 C141 C142 C143 -3.4(11)
C141 C142 C143 C144 4.1(11)
C140 C139 C144 C143 6.8(10)
C138 C139 C144 C143 173.9(6)
C142 C143 C144 C139 -5.7(10)
N7 C145 C146 C147 174.9(5)
C145 C146 C147 C152 -72.8(9)
C145 C146 C147 C148 106.0(8)
C152 C147 C148 C149 0.2(11)
C146 C147 C148 C149 -178.7(7)
C147 C148 C149 C150 -0.5(11)
C148 C149 C150 C151 -0.9(10)
C149 C150 C151 C152 2.7(10)
C148 C147 C152 C151 1.7(11)
C146 C147 C152 C151 -179.4(7)
C150 C151 C152 C147 -3.2(11)
N8 C153 C154 C155 -178.8(5)
C153 C154 C155 C156 -95.0(8)
C153 C154 C155 C160 84.9(8)
C160 C155 C156 C157 -0.7(12)
C154 C155 C156 C157 179.3(7)
C155 C156 C157 C158 1.4(12)
C156 C157 C158 C159 -1.8(11)
C157 C158 C159 C160 1.6(11)
C158 C159 C160 C155 -0.9(11)
C156 C155 C160 C159 0.4(11)
C154 C155 C160 C159 -179.6(7)
Au9 S17 C161 N9 -176.2(3)
Au9 S17 C161 S18 1.9(5)
Au10 S18 C161 N9 -169.9(3)
Au10 S18 C161 S17 12.0(5)
Au11 S19 C162 N10 -148.7(4)
Au11 S19 C162 S20 26.3(5)
Au12 S20 C162 N10 174.3(3)
Au12 S20 C162 S19 -1.0(5)
Au14 S22 C163 N11 -155.6(4)
Au14 S22 C163 S21 19.0(6)
Au13 S21 C163 N11 -173.6(4)
Au13 S21 C163 S22 11.9(6)
Au16 S24 C164 N12 173.2(3)
Au16 S24 C164 S23 -7.6(5)
Au15 S23 C164 N12 -142.4(3)
Au15 S23 C164 S24 38.4(5)
N9 C165 C166 C167 166.5(6)
N9 C165 C166 C171 -21.5(10)
C171 C166 C167 C168 1.2(12)
C165 C166 C167 C168 173.6(7)
C166 C167 C168 C169 -2.1(12)
C166 C167 C168 C196 165.5(7)
C167 C168 C169 O9 -179.0(7)
C196 C168 C169 O9 13.7(12)
C167 C168 C169 C170 3.0(12)
C196 C168 C169 C170 -164.3(7)
O9 C169 C170 C171 178.8(6)
C168 C169 C170 C171 -3.0(12)
O9 C169 C170 C172 -19.9(10)
C168 C169 C170 C172 158.3(7)
C169 C170 C171 C166 2.1(11)
C172 C170 C171 C166 -159.0(7)
C167 C166 C171 C170 -1.3(11)
C165 C166 C171 C170 -172.8(7)
C171 C170 C172 C173 93.2(8)
C169 C170 C172 C173 -67.5(9)
C170 C172 C173 C174 133.7(7)
C170 C172 C173 C178 -44.5(9)
C178 C173 C174 O10 -173.2(6)
C172 C173 C174 O10 8.7(9)
C178 C173 C174 C175 5.1(10)
C172 C173 C174 C175 -173.0(6)
C173 C174 C175 C176 -2.8(10)
O10 C174 C175 C176 175.4(6)
C173 C174 C175 C179 173.6(6)
O10 C174 C175 C179 -8.3(9)
C174 C175 C176 C177 1.3(10)
C179 C175 C176 C177 -174.7(7)
C175 C176 C177 C178 -2.1(12)
C175 C176 C177 C180 178.1(7)
C176 C177 C178 C173 4.4(12)
C180 C177 C178 C173 -175.8(7)
C174 C173 C178 C177 -5.9(11)
C172 C173 C178 C177 172.4(7)
C174 C175 C179 C181 -122.7(6)
C176 C175 C179 C181 53.4(9)
C178 C177 C180 N12 -92.4(8)
C176 C177 C180 N12 87.4(8)
C175 C179 C181 C186 -105.1(8)
C175 C179 C181 C182 69.8(8)
C186 C181 C182 C183 3.5(11)
C179 C181 C182 C183 -171.7(7)
C186 C181 C182 O11 -176.6(6)
C179 C181 C182 O11 8.2(10)
O11 C182 C183 C184 178.8(6)
C181 C182 C183 C184 -1.3(12)
O11 C182 C183 C188 -16.6(11)
C181 C182 C183 C188 163.3(7)
C182 C183 C184 C185 0.0(11)
C188 C183 C184 C185 -165.8(7)
C183 C184 C185 C186 -0.8(11)
C183 C184 C185 C187 -178.9(7)
C184 C185 C186 C181 3.0(12)
C187 C185 C186 C181 -178.7(7)
C182 C181 C186 C185 -4.3(11)
C179 C181 C186 C185 170.4(7)
C186 C185 C187 N11 164.3(6)
C184 C185 C187 N11 -17.4(10)
C182 C183 C188 C189 -73.7(10)
C184 C183 C188 C189 91.8(8)
C183 C188 C189 C194 -46.5(10)
C183 C188 C189 C190 120.0(8)
C194 C189 C190 O12 -176.1(6)
C188 C189 C190 O12 17.3(10)
C194 C189 C190 C191 -1.5(11)
C188 C189 C190 C191 -168.2(7)
O12 C190 C191 C192 177.8(6)
C189 C190 C191 C192 2.9(11)
O12 C190 C191 C196 -9.6(10)
C189 C190 C191 C196 175.5(7)
C190 C191 C192 C193 -2.9(11)
C196 C191 C192 C193 -175.9(7)
C191 C192 C193 C194 1.4(11)
C191 C192 C193 C195 -178.5(7)
C190 C189 C194 C193 0.0(13)
C188 C189 C194 C193 166.2(8)
C192 C193 C194 C189 0.1(12)
C195 C193 C194 C189 -180.0(8)
C194 C193 C195 N10 -107.4(8)
C192 C193 C195 N10 72.5(9)
C169 C168 C196 C191 61.6(10)
C167 C168 C196 C191 -105.8(8)
C192 C191 C196 C168 66.4(9)
C190 C191 C196 C168 -106.4(8)
O9 C197 C198 C199 -176.8(5)
O10 C200 C201 C202 60.5(7)
O11 C203 C204 C205 -169.3(6)
O12 C206 C207 C208 72.7(7)
N9 C209 C210 C211 -175.7(5)
C209 C210 C211 C216 123.1(7)
C209 C210 C211 C212 -52.8(8)
C216 C211 C212 C213 1.7(10)
C210 C211 C212 C213 177.6(6)
C211 C212 C213 C214 0.0(11)
C212 C213 C214 C215 0.4(11)
C213 C214 C215 C216 -2.6(11)
C212 C211 C216 C215 -4.0(11)
C210 C211 C216 C215 -179.9(7)
C214 C215 C216 C211 4.4(12)
N12 C217 C218 C219 163.4(5)
C217 C218 C219 C224 -114.2(7)
C217 C218 C219 C220 68.0(8)
C224 C219 C220 C221 2.4(10)
C218 C219 C220 C221 -179.8(5)
C219 C220 C221 C222 0.3(7)
C220 C221 C222 C223 -2.2(11)
C221 C222 C223 C224 1.4(11)
C220 C219 C224 C223 -3.2(8)
C218 C219 C224 C223 179.0(5)
C222 C223 C224 C219 1.3(10)
N11 C225 C226 C227 176.3(6)
C225 C226 C227 C228 -157.1(4)
C225 C226 C227 C232 23.9(7)
C232 C227 C228 C229 0.0
C226 C227 C228 C229 -179.0(5)
C227 C228 C229 C230 0.0
C228 C229 C230 C231 0.0
C229 C230 C231 C232 0.0
C230 C231 C232 C227 0.0
C228 C227 C232 C231 0.0
C226 C227 C232 C231 178.9(5)
N10 C233 C234 C235 -176.7(7)
C233 C234 C235 C240 -72.6(11)
C233 C234 C235 C236 113.3(9)
C240 C235 C236 C237 -0.5(14)
C234 C235 C236 C237 173.4(8)
C235 C236 C237 C238 0.9(14)
C236 C237 C238 C239 -1.1(13)
C237 C238 C239 C240 1.0(13)
C236 C235 C240 C239 0.4(13)
C234 C235 C240 C239 -173.6(8)
C238 C239 C240 C235 -0.7(13)
Au10 S26 C241 N13 -161.9(5)
Au10 S26 C241 S25 14.1(6)
Au9 S25 C241 N13 174.3(4)
Au9 S25 C241 S26 -1.8(5)
Au11 S27 C242 N14 -160.3(5)
Au11 S27 C242 S28 7.5(4)
Au12 S28 C242 N14 -171.9(3)
Au12 S28 C242 S27 18.5(4)
Au14 S30 C243 N15 -142.9(5)
Au14 S30 C243 S29 37.9(5)
Au13 S29 C243 N15 175.5(4)
Au13 S29 C243 S30 -5.2(5)
Au16 S32 C244 N16 -170.9(5)
Au16 S32 C244 S31 -4.1(5)
Au15 S31 C244 N16 -158.5(4)
Au15 S31 C244 S32 33.0(4)
N13 C245 C246 C251 71.6(8)
N13 C245 C246 C247 -111.0(7)
C251 C246 C247 C248 1.4(11)
C245 C246 C247 C248 -176.0(6)
C246 C247 C248 C249 -0.7(11)
C246 C247 C248 C276 170.5(6)
C247 C248 C249 C250 -0.5(11)
C276 C248 C249 C250 -171.7(7)
C247 C248 C249 O13 -171.4(6)
C276 C248 C249 O13 17.4(10)
C248 C249 C250 C251 1.0(11)
O13 C249 C250 C251 171.8(7)
C248 C249 C250 C252 -179.1(7)
O13 C249 C250 C252 -8.3(11)
C247 C246 C251 C250 -0.9(11)
C245 C246 C251 C250 176.5(7)
C249 C250 C251 C246 -0.3(11)
C252 C250 C251 C246 179.8(7)
C251 C250 C252 C253 62.2(9)
C249 C250 C252 C253 -117.6(8)
C250 C252 C253 C258 -104.3(7)
C250 C252 C253 C254 62.4(9)
C258 C253 C254 O14 170.5(6)
C252 C253 C254 O14 3.9(10)
C258 C253 C254 C255 -0.2(11)
C252 C253 C254 C255 -166.9(7)
O14 C254 C255 C256 -171.7(7)
C253 C254 C255 C256 -1.4(12)
O14 C254 C255 C260 -4.9(11)
C253 C254 C255 C260 165.4(7)
C254 C255 C256 C257 1.3(11)
C260 C255 C256 C257 -165.9(6)
C255 C256 C257 C258 0.3(10)
C255 C256 C257 C259 179.8(7)
C254 C253 C258 C257 1.8(10)
C252 C253 C258 C257 168.6(6)
C256 C257 C258 C253 -1.9(10)
C259 C257 C258 C253 178.6(6)
C256 C257 C259 N14 -4.6(10)
C258 C257 C259 N14 174.8(6)
C254 C255 C260 C261 -63.5(9)
C256 C255 C260 C261 103.7(8)
C255 C260 C261 C262 123.7(8)
C255 C260 C261 C266 -54.5(8)
C266 C261 C262 O15 -173.4(6)
C260 C261 C262 O15 8.4(11)
C266 C261 C262 C263 2.1(11)
C260 C261 C262 C263 -176.0(7)
O15 C262 C263 C264 172.9(7)
C261 C262 C263 C264 -2.3(11)
O15 C262 C263 C268 -10.8(11)
C261 C262 C263 C268 173.9(7)
C262 C263 C264 C265 0.6(11)
C268 C263 C264 C265 -175.6(6)
C263 C264 C265 C266 1.2(11)
C263 C264 C265 C267 -176.7(7)
C262 C261 C266 C265 -0.2(10)
C260 C261 C266 C265 178.1(6)
C264 C265 C266 C261 -1.4(10)
C267 C265 C266 C261 176.5(7)
C264 C265 C267 N15 90.5(8)
C266 C265 C267 N15 -87.4(8)
C262 C263 C268 C269 -119.3(7)
C264 C263 C268 C269 56.9(9)
C263 C268 C269 C274 -100.0(8)
C263 C268 C269 C270 68.1(9)
C274 C269 C270 O16 178.9(7)
C268 C269 C270 O16 10.8(11)
C274 C269 C270 C271 -2.1(11)
C268 C269 C270 C271 -170.1(6)
O16 C270 C271 C272 -179.4(6)
C269 C270 C271 C272 1.5(11)
O16 C270 C271 C276 -20.9(10)
C269 C270 C271 C276 159.9(7)
C270 C271 C272 C273 -0.1(11)
C276 C271 C272 C273 -157.6(7)
C271 C272 C273 C274 -0.7(12)
C271 C272 C273 C275 -178.2(7)
C270 C269 C274 C273 1.2(11)
C268 C269 C274 C273 168.9(7)
C272 C273 C274 C269 0.1(11)
C275 C273 C274 C269 178.0(7)
C272 C273 C275 N16 -27.5(11)
C274 C273 C275 N16 154.8(7)
C249 C248 C276 C271 121.7(7)
C247 C248 C276 C271 -49.4(9)
C272 C271 C276 C248 91.1(8)
C270 C271 C276 C248 -66.8(8)
O13 C277 C278 C279 -176.9(5)
O14 C280 C281 C282 -156.5(6)
O15 C283 C284 C285 165.6(6)
O16 C286 C287 C288 178.8(6)
N13 C289 C290 C291 171.9(6)
C289 C290 C291 C292 79.6(8)
C289 C290 C291 C296 -112.0(7)
C296 C291 C292 C293 -0.6(10)
C290 C291 C292 C293 167.9(6)
C291 C292 C293 C294 1.1(10)
C292 C293 C294 C295 0.9(11)
C293 C294 C295 C296 -3.4(11)
C294 C295 C296 C291 3.9(10)
C292 C291 C296 C295 -1.8(10)
C290 C291 C296 C295 -170.0(6)
N14 C297 C298 C299 -172.5(6)
C297 C298 C299 C300 -65.4(9)
C297 C298 C299 C304 118.3(8)
C304 C299 C300 C301 -5.2(13)
C298 C299 C300 C301 178.5(8)
C299 C300 C301 C302 5.7(15)
C300 C301 C302 C303 -4.3(16)
C301 C302 C303 C304 2.2(14)
C302 C303 C304 C299 -1.9(14)
C300 C299 C304 C303 3.6(14)
C298 C299 C304 C303 179.7(8)
N15 C305 C306 C307 167.1(6)
C305 C306 C307 C308 119.3(9)
C305 C306 C307 C312 -64.4(9)
C312 C307 C308 C309 4.4(15)
C306 C307 C308 C309 -179.3(9)
C307 C308 C309 C310 -5.2(16)
C308 C309 C310 C311 3.3(13)
C309 C310 C311 C312 -0.8(13)
C308 C307 C312 C311 -1.9(13)
C306 C307 C312 C311 -178.5(8)
C310 C311 C312 C307 0.2(14)
N16 C313 C314 C315 -62.2(9)
C313 C314 C315 C320 58.6(10)
C313 C314 C315 C316 -122.1(8)
C320 C315 C316 C317 0.9(12)
C314 C315 C316 C317 -178.4(7)
C315 C316 C317 C318 0.9(13)
C316 C317 C318 C319 -2.1(12)
C317 C318 C319 C320 1.5(12)
C316 C315 C320 C319 -1.5(12)
C314 C315 C320 C319 177.8(7)
C318 C319 C320 C315 0.3(13)
C50 C49 N1 C5 91.9(5)
C50 C49 N1 C1 -98.4(4)
C6 C5 N1 C49 95.2(5)
C6 C5 N1 C1 -74.5(6)
S2 C1 N1 C49 -167.0(4)
S1 C1 N1 C49 18.2(6)
S2 C1 N1 C5 3.3(8)
S1 C1 N1 C5 -171.5(4)
C58 C57 N2 C19 -83.6(7)
C58 C57 N2 C2 92.3(6)
C17 C19 N2 C57 49.7(6)
C17 C19 N2 C2 -126.0(5)
S4 C2 N2 C57 -3.8(6)
S3 C2 N2 C57 177.3(3)
S4 C2 N2 C19 173.1(5)
S3 C2 N2 C19 -5.8(6)
C66 C65 N3 C27 86.4(7)
C66 C65 N3 C3 -86.6(6)
C25 C27 N3 C65 102.4(6)
C25 C27 N3 C3 -84.5(6)
S5 C3 N3 C65 -0.4(6)
S6 C3 N3 C65 -178.6(3)
S5 C3 N3 C27 -174.1(3)
S6 C3 N3 C27 7.7(6)
S7 C4 N4 C73 -176.3(3)
S8 C4 N4 C73 -2.5(5)
S7 C4 N4 C35 14.9(6)
S8 C4 N4 C35 -171.3(3)
C74 C73 N4 C4 89.1(5)
C74 C73 N4 C35 -104.1(6)
C33 C35 N4 C4 -117.9(4)
C33 C35 N4 C73 74.0(6)
C130 C129 N5 C81 81.2(6)
C130 C129 N5 C85 -101.6(5)
S9 C81 N5 C129 1.0(5)
S10 C81 N5 C129 -169.9(3)
S9 C81 N5 C85 -176.6(4)
S10 C81 N5 C85 12.5(6)
C86 C85 N5 C129 62.5(6)
C86 C85 N5 C81 -120.3(5)
S11 C82 N6 C99 13.0(6)
S12 C82 N6 C99 -171.2(4)
S11 C82 N6 C137 -176.0(3)
S12 C82 N6 C137 -0.2(5)
C97 C99 N6 C82 -79.4(7)
C97 C99 N6 C137 109.3(5)
C138 C137 N6 C82 -76.6(5)
C138 C137 N6 C99 93.8(5)
S14 C83 N7 C145 -168.6(3)
S13 C83 N7 C145 -4.1(5)
S14 C83 N7 C107 15.8(6)
S13 C83 N7 C107 -179.7(4)
C146 C145 N7 C83 86.6(5)
C146 C145 N7 C107 -97.5(5)
C105 C107 N7 C83 -119.6(6)
C105 C107 N7 C145 64.5(6)
C154 C153 N8 C115 89.6(5)
C154 C153 N8 C84 -96.6(5)
C113 C115 N8 C153 90.0(5)
C113 C115 N8 C84 -84.1(6)
S16 C84 N8 C153 7.3(5)
S15 C84 N8 C153 -171.3(3)
S16 C84 N8 C115 -178.3(4)
S15 C84 N8 C115 3.0(6)
S17 C161 N9 C165 -173.5(4)
S18 C161 N9 C165 8.3(6)
S17 C161 N9 C209 5.3(6)
S18 C161 N9 C209 -172.9(4)
C166 C165 N9 C161 -82.8(7)
C166 C165 N9 C209 98.5(6)
C210 C209 N9 C161 -92.3(5)
C210 C209 N9 C165 86.3(6)
C234 C233 N10 C195 -138.9(7)
C234 C233 N10 C162 50.5(9)
C193 C195 N10 C233 69.0(8)
C193 C195 N10 C162 -119.6(5)
S19 C162 N10 C233 177.6(5)
S20 C162 N10 C233 2.4(7)
S19 C162 N10 C195 5.0(6)
S20 C162 N10 C195 -170.2(4)
C226 C225 N11 C187 102.0(7)
C226 C225 N11 C163 -98.3(6)
C185 C187 N11 C225 84.0(6)
C185 C187 N11 C163 -76.5(7)
S22 C163 N11 C225 -167.8(4)
S21 C163 N11 C225 17.1(6)
S22 C163 N11 C187 -5.9(7)
S21 C163 N11 C187 179.0(5)
S24 C164 N12 C180 -170.9(4)
S23 C164 N12 C180 9.8(6)
S24 C164 N12 C217 3.5(6)
S23 C164 N12 C217 -175.8(4)
C177 C180 N12 C164 -115.1(5)
C177 C180 N12 C217 71.0(6)
C218 C217 N12 C164 86.1(6)
C218 C217 N12 C180 -99.6(6)
S26 C241 N13 C245 -3.1(8)
S25 C241 N13 C245 -179.5(5)
S26 C241 N13 C289 172.5(5)
S25 C241 N13 C289 -3.9(8)
C246 C245 N13 C241 -127.2(6)
C246 C245 N13 C289 57.7(9)
C290 C289 N13 C241 96.7(7)
C290 C289 N13 C245 -88.4(8)
C257 C259 N14 C242 -80.7(7)
C257 C259 N14 C297 95.3(9)
S27 C242 N14 C259 -2.9(8)
S28 C242 N14 C259 -171.4(4)
S27 C242 N14 C297 -179.8(5)
S28 C242 N14 C297 11.7(7)
C298 C297 N14 C259 82.2(9)
C298 C297 N14 C242 -102.2(7)
S30 C243 N15 C267 9.0(8)
S29 C243 N15 C267 -171.7(5)
S30 C243 N15 C305 -165.2(6)
S29 C243 N15 C305 14.1(9)
C265 C267 N15 C243 -115.8(6)
C265 C267 N15 C305 57.9(9)
C306 C305 N15 C243 72.1(9)
C306 C305 N15 C267 -100.9(7)
S32 C244 N16 C313 -2.1(8)
S31 C244 N16 C313 -170.6(5)
S32 C244 N16 C275 165.0(5)
S31 C244 N16 C275 -3.5(7)
C314 C313 N16 C244 -94.2(7)
C314 C313 N16 C275 99.3(8)
C273 C275 N16 C244 -78.1(9)
C273 C275 N16 C313 87.5(9)
C8 C9 O1 C37 -76.0(7)
C10 C9 O1 C37 107.5(6)
C38 C37 O1 C9 -59.1(6)
C15 C14 O2 C40 81.9(7)
C13 C14 O2 C40 -95.5(6)
C41 C40 O2 C14 176.0(4)
C23 C22 O3 C43 78.0(7)
C21 C22 O3 C43 -98.3(7)
C44 C43 O3 C22 96.8(6)
C31 C30 O4 C46 91.8(8)
C29 C30 O4 C46 -91.8(8)
C47 C46 O4 C30 170.1(6)
C90 C89 O5 C117 -91.8(7)
C88 C89 O5 C117 80.7(6)
C118 C117 O5 C89 -147.9(5)
C95 C94 O6 C123 -99.7(7)
C93 C94 O6 C123 76.5(6)
C124 C123 O6 C94 66.0(6)
C103 C102 O7 C126 -105.4(6)
C101 C102 O7 C126 77.0(6)
C127 C126 O7 C102 -173.2(4)
C111 C110 O8 C120 -96.3(7)
C109 C110 O8 C120 81.7(8)
C121 C120 O8 C110 74.4(6)
C168 C169 O9 C197 73.1(9)
C170 C169 O9 C197 -108.8(7)
C198 C197 O9 C169 89.3(6)
C173 C174 O10 C200 93.1(6)
C175 C174 O10 C200 -85.1(7)
C201 C200 O10 C174 178.8(5)
C183 C182 O11 C203 -86.3(7)
C181 C182 O11 C203 93.8(7)
C204 C203 O11 C182 173.6(5)
C189 C190 O12 C206 83.7(8)
C191 C190 O12 C206 -90.9(7)
C207 C206 O12 C190 -173.1(6)
C248 C249 O13 C277 85.6(8)
C250 C249 O13 C277 -85.6(8)
C278 C277 O13 C249 176.4(5)
C255 C254 O14 C280 -84.9(9)
C253 C254 O14 C280 104.6(8)
C281 C280 O14 C254 -153.8(6)
C263 C262 O15 C283 -94.6(8)
C261 C262 O15 C283 80.9(8)
C284 C283 O15 C262 -160.1(6)
C269 C270 O16 C286 72.2(9)
C271 C270 O16 C286 -106.9(7)
C287 C286 O16 C270 88.9(6)

loop_
_platon_squeeze_void_nr
_platon_squeeze_void_average_x
_platon_squeeze_void_average_y
_platon_squeeze_void_average_z
_platon_squeeze_void_volume
_platon_squeeze_void_count_electrons
_platon_squeeze_void_content
1 -0.010 0.000 -0.009 5429 1099 ' '
2 0.006 0.500 -0.016 5429 1096 ' '
3 0.268 0.224 0.085 20 5 ' '
4 0.825 0.279 0.245 18 5 ' '
5 0.675 0.779 0.255 18 4 ' '
6 0.232 0.724 0.415 20 6 ' '
7 0.768 0.276 0.585 20 5 ' '
8 0.325 0.221 0.745 18 5 ' '
9 0.175 0.721 0.755 18 4 ' '
10 0.732 0.776 0.915 20 5 ' '
